data_7105590
loop_
_publ_author_name
'Yuasa, Junpei'
'Ogawa, Takuya'
'Kawai, Tsuyoshi'

_publ_section_title
;
 Remarkable rate acceleration of [4 + 2] cyclodimerization of an
 ethynylanthracene derivative on the product crystal surfaces.
;
_journal_issue 21
_journal_name_full 'Chemical communications (Cambridge, England)'
_journal_page_first 3693
_journal_page_last 3695
_journal_paper_doi 10.1039/c002103b
_journal_volume 46
_journal_year 2010
_chemical_formula_moiety 'C24 H16 N2 '
_chemical_formula_sum 'C24 H16 N2'
_chemical_formula_weight 332.40
_space_group_IT_number 4
_symmetry_cell_setting monoclinic
_symmetry_Int_Tables_number 4
_symmetry_space_group_name_Hall 'P 2yb'
_symmetry_space_group_name_H-M 'P 1 21 1'
_cell_angle_alpha 90.0000
_cell_angle_beta 92.2675(9)
_cell_angle_gamma 90.0000
_cell_formula_units_Z 20
_cell_length_a 27.6092(8)
_cell_length_b 7.5411(3)
_cell_length_c 40.9745(12)
_cell_measurement_reflns_used 36360
_cell_measurement_temperature 193.1
_cell_measurement_theta_max 24.4
_cell_measurement_theta_min 3.0
_cell_volume 8524.4(5)
_computing_cell_refinement PROCESS-AUTO
_computing_data_collection PROCESS-AUTO
_computing_data_reduction CrystalStructure
_computing_publication_material 'CrystalStructure 3.8'
_computing_structure_refinement CRYSTALS
_computing_structure_solution SIR92
_diffrn_detector_area_resol_mean 10.00
_diffrn_measured_fraction_theta_full 0.997
_diffrn_measured_fraction_theta_max 0.997
_diffrn_measurement_device_type 'Rigaku RAXIS-RAPID'
_diffrn_measurement_method \w
_diffrn_radiation_type 'Mo K\a'
_diffrn_radiation_wavelength 0.71075
_diffrn_reflns_av_R_equivalents 0.056
_diffrn_reflns_limit_h_max 29
_diffrn_reflns_limit_h_min -32
_diffrn_reflns_limit_k_max 8
_diffrn_reflns_limit_k_min -8
_diffrn_reflns_limit_l_max 47
_diffrn_reflns_limit_l_min -47
_diffrn_reflns_number 64980
_diffrn_reflns_theta_full 24.41
_diffrn_reflns_theta_max 24.41
_exptl_absorpt_coefficient_mu 0.076
_exptl_absorpt_correction_T_max 0.990
_exptl_absorpt_correction_T_min 0.780
_exptl_absorpt_correction_type multi-scan
_exptl_absorpt_process_details
;
Higashi, T. (1995). Program for Absorption Correction.
Rigaku Corporation, Tokyo, Japan.
;
_exptl_crystal_colour yellow
_exptl_crystal_density_diffrn 1.295
_exptl_crystal_density_method 'not measured'
_exptl_crystal_description block
_exptl_crystal_F_000 3480.00
_exptl_crystal_size_max 0.38
_exptl_crystal_size_mid 0.25
_exptl_crystal_size_min 0.13
_refine_diff_density_max 0.20
_refine_diff_density_min -0.19
_refine_ls_extinction_method none
_refine_ls_goodness_of_fit_ref 0.917
_refine_ls_hydrogen_treatment refall
_refine_ls_number_parameters 2510
_refine_ls_number_reflns 6701
_refine_ls_R_factor_gt 0.0450
_refine_ls_shift/su_max 4.0235
_refine_ls_structure_factor_coef F
_refine_ls_weighting_details
;
Chebychev polynomial with 3 parameters (Carruthers & Watkin, 1979)
4.0809 3.4970 1.4566
;
_refine_ls_weighting_scheme calc
_refine_ls_wR_factor_ref 0.0539
_reflns_number_gt 6634
_reflns_number_total 15199
_reflns_threshold_expression F^2^>2.0\s(F^2^)
_cod_data_source_file c002103b.txt
_cod_data_source_block '_BzIm_Ant_toluene'
_cod_original_cell_volume 8524.4(4)
_cod_original_formula_sum 'C24 H16 N2 '
_cod_database_code 7105590

loop_
_symmetry_equiv_pos_site_id
_symmetry_equiv_pos_as_xyz
1 +X,+Y,+Z
2 -X,1/2+Y,-Z

loop_
_atom_site_label
_atom_site_type_symbol
_atom_site_fract_x
_atom_site_fract_y
_atom_site_fract_z
_atom_site_U_iso_or_equiv
_atom_site_adp_type
_atom_site_occupancy
_atom_site_symmetry_multiplicity
_atom_site_calc_flag
_atom_site_refinement_flags
_atom_site_disorder_assembly
_atom_site_disorder_group
N(1) N 0.2585(4) 1.0200(12) 0.0547(2) 0.055(3) Uani 1.00 1 d . . .
N(2) N 0.2692(4) 1.0513(11) 0.0017(2) 0.053(3) Uani 1.00 1 d . . .
N(3) N -0.0612(3) 0.5387(11) 0.1500(2) 0.050(2) Uani 1.00 1 d . . .
N(4) N -0.0641(3) 0.6062(11) 0.2027(2) 0.058(3) Uani 1.00 1 d . . .
N(5) N 0.6618(4) 0.1959(11) 0.3855(2) 0.046(3) Uani 1.00 1 d . . .
N(6) N 0.6595(4) 0.2171(13) 0.4399(3) 0.055(3) Uani 1.00 1 d . . .
N(7) N 0.6330(4) 0.6523(11) 0.4012(3) 0.057(3) Uani 1.00 1 d . . .
N(8) N 0.1373(3) 0.6523(12) 0.3567(2) 0.055(3) Uani 1.00 1 d . . .
N(9) N 0.1363(3) 0.7113(10) 0.4096(2) 0.044(2) Uani 1.00 1 d . . .
N(10) N 0.4402(3) 0.5671(10) 0.2127(2) 0.050(2) Uani 1.00 1 d . . .
N(11) N 0.4389(4) 0.5411(12) 0.1572(2) 0.057(3) Uani 1.00 1 d . . .
N(12) N 0.4636(4) 0.1039(11) 0.1938(2) 0.060(3) Uani 1.00 1 d . . .
N(13) N 0.2382(4) 0.5034(12) 0.0148(2) 0.051(3) Uani 1.00 1 d . . .
N(14) N 0.4591(4) 0.1194(12) 0.2481(2) 0.064(3) Uani 1.00 1 d . . .
N(15) N 0.6425(3) 0.6495(11) 0.3469(2) 0.055(3) Uani 1.00 1 d . . .
N(16) N 0.9649(3) 0.0531(10) 0.1925(2) 0.049(2) Uani 1.00 1 d . . .
N(17) N 0.9624(3) 0.1174(10) 0.2467(2) 0.053(2) Uani 1.00 1 d . . .
N(18) N 0.1647(3) 0.1530(10) 0.3999(2) 0.043(2) Uani 1.00 1 d . . .
N(19) N 0.2384(4) 0.5250(13) -0.0408(2) 0.055(3) Uani 1.00 1 d . . .
N(20) N 0.1598(4) 0.2177(13) 0.4542(2) 0.057(3) Uani 1.00 1 d . . .
C(1) C 0.3477(6) 1.187(2) -0.0016(6) 0.090(7) Uani 0.90 1 d P . .
C(2) C 0.375(2) 1.204(4) 0.0088(7) 0.145(16) Uani 0.40 1 d P . .
C(3) C 0.3864(6) 1.2347(17) 0.0313(5) 0.065(5) Uani 0.90 1 d P . .
C(4) C 0.3790(6) 1.2149(17) 0.0622(6) 0.078(6) Uani 0.80 1 d P . .
C(5) C 0.0791(5) 0.7627(15) -0.0144(3) 0.054(4) Uani 1.00 1 d . . .
C(6) C 0.0081(5) 0.6415(15) -0.0459(4) 0.069(4) Uani 1.00 1 d . . .
C(7) C 0.3036(5) 1.0939(14) 0.0505(4) 0.060(4) Uani 1.00 1 d . . .
C(8) C 0.3093(5) 1.1154(13) 0.0176(4) 0.054(4) Uani 1.00 1 d . . .
C(9) C 0.2381(4) 0.9998(12) 0.0259(3) 0.044(3) Uani 1.00 1 d . . .
C(10) C 0.3394(5) 1.1531(17) 0.0726(3) 0.076(4) Uani 1.00 1 d . . .
C(11) C 0.4008(5) 0.7440(16) 0.0544(3) 0.067(4) Uani 1.00 1 d . . .
C(12) C 0.4659(5) 0.8753(14) 0.0262(3) 0.050(3) Uani 1.00 1 d . . .
C(13) C 0.1533(5) 0.3792(16) 0.0174(4) 0.072(4) Uani 1.00 1 d . . .
C(14) C 0.1176(5) 0.2400(16) 0.1043(3) 0.076(4) Uani 1.00 1 d . . .
C(15) C 0.5948(4) 0.7599(13) 0.1231(3) 0.053(3) Uani 1.00 1 d . . .
C(16) C 0.3668(5) 0.2797(17) 0.3124(3) 0.076(4) Uani 1.00 1 d . . .
C(17) C 0.0077(4) 0.4663(13) 0.1848(2) 0.047(3) Uani 1.00 1 d . . .
C(18) C 0.1714(5) 0.2986(16) 0.2836(3) 0.072(4) Uani 1.00 1 d . . .
C(19) C 0.0911(5) 0.3007(14) 0.4171(3) 0.047(3) Uani 1.00 1 d . . .
C(20) C 0.2031(4) 0.1377(13) 0.4487(3) 0.050(3) Uani 1.00 1 d . . .
C(21) C 0.0126(4) 0.6407(14) 0.0729(3) 0.065(3) Uani 1.00 1 d . . .
C(22) C 0.4203(5) 0.8005(13) -0.0352(3) 0.055(3) Uani 1.00 1 d . . .
C(23) C -0.0664(5) 0.5832(16) 0.4962(4) 0.076(4) Uani 1.00 1 d . . .
C(24) C 0.0536(5) 0.7773(16) 0.3447(4) 0.077(4) Uani 1.00 1 d . . .
C(25) C 0.2544(6) 0.5282(17) 0.0487(3) 0.072(4) Uani 1.00 1 d . . .
C(26) C 0.1881(4) 0.1471(14) 0.1376(3) 0.063(3) Uani 1.00 1 d . . .
C(27) C 0.4670(5) 0.8870(15) -0.0331(3) 0.061(4) Uani 1.00 1 d . . .
C(28) C -0.0382(4) 0.5392(12) 0.1787(2) 0.045(3) Uani 1.00 1 d . . .
C(29) C 0.1181(4) 0.2754(13) 0.1641(2) 0.048(3) Uani 1.00 1 d . . .
C(30) C 0.5896(5) 0.5866(14) 0.3863(5) 0.078(4) Uani 1.00 1 d . . .
C(31) C 0.2082(4) 0.0984(13) 0.4151(4) 0.055(3) Uani 1.00 1 d . . .
C(32) C 0.4219(5) 0.7918(14) 0.0248(3) 0.053(3) Uani 1.00 1 d . . .
C(33) C 0.3179(3) 0.3852(12) 0.3676(3) 0.044(3) Uani 1.00 1 d . . .
C(34) C 0.3977(4) 0.7603(14) -0.0056(3) 0.043(3) Uani 1.00 1 d . . .
C(35) C 0.2644(5) 0.5521(13) -0.0130(3) 0.046(3) Uani 1.00 1 d . . .
C(36) C 0.6454(5) 0.1539(16) 0.3530(3) 0.073(4) Uani 1.00 1 d . . .
C(37) C 0.1208(4) 0.3251(13) 0.2227(3) 0.053(3) Uani 1.00 1 d . . .
C(38) C 0.6368(4) 0.1719(13) 0.4123(3) 0.047(3) Uani 1.00 1 d . . .
C(39) C 0.6200(4) 0.8194(14) 0.1520(3) 0.062(3) Uani 1.00 1 d . . .
C(40) C -0.1060(4) 0.6239(13) 0.1570(3) 0.058(3) Uani 1.00 1 d . . .
C(41) C 0.6641(5) 0.8578(17) 0.0904(4) 0.077(4) Uani 1.00 1 d . . .
C(42) C 0.0149(5) 0.8538(16) 0.3572(5) 0.080(5) Uani 1.00 1 d . . .
C(43) C 0.1883(4) 0.1835(13) 0.1971(3) 0.053(3) Uani 1.00 1 d . . .
C(44) C 0.3098(5) 0.6215(15) -0.0098(3) 0.054(3) Uani 1.00 1 d . . .
C(45) C 0.7328(5) 0.4180(15) 0.1719(3) 0.061(4) Uani 1.00 1 d . . .
C(46) C 0.1919(5) 0.9285(14) 0.0195(3) 0.049(3) Uani 1.00 1 d . . .
C(47) C 0.4914(5) 0.9115(16) 0.0553(4) 0.077(4) Uani 1.00 1 d . . .
C(48) C 0.0140(5) 0.8872(16) 0.3894(5) 0.087(5) Uani 1.00 1 d . . .
C(49) C 0.7042(5) 0.2643(13) 0.3947(3) 0.064(4) Uani 1.00 1 d . . .
C(50) C 0.0126(5) 0.6385(15) 0.0131(4) 0.061(4) Uani 1.00 1 d . . .
C(51) C -0.1432(4) 0.6646(14) 0.1339(3) 0.072(4) Uani 1.00 1 d . . .
C(52) C 0.2505(5) 0.0129(14) 0.4052(4) 0.070(4) Uani 1.00 1 d . . .
C(53) C 0.1562(5) 0.3973(15) -0.0529(3) 0.066(4) Uani 1.00 1 d . . .
C(54) C 0.1920(4) 0.2354(15) 0.2557(3) 0.066(4) Uani 1.00 1 d . . .
C(55) C 0.0978(5) 0.8040(15) -0.0458(3) 0.060(4) Uani 1.00 1 d . . .
C(56) C 0.0370(5) 0.6737(14) 0.0437(3) 0.064(4) Uani 1.00 1 d . . .
C(57) C -0.1846(5) 0.789(2) 0.1779(5) 0.102(6) Uani 1.00 1 d . . .
C(58) C 0.2815(6) 0.011(2) 0.4587(6) 0.099(7) Uani 1.00 1 d . . .
C(59) C -0.0011(5) 0.3750(13) 0.3516(3) 0.057(3) Uani 1.00 1 d . . .
C(60) C 0.1653(4) 0.2014(13) 0.1664(3) 0.056(3) Uani 1.00 1 d . . .
C(61) C 0.2856(5) -0.0285(15) 0.4267(6) 0.098(6) Uani 1.00 1 d . . .
C(62) C 0.1639(5) 0.1664(17) 0.1077(4) 0.075(4) Uani 1.00 1 d . . .
C(63) C 0.0336(5) 0.6764(14) -0.0152(3) 0.053(3) Uani 1.00 1 d . . .
C(64) C 0.4688(5) 0.8871(18) -0.0928(4) 0.082(5) Uani 1.00 1 d . . .
C(65) C 0.5879(5) 0.0947(14) 0.4111(3) 0.050(3) Uani 1.00 1 d . . .
C(66) C 0.2266(6) -0.3108(17) 0.1344(5) 0.087(5) Uani 1.00 1 d . . .
C(67) C 0.3986(5) 0.7654(15) -0.0660(3) 0.058(4) Uani 1.00 1 d . . .
C(68) C 0.3886(5) 0.3277(15) 0.4627(3) 0.059(4) Uani 1.00 1 d . . .
C(69) C 0.9497(5) 0.0462(15) 0.1585(3) 0.078(4) Uani 1.00 1 d . . .
C(70) C 0.1152(6) 0.3177(16) -0.0019(4) 0.081(5) Uani 1.00 1 d . . .
C(71) C 0.4565(4) 0.6121(16) 0.2464(3) 0.070(4) Uani 1.00 1 d . . .
C(72) C 0.1147(5) 0.3252(15) -0.0359(4) 0.081(4) Uani 1.00 1 d . . .
C(73) C 0.0478(5) 0.4093(12) 0.1883(2) 0.050(3) Uani 1.00 1 d . . .
C(74) C 0.6701(4) 0.9448(13) 0.2085(4) 0.068(4) Uani 1.00 1 d . . .
C(75) C 0.2565(6) 1.0355(18) -0.0337(3) 0.082(5) Uani 1.00 1 d . . .
C(76) C 0.7492(5) 0.8255(12) 0.3833(3) 0.054(3) Uani 1.00 1 d . . .
C(77) C 0.6616(4) 0.6875(13) 0.3763(2) 0.046(3) Uani 1.00 1 d . . .
C(78) C 0.4875(4) 0.9248(15) -0.0035(4) 0.066(4) Uani 1.00 1 d . . .
C(79) C 0.6644(5) 0.9065(14) 0.1492(3) 0.070(4) Uani 1.00 1 d . . .
C(80) C 0.8036(4) 0.3249(12) 0.2052(2) 0.046(3) Uani 1.00 1 d . . .
C(81) C 0.3876(5) 0.2824(15) 0.4023(3) 0.060(4) Uani 1.00 1 d . . .
C(82) C 0.3184(4) 0.4245(14) 0.4276(3) 0.046(3) Uani 1.00 1 d . . .
C(83) C -0.1067(4) 0.6632(13) 0.1890(3) 0.056(3) Uani 1.00 1 d . . .
C(84) C 0.4888(4) 0.9221(13) -0.0637(4) 0.061(4) Uani 1.00 1 d . . .
C(85) C 0.1930(4) 0.4417(14) 0.0023(3) 0.043(3) Uani 1.00 1 d . . .
C(86) C 0.4367(5) 0.0732(14) 0.2208(3) 0.055(3) Uani 1.00 1 d . . .
C(87) C 0.3645(4) 0.3050(12) 0.3716(3) 0.051(3) Uani 1.00 1 d . . .
C(89) C 0.0828(4) 0.7529(14) 0.0437(3) 0.057(3) Uani 1.00 1 d . . .
C(90) C 0.0522(5) 0.8519(14) 0.4120(4) 0.070(4) Uani 1.00 1 d . . .
C(91) C 0.7994(4) 0.2693(14) 0.1451(3) 0.061(3) Uani 1.00 1 d . . .
C(92) C 0.8898(6) 1.0924(17) 0.4385(4) 0.083(5) Uani 1.00 1 d . . .
C(93) C 0.7755(6) 0.2791(17) 0.1149(3) 0.070(4) Uani 1.00 1 d . . .
C(94) C 0.8177(4) 0.9271(13) 0.3524(3) 0.049(3) Uani 1.00 1 d . . .
C(95) C 0.6866(4) 0.9212(15) 0.1194(4) 0.070(4) Uani 1.00 1 d . . .
C(96) C 0.6891(4) 0.9620(14) 0.1775(3) 0.066(4) Uani 1.00 1 d . . .
C(97) C 0.1595(4) 0.6414(12) 0.3849(3) 0.042(3) Uani 1.00 1 d . . .
C(98) C 0.8033(4) 0.3685(14) 0.2653(2) 0.057(3) Uani 1.00 1 d . . .
C(99) C 0.5457(5) 0.2174(15) 0.1847(4) 0.097(5) Uani 1.00 1 d . . .
C(100) C 0.0838(4) 0.7578(17) 0.1038(3) 0.077(4) Uani 1.00 1 d . . .
C(101) C -0.0689(4) 0.5196(13) 0.3795(3) 0.056(3) Uani 1.00 1 d . . .
C(102) C 0.7330(4) 0.4653(13) 0.2299(3) 0.056(3) Uani 1.00 1 d . . .
C(103) C 0.7084(4) 0.7635(14) 0.3815(3) 0.050(3) Uani 1.00 1 d . . .
C(104) C 0.2957(4) 0.4421(14) 0.3968(3) 0.050(3) Uani 1.00 1 d . . .
C(105) C 0.3666(4) 0.3405(13) 0.4309(3) 0.059(3) Uani 1.00 1 d . . .
C(106) C 0.0505(5) 0.3527(13) 0.4134(3) 0.044(3) Uani 1.00 1 d . . .
C(107) C 0.8681(4) 1.0354(15) 0.4100(4) 0.064(4) Uani 1.00 1 d . . .
C(108) C 0.4706(5) 0.8610(17) 0.0840(3) 0.069(4) Uani 1.00 1 d . . .
C(109) C 0.2728(6) -0.2237(17) 0.1298(4) 0.079(5) Uani 1.00 1 d . . .
C(110) C 0.2977(5) 0.4906(15) 0.4564(3) 0.055(4) Uani 1.00 1 d . . .
C(111) C 0.8513(4) 0.2552(13) 0.2076(2) 0.046(3) Uani 1.00 1 d . . .
C(112) C 0.1953(4) 0.4502(14) -0.0297(3) 0.057(4) Uani 1.00 1 d . . .
C(113) C 0.0925(4) 0.7309(13) 0.3639(3) 0.045(3) Uani 1.00 1 d . . .
C(114) C 0.3492(6) 0.6845(16) -0.0082(3) 0.060(4) Uani 1.00 1 d . . .
C(115) C 0.1061(5) 0.7880(15) 0.0743(3) 0.071(4) Uani 1.00 1 d . . .
C(116) C 0.0276(6) 0.6895(19) -0.0748(4) 0.081(5) Uani 1.00 1 d . . .
C(117) C -0.1487(5) 0.7467(16) 0.2011(4) 0.084(5) Uani 1.00 1 d . . .
C(118) C 0.7444(6) 0.3150(15) 0.3772(3) 0.066(4) Uani 1.00 1 d . . .
C(119) C 0.5975(4) 0.8010(12) 0.1837(3) 0.051(3) Uani 1.00 1 d . . .
C(120) C 0.0966(3) 0.3351(12) 0.1924(3) 0.043(3) Uani 1.00 1 d . . .
C(121) C 0.3882(4) 0.2500(14) 0.3423(3) 0.067(3) Uani 1.00 1 d . . .
C(122) C 0.0750(5) 0.7750(17) -0.0752(3) 0.077(4) Uani 1.00 1 d . . .
C(123) C 0.7970(4) 0.8994(15) 0.3827(3) 0.056(4) Uani 1.00 1 d . . .
C(124) C 0.8842(4) 1.0253(14) 0.3189(3) 0.061(3) Uani 1.00 1 d . . .
C(125) C 0.1672(4) 0.2469(14) 0.2260(3) 0.055(3) Uani 1.00 1 d . . .
C(126) C 0.4639(3) 0.5922(11) 0.1839(2) 0.039(2) Uani 1.00 1 d . . .
C(127) C 0.6183(6) 0.7805(17) 0.0959(4) 0.075(4) Uani 1.00 1 d . . .
C(128) C 0.6250(4) 0.8571(14) 0.2125(3) 0.061(4) Uani 1.00 1 d . . .
C(129) C 0.5985(4) 0.5843(14) 0.3533(3) 0.062(3) Uani 1.00 1 d . . .
C(130) C 0.5191(5) 0.4618(16) 0.3399(4) 0.084(4) Uani 1.00 1 d . . .
C(131) C 0.7300(6) 0.3615(17) 0.1143(4) 0.084(5) Uani 1.00 1 d . . .
C(132) C 0.2484(4) 0.5165(12) 0.3938(2) 0.038(3) Uani 1.00 1 d . . .
C(133) C 0.2970(4) -0.1721(14) 0.1585(3) 0.063(4) Uani 1.00 1 d . . .
C(134) C 0.2058(5) -0.3395(16) 0.1615(4) 0.071(4) Uani 1.00 1 d . . .
C(135) C 0.4255(6) 0.7755(17) 0.0840(3) 0.080(5) Uani 1.00 1 d . . .
C(136) C 0.3956(4) 0.4849(13) 0.1703(3) 0.057(4) Uani 1.00 1 d . . .
C(137) C 0.5477(4) 0.0342(12) 0.4105(2) 0.043(3) Uani 1.00 1 d . . .
C(138) C 0.8203(4) 0.9547(13) 0.4130(3) 0.054(3) Uani 1.00 1 d . . .
C(139) C 0.2150(5) -0.2543(16) 0.2818(4) 0.078(4) Uani 1.00 1 d . . .
C(140) C 0.3018(4) -0.1375(12) 0.2185(3) 0.050(3) Uani 1.00 1 d . . .
C(141) C 0.1257(5) 0.3787(15) 0.2808(3) 0.070(4) Uani 1.00 1 d . . .
C(142) C 0.8857(4) 1.0633(14) 0.3790(3) 0.059(4) Uani 1.00 1 d . . .
C(143) C 0.0031(5) 0.4254(14) 0.4119(3) 0.054(3) Uani 1.00 1 d . . .
C(144) C 0.5011(5) -0.0417(14) 0.4118(3) 0.052(3) Uani 1.00 1 d . . .
C(145) C 0.2330(5) -0.2788(14) 0.1919(3) 0.065(4) Uani 1.00 1 d . . .
C(146) C 0.6938(5) 0.9973(15) 0.2373(4) 0.090(5) Uani 1.00 1 d . . .
C(147) C 0.2081(4) 0.5699(14) 0.3902(3) 0.043(3) Uani 1.00 1 d . . .
C(148) C 0.3211(5) 0.3574(16) 0.3096(3) 0.073(4) Uani 1.00 1 d . . .
C(149) C 0.2788(4) -0.1888(12) 0.1896(3) 0.054(3) Uani 1.00 1 d . . .
C(150) C 0.7038(4) 0.2766(14) 0.4303(3) 0.052(4) Uani 1.00 1 d . . .
C(151) C 0.2360(4) -0.2387(14) 0.2500(3) 0.066(4) Uani 1.00 1 d . . .
C(152) C 0.9383(4) 0.1229(13) 0.2175(3) 0.052(3) Uani 1.00 1 d . . .
C(153) C 0.2831(4) -0.1538(13) 0.2488(3) 0.051(3) Uani 1.00 1 d . . .
C(154) C 0.8012(5) 0.9216(15) 0.4440(3) 0.063(4) Uani 1.00 1 d . . .
C(155) C 0.4965(5) -0.0610(15) 0.3504(3) 0.064(4) Uani 1.00 1 d . . .
C(156) C 0.5511(5) 0.7247(15) 0.1847(3) 0.062(4) Uani 1.00 1 d . . .
C(157) C -0.0660(4) 0.5567(13) 0.4382(3) 0.048(3) Uani 1.00 1 d . . .
C(158) C 0.0926(5) 0.7688(15) 0.3971(3) 0.060(4) Uani 1.00 1 d . . .
C(159) C 0.3502(4) -0.0578(13) 0.2169(2) 0.044(3) Uani 1.00 1 d . . .
C(160) C 0.5077(5) 0.1669(14) 0.2054(4) 0.076(4) Uani 1.00 1 d . . .
C(161) C 0.3896(5) -0.0001(14) 0.2175(3) 0.053(3) Uani 1.00 1 d . . .
C(162) C 0.1532(5) 0.1524(14) 0.3659(3) 0.071(4) Uani 1.00 1 d . . .
C(163) C 0.8648(4) 1.0076(13) 0.3507(3) 0.045(3) Uani 1.00 1 d . . .
C(164) C 0.0959(4) 0.2887(13) 0.1330(3) 0.059(3) Uani 1.00 1 d . . .
C(165) C 0.0379(5) 0.6822(17) 0.1030(3) 0.074(4) Uani 1.00 1 d . . .
C(166) C 0.1001(4) 0.3935(14) 0.2516(3) 0.057(3) Uani 1.00 1 d . . .
C(167) C -0.0214(4) 0.4388(14) 0.3802(3) 0.046(3) Uani 1.00 1 d . . .
C(168) C 0.6048(5) 0.8317(14) 0.2435(3) 0.069(4) Uani 1.00 1 d . . .
C(169) C 0.2832(5) -0.1110(17) 0.3083(3) 0.069(4) Uani 1.00 1 d . . .
C(170) C 0.5108(4) 0.6622(13) 0.1844(2) 0.048(3) Uani 1.00 1 d . . .
C(171) C 0.3038(4) -0.0956(14) 0.2782(3) 0.064(3) Uani 1.00 1 d . . .
C(172) C -0.0889(5) 0.5804(15) 0.4080(4) 0.067(4) Uani 1.00 1 d . . .
C(173) C 0.4779(4) -0.0940(14) 0.3822(3) 0.058(3) Uani 1.00 1 d . . .
C(174) C 0.8911(4) 0.1938(13) 0.2120(2) 0.053(3) Uani 1.00 1 d . . .
C(175) C 0.2966(4) 0.4085(14) 0.3364(3) 0.056(3) Uani 1.00 1 d . . .
C(176) C 0.1388(4) 0.2277(11) 0.4243(3) 0.040(3) Uani 1.00 1 d . . .
C(177) C 0.7798(4) 0.3354(13) 0.1737(3) 0.056(3) Uani 1.00 1 d . . .
C(178) C 0.7801(4) 0.3854(12) 0.2327(3) 0.049(3) Uani 1.00 1 d . . .
C(179) C -0.1827(6) 0.7479(17) 0.1451(6) 0.110(6) Uani 1.00 1 d . . .
C(180) C 0.7929(4) 0.8713(14) 0.3225(2) 0.055(3) Uani 1.00 1 d . . .
C(181) C 0.5833(6) 0.275(2) 0.1997(5) 0.114(7) Uani 1.00 1 d . . .
C(182) C 0.5858(5) 0.2981(16) 0.2345(6) 0.095(6) Uani 1.00 1 d . . .
C(183) C 0.3551(5) 0.4161(16) 0.1509(4) 0.074(4) Uani 1.00 1 d . . .
C(184) C 0.3144(7) 0.360(2) 0.1677(6) 0.170(8) Uani 1.00 1 d . . .
C(185) C 0.3550(5) 0.4470(14) 0.2208(4) 0.079(4) Uani 1.00 1 d . . .
C(186) C 0.3169(5) 0.3838(17) 0.1984(6) 0.164(7) Uani 1.00 1 d . . .
C(187) C 0.8624(5) 0.9682(17) 0.2915(4) 0.082(5) Uani 1.00 1 d . . .
C(188) C 0.6751(5) 0.9743(17) 0.2685(4) 0.094(5) Uani 1.00 1 d . . .
C(189) C 0.4718(5) -0.1092(16) 0.3225(3) 0.075(4) Uani 1.00 1 d . . .
C(190) C 0.4246(7) -0.1957(19) 0.3244(4) 0.098(6) Uani 1.00 1 d . . .
C(191) C 0.7833(4) 0.3733(15) 0.3942(3) 0.063(3) Uani 1.00 1 d . . .
C(192) C 0.7837(4) 0.3889(15) 0.4281(3) 0.062(3) Uani 1.00 1 d . . .
C(193) C 1.0048(4) 0.0372(14) 0.2414(3) 0.062(3) Uani 1.00 1 d . . .
C(194) C 0.8725(6) 1.0667(18) 0.4686(4) 0.076(4) Uani 1.00 1 d . . .
C(195) C 0.8279(6) 0.9804(15) 0.4707(3) 0.067(4) Uani 1.00 1 d . . .
C(196) C 0.5614(5) 0.5265(19) 0.3321(5) 0.122(6) Uani 1.00 1 d . . .
C(197) C 0.5444(4) 0.5228(16) 0.3959(4) 0.078(4) Uani 1.00 1 d . . .
C(198) C 0.5118(4) 0.4665(15) 0.3739(5) 0.078(4) Uani 1.00 1 d . . .
C(199) C 1.0849(6) -0.1267(19) 0.2134(5) 0.102(6) Uani 1.00 1 d . . .
C(200) C 1.0840(5) -0.0898(15) 0.2480(5) 0.095(5) Uani 1.00 1 d . . .
C(201) C 1.0439(5) -0.0103(15) 0.2613(4) 0.075(4) Uani 1.00 1 d . . .
C(202) C 1.0464(5) -0.0848(14) 0.1931(4) 0.068(4) Uani 1.00 1 d . . .
C(203) C 0.7093(6) 0.4304(18) 0.1401(4) 0.084(5) Uani 1.00 1 d . . .
C(204) C 0.7317(5) 0.4981(15) 0.2883(4) 0.071(4) Uani 1.00 1 d . . .
C(205) C 0.7792(4) 0.4208(15) 0.2909(3) 0.065(3) Uani 1.00 1 d . . .
C(206) C 0.7448(6) 0.3431(17) 0.4444(3) 0.067(4) Uani 1.00 1 d . . .
C(207) C 0.4298(4) -0.1793(13) 0.3834(3) 0.059(3) Uani 1.00 1 d . . .
C(208) C 0.4074(5) -0.2318(16) 0.3522(4) 0.085(5) Uani 1.00 1 d . . .
C(209) C 0.2119(5) -0.2984(13) 0.2216(4) 0.069(4) Uani 1.00 1 d . . .
C(210) C 0.5442(6) 0.2462(15) 0.2573(5) 0.151(7) Uani 1.00 1 d . . .
C(211) C 0.5044(4) 0.1823(15) 0.2377(5) 0.089(5) Uani 1.00 1 d . . .
C(212) C 0.4481(6) 0.0649(17) 0.1600(3) 0.100(5) Uani 1.00 1 d . . .
C(213) C 0.4219(5) 0.8015(15) -0.0940(3) 0.066(4) Uani 1.00 1 d . . .
C(214) C 0.3692(6) 0.3966(18) 0.4893(3) 0.084(4) Uani 1.00 1 d . . .
C(215) C 0.3213(5) 0.4759(17) 0.4848(4) 0.072(4) Uani 1.00 1 d . . .
C(216) C -0.0273(5) 0.3906(17) 0.3227(3) 0.067(4) Uani 1.00 1 d . . .
C(217) C -0.0732(5) 0.4743(16) 0.3218(4) 0.079(4) Uani 1.00 1 d . . .
C(218) C -0.0933(5) 0.5380(16) 0.3478(4) 0.073(4) Uani 1.00 1 d . . .
C(219) C -0.0181(4) 0.4819(13) 0.4412(3) 0.046(3) Uani 1.00 1 d . . .
C(220) C 0.0057(5) 0.4639(14) 0.4725(3) 0.051(3) Uani 1.00 1 d . . .
C(221) C -0.0183(5) 0.5185(15) 0.4985(3) 0.061(4) Uani 1.00 1 d . . .
C(222) C 0.2405(5) 0.0975(15) 0.4717(4) 0.084(4) Uani 1.00 1 d . . .
C(223) C 0.1505(4) 0.7115(15) 0.4447(3) 0.054(3) Uani 1.00 1 d . . .
C(224) C 0.6424(6) 0.6816(15) 0.4351(4) 0.082(4) Uani 1.00 1 d . . .
C(225) C 0.3952(3) 0.4973(12) 0.2034(2) 0.043(3) Uani 1.00 1 d . . .
C(226) C 0.7103(4) 0.5160(15) 0.2584(3) 0.066(4) Uani 1.00 1 d . . .
C(227) C -0.0494(5) 0.6120(14) 0.2374(2) 0.068(4) Uani 1.00 1 d . . .
C(228) C 0.8144(4) 0.8885(16) 0.2939(3) 0.077(4) Uani 1.00 1 d . . .
C(229) C 1.0082(4) -0.0065(11) 0.2070(3) 0.053(3) Uani 1.00 1 d . . .
C(230) C 0.4804(4) -0.0702(14) 0.4416(3) 0.050(3) Uani 1.00 1 d . . .
C(231) C 0.4332(4) -0.1562(14) 0.4431(3) 0.051(3) Uani 1.00 1 d . . .
C(232) C 0.4117(5) -0.2105(15) 0.4123(4) 0.073(4) Uani 1.00 1 d . . .
C(233) C 0.4128(6) -0.1799(17) 0.4737(5) 0.094(5) Uani 1.00 1 d . . .
C(234) C 0.4820(5) -0.0360(18) 0.5028(4) 0.081(4) Uani 1.00 1 d . . .
C(235) C 0.5015(5) -0.0132(15) 0.4718(3) 0.063(3) Uani 1.00 1 d . . .
C(236) C 0.2389(5) -0.1943(17) 0.3079(4) 0.077(4) Uani 1.00 1 d . . .
C(237) C 0.6312(5) 0.8898(18) 0.2705(4) 0.089(5) Uani 1.00 1 d . . .
C(238) C 0.7115(4) 0.4794(14) 0.1989(4) 0.060(4) Uani 1.00 1 d . . .
C(239) C 0.4361(6) -0.1233(19) 0.5010(4) 0.082(5) Uani 1.00 1 d . . .
C(240) C -0.0873(5) 0.6093(15) 0.4681(4) 0.071(4) Uani 1.00 1 d . . .
C(241) C 0.1054(4) 0.7959(12) 0.0141(3) 0.039(3) Uani 1.00 1 d . . .
C(242) C 0.1523(5) 0.8660(14) 0.0157(3) 0.045(3) Uani 1.00 1 d . . .
H(1) H 0.3444 1.2034 -0.0253 0.108 Uiso 1.00 1 c R . .
H(2) H 0.4046 1.2491 0.0783 0.093 Uiso 1.00 1 c R . .
H(3) H -0.0236 0.5832 -0.0464 0.081 Uiso 1.00 1 c R . .
H(4) H 0.3347 1.1438 0.0962 0.090 Uiso 1.00 1 c R . .
H(5) H 0.3687 0.6885 0.0539 0.080 Uiso 1.00 1 c R . .
H(6) H 0.1523 0.3762 0.0413 0.087 Uiso 1.00 1 c R . .
H(7) H 0.1011 0.2588 0.0829 0.092 Uiso 1.00 1 c R . .
H(8) H 0.5622 0.7084 0.1235 0.063 Uiso 1.00 1 c R . .
H(9) H 0.3837 0.2432 0.2928 0.092 Uiso 1.00 1 c R . .
H(10) H 0.1887 0.2893 0.3049 0.086 Uiso 1.00 1 c R . .
H(11) H -0.0205 0.5939 0.0726 0.079 Uiso 1.00 1 c R . .
H(12) H -0.0843 0.6074 0.5159 0.093 Uiso 1.00 1 c R . .
H(13) H 0.0536 0.7526 0.3212 0.091 Uiso 1.00 1 c R . .
H(14) H 0.2208 0.0967 0.1390 0.076 Uiso 1.00 1 c R . .
H(15) H 0.6780 0.8665 0.0688 0.093 Uiso 1.00 1 c R . .
H(16) H -0.0128 0.8869 0.3428 0.096 Uiso 1.00 1 c R . .
H(17) H 0.2196 0.1228 0.1990 0.063 Uiso 1.00 1 c R . .
H(18) H 0.5224 0.9749 0.0561 0.092 Uiso 1.00 1 c R . .
H(19) H -0.0154 0.9399 0.3979 0.105 Uiso 1.00 1 c R . .
H(20) H -0.0199 0.5856 0.0128 0.073 Uiso 1.00 1 c R . .
H(21) H -0.1410 0.6339 0.1108 0.085 Uiso 1.00 1 c R . .
H(22) H 0.2539 -0.0191 0.3822 0.085 Uiso 1.00 1 c R . .
H(23) H 0.1570 0.4090 -0.0766 0.079 Uiso 1.00 1 c R . .
H(24) H 0.2244 0.1820 0.2569 0.079 Uiso 1.00 1 c R . .
H(25) H 0.1302 0.8572 -0.0458 0.072 Uiso 1.00 1 c R . .
H(26) H -0.2128 0.8560 0.1848 0.123 Uiso 1.00 1 c R . .
H(27) H 0.3089 -0.0199 0.4736 0.118 Uiso 1.00 1 c R . .
H(28) H 0.0313 0.3216 0.3522 0.069 Uiso 1.00 1 c R . .
H(29) H 0.3146 -0.0876 0.4190 0.118 Uiso 1.00 1 c R . .
H(30) H 0.1799 0.1265 0.0881 0.090 Uiso 1.00 1 c R . .
H(31) H 0.4852 0.9169 -0.1129 0.099 Uiso 1.00 1 c R . .
H(32) H 0.2100 -0.3565 0.1145 0.103 Uiso 1.00 1 c R . .
H(33) H 0.3659 0.7143 -0.0677 0.070 Uiso 1.00 1 c R . .
H(34) H 0.4202 0.2689 0.4651 0.069 Uiso 1.00 1 c R . .
H(35) H 0.0866 0.2699 0.0084 0.097 Uiso 1.00 1 c R . .
H(36) H 0.0867 0.2786 -0.0486 0.096 Uiso 1.00 1 c R . .
H(37) H 0.5181 0.9912 -0.0019 0.078 Uiso 1.00 1 c R . .
H(38) H 0.4200 0.2287 0.4034 0.072 Uiso 1.00 1 c R . .
H(39) H 0.5208 0.9783 -0.0629 0.074 Uiso 1.00 1 c R . .
H(40) H 0.0513 0.8802 0.4353 0.085 Uiso 1.00 1 c R . .
H(41) H 0.8316 0.2142 0.1466 0.073 Uiso 1.00 1 c R . .
H(42) H 0.9199 1.1596 0.4366 0.099 Uiso 1.00 1 c R . .
H(43) H 0.7894 0.2316 0.0951 0.084 Uiso 1.00 1 c R . .
H(44) H 0.7187 0.9759 0.1181 0.084 Uiso 1.00 1 c R . .
H(45) H 0.7212 1.0155 0.1757 0.080 Uiso 1.00 1 c R . .
H(46) H 0.8359 0.3174 0.2679 0.068 Uiso 1.00 1 c R . .
H(47) H 0.5425 0.2045 0.1609 0.117 Uiso 1.00 1 c R . .
H(48) H 0.1005 0.7904 0.1245 0.092 Uiso 1.00 1 c R . .
H(49) H 0.4880 0.8820 0.1050 0.082 Uiso 1.00 1 c R . .
H(50) H 0.2855 -0.2009 0.1082 0.095 Uiso 1.00 1 c R . .
H(51) H 0.2657 0.5465 0.4549 0.066 Uiso 1.00 1 c R . .
H(52) H 0.1391 0.8352 0.0752 0.086 Uiso 1.00 1 c R . .
H(53) H 0.0092 0.6639 -0.0952 0.097 Uiso 1.00 1 c R . .
H(54) H -0.1521 0.7697 0.2245 0.101 Uiso 1.00 1 c R . .
H(55) H 0.7444 0.3081 0.3533 0.080 Uiso 1.00 1 c R . .
H(56) H 0.4202 0.1936 0.3442 0.081 Uiso 1.00 1 c R . .
H(57) H 0.0898 0.8098 -0.0956 0.092 Uiso 1.00 1 c R . .
H(58) H 0.9157 1.0838 0.3174 0.074 Uiso 1.00 1 c R . .
H(59) H 0.6009 0.7349 0.0764 0.090 Uiso 1.00 1 c R . .
H(60) H 0.4945 0.4138 0.3244 0.100 Uiso 1.00 1 c R . .
H(61) H 0.7120 0.3678 0.0932 0.099 Uiso 1.00 1 c R . .
H(62) H 0.3296 -0.1218 0.1569 0.075 Uiso 1.00 1 c R . .
H(63) H 0.1738 -0.3957 0.1617 0.084 Uiso 1.00 1 c R . .
H(64) H 0.4111 0.7397 0.1045 0.095 Uiso 1.00 1 c R . .
H(65) H 0.1835 -0.3123 0.2835 0.093 Uiso 1.00 1 c R . .
H(66) H 0.1112 0.4243 0.3006 0.084 Uiso 1.00 1 c R . .
H(67) H 0.9160 1.1305 0.3780 0.072 Uiso 1.00 1 c R . .
H(68) H 0.7253 1.0557 0.2355 0.108 Uiso 1.00 1 c R . .
H(69) H 0.3067 0.3771 0.2876 0.088 Uiso 1.00 1 c R . .
H(70) H 0.7704 0.8587 0.4462 0.075 Uiso 1.00 1 c R . .
H(71) H 0.5280 -0.0031 0.3485 0.077 Uiso 1.00 1 c R . .
H(72) H 0.0626 0.3335 0.1312 0.071 Uiso 1.00 1 c R . .
H(73) H 0.0233 0.6533 0.1238 0.089 Uiso 1.00 1 c R . .
H(74) H 0.0680 0.4498 0.2506 0.068 Uiso 1.00 1 c R . .
H(75) H 0.5732 0.7742 0.2454 0.082 Uiso 1.00 1 c R . .
H(76) H 0.2988 -0.0643 0.3285 0.082 Uiso 1.00 1 c R . .
H(77) H 0.3360 -0.0413 0.2778 0.077 Uiso 1.00 1 c R . .
H(78) H -0.1206 0.6393 0.4067 0.080 Uiso 1.00 1 c R . .
H(79) H 0.2642 0.4615 0.3338 0.068 Uiso 1.00 1 c R . .
H(80) H -0.2100 0.7775 0.1300 0.130 Uiso 1.00 1 c R . .
H(81) H 0.7607 0.8169 0.3233 0.066 Uiso 1.00 1 c R . .
H(82) H 0.6111 0.3076 0.1869 0.137 Uiso 1.00 1 c R . .
H(83) H 0.6157 0.3497 0.2441 0.112 Uiso 1.00 1 c R . .
H(84) H 0.3563 0.4118 0.1270 0.089 Uiso 1.00 1 c R . .
H(85) H 0.2867 0.3028 0.1562 0.202 Uiso 1.00 1 c R . .
H(86) H 0.3523 0.4528 0.2445 0.095 Uiso 1.00 1 c R . .
H(87) H 0.2862 0.3567 0.2085 0.196 Uiso 1.00 1 c R . .
H(88) H 0.8781 0.9782 0.2706 0.099 Uiso 1.00 1 c R . .
H(89) H 0.6934 1.0163 0.2880 0.111 Uiso 1.00 1 c R . .
H(90) H 0.4845 -0.0849 0.3009 0.090 Uiso 1.00 1 c R . .
H(91) H 0.4062 -0.2276 0.3043 0.116 Uiso 1.00 1 c R . .
H(92) H 0.8123 0.4047 0.3824 0.076 Uiso 1.00 1 c R . .
H(93) H 0.8123 0.4349 0.4402 0.073 Uiso 1.00 1 c R . .
H(94) H 0.8913 1.1035 0.4882 0.090 Uiso 1.00 1 c R . .
H(95) H 0.8148 0.9643 0.4924 0.080 Uiso 1.00 1 c R . .
H(96) H 0.5672 0.5322 0.3087 0.145 Uiso 1.00 1 c R . .
H(97) H 0.5374 0.5200 0.4192 0.093 Uiso 1.00 1 c R . .
H(98) H 0.4806 0.4266 0.3818 0.094 Uiso 1.00 1 c R . .
H(99) H 1.1133 -0.1841 0.2045 0.122 Uiso 1.00 1 c R . .
H(100) H 1.1118 -0.1210 0.2624 0.113 Uiso 1.00 1 c R . .
H(101) H 1.0432 0.0127 0.2848 0.090 Uiso 1.00 1 c R . .
H(102) H 1.0463 -0.1082 0.1696 0.082 Uiso 1.00 1 c R . .
H(103) H 0.6781 0.4913 0.1368 0.101 Uiso 1.00 1 c R . .
H(104) H 0.7154 0.5354 0.3080 0.086 Uiso 1.00 1 c R . .
H(105) H 0.7954 0.4077 0.3125 0.078 Uiso 1.00 1 c R . .
H(106) H 0.7457 0.3596 0.4682 0.080 Uiso 1.00 1 c R . .
H(107) H 0.3771 -0.2991 0.3524 0.100 Uiso 1.00 1 c R . .
H(108) H 0.1801 -0.3553 0.2228 0.083 Uiso 1.00 1 c R . .
H(109) H 0.5467 0.2540 0.2812 0.178 Uiso 1.00 1 c R . .
H(110) H 0.4062 0.7686 -0.1150 0.079 Uiso 1.00 1 c R . .
H(111) H 0.3860 0.3921 0.5109 0.101 Uiso 1.00 1 c R . .
H(112) H 0.3055 0.5228 0.5039 0.086 Uiso 1.00 1 c R . .
H(113) H -0.0147 0.3407 0.3027 0.080 Uiso 1.00 1 c R . .
H(114) H -0.0904 0.4879 0.3005 0.094 Uiso 1.00 1 c R . .
H(115) H -0.1251 0.5962 0.3461 0.087 Uiso 1.00 1 c R . .
H(116) H 0.0382 0.4120 0.4750 0.062 Uiso 1.00 1 c R . .
H(117) H -0.0021 0.5169 0.5202 0.073 Uiso 1.00 1 c R . .
H(118) H 0.2380 0.1244 0.4950 0.100 Uiso 1.00 1 c R . .
H(119) H 0.6776 0.5661 0.2567 0.080 Uiso 1.00 1 c R . .
H(120) H 0.7971 0.8489 0.2739 0.093 Uiso 1.00 1 c R . .
H(121) H 0.3809 -0.2745 0.4125 0.088 Uiso 1.00 1 c R . .
H(122) H 0.3813 -0.2393 0.4750 0.113 Uiso 1.00 1 c R . .
H(123) H 0.4979 0.0024 0.5234 0.097 Uiso 1.00 1 c R . .
H(124) H 0.5327 0.0488 0.4711 0.076 Uiso 1.00 1 c R . .
H(125) H 0.2232 -0.2101 0.3288 0.092 Uiso 1.00 1 c R . .
H(126) H 0.6178 0.8705 0.2920 0.106 Uiso 1.00 1 c R . .
H(127) H 0.6799 0.5379 0.1963 0.072 Uiso 1.00 1 c R . .
H(128) H 0.4196 -0.1413 0.5215 0.099 Uiso 1.00 1 c R . .
H(129) H -0.1191 0.6676 0.4669 0.087 Uiso 1.00 1 c R . .
H(130) H 0.1513 0.5918 0.4527 0.065 Uiso 1.00 1 c R . .
H(131) H 0.1821 0.7634 0.4474 0.065 Uiso 1.00 1 c R . .
H(132) H 0.1278 0.7793 0.4567 0.066 Uiso 1.00 1 c R . .
H(133) H 0.4322 -0.0484 0.1592 0.120 Uiso 1.00 1 c R . .
H(134) H 0.4261 0.1546 0.1519 0.120 Uiso 1.00 1 c R . .
H(135) H 0.4760 0.0615 0.1468 0.120 Uiso 1.00 1 c R . .
H(136) H 0.9657 -0.0528 0.1488 0.094 Uiso 1.00 1 c R . .
H(137) H 0.4128 1.3216 0.0319 0.078 Uiso 1.00 1 c R . .
H(138) H 0.9153 0.0314 0.1559 0.094 Uiso 1.00 1 c R . .
H(139) H 0.9591 0.1536 0.1479 0.094 Uiso 1.00 1 c R . .
H(140) H 0.6768 0.6921 0.4391 0.100 Uiso 1.00 1 c R . .
H(141) H 0.6268 0.7885 0.4419 0.100 Uiso 1.00 1 c R . .
H(142) H 0.6304 0.5831 0.4473 0.100 Uiso 1.00 1 c R . .
H(143) H 0.4907 0.5907 0.2489 0.083 Uiso 1.00 1 c R . .
H(144) H 0.4500 0.7347 0.2507 0.083 Uiso 1.00 1 c R . .
H(145) H 0.4397 0.5391 0.2615 0.083 Uiso 1.00 1 c R . .
H(146) H 0.2222 1.0168 -0.0370 0.099 Uiso 1.00 1 c R . .
H(147) H 0.2656 1.1420 -0.0447 0.099 Uiso 1.00 1 c R . .
H(148) H 0.2737 0.9366 -0.0424 0.099 Uiso 1.00 1 c R . .
H(149) H -0.0591 0.5036 0.2476 0.082 Uiso 1.00 1 c R . .
H(150) H -0.0148 0.6236 0.2395 0.082 Uiso 1.00 1 c R . .
H(151) H -0.0643 0.7106 0.2479 0.082 Uiso 1.00 1 c R . .
H(152) H 0.1199 0.1852 0.3622 0.085 Uiso 1.00 1 c R . .
H(153) H 0.1736 0.2354 0.3552 0.085 Uiso 1.00 1 c R . .
H(154) H 0.1584 0.0356 0.3574 0.085 Uiso 1.00 1 c R . .
H(155) H 0.6665 0.0666 0.3441 0.087 Uiso 1.00 1 c R . .
H(156) H 0.6130 0.1078 0.3531 0.088 Uiso 1.00 1 c R . .
H(157) H 0.6458 0.2591 0.3398 0.087 Uiso 1.00 1 c R . .
H(158) H 0.2885 0.5049 0.0513 0.086 Uiso 1.00 1 c R . .
H(159) H 0.2479 0.6477 0.0553 0.086 Uiso 1.00 1 c R . .
H(160) H 0.2369 0.4473 0.0619 0.086 Uiso 1.00 1 c R . .

loop_
_atom_site_aniso_label
_atom_site_aniso_U_11
_atom_site_aniso_U_22
_atom_site_aniso_U_33
_atom_site_aniso_U_12
_atom_site_aniso_U_13
_atom_site_aniso_U_23
N(1) 0.056(7) 0.066(5) 0.045(6) -0.011(4) 0.000(5) -0.010(4)
N(2) 0.044(7) 0.049(4) 0.068(7) -0.004(4) 0.006(5) -0.003(4)
N(3) 0.039(5) 0.063(5) 0.048(6) -0.004(4) 0.005(4) 0.010(4)
N(4) 0.044(6) 0.053(5) 0.077(7) 0.006(4) 0.002(5) -0.002(4)
N(5) 0.047(6) 0.052(4) 0.038(6) 0.001(4) -0.002(5) 0.008(3)
N(6) 0.038(7) 0.064(5) 0.063(7) 0.002(4) 0.003(5) 0.010(5)
N(7) 0.054(7) 0.052(4) 0.067(7) 0.011(4) 0.034(5) 0.008(4)
N(8) 0.032(6) 0.067(5) 0.064(7) -0.003(4) -0.000(5) 0.011(4)
N(9) 0.046(6) 0.041(4) 0.046(5) -0.004(3) -0.010(4) 0.005(3)
N(10) 0.036(6) 0.051(4) 0.063(6) 0.004(3) 0.007(4) -0.002(4)
N(11) 0.046(6) 0.069(5) 0.056(6) -0.004(4) -0.001(5) -0.008(4)
N(12) 0.055(7) 0.049(5) 0.076(7) 0.005(4) 0.004(5) -0.001(4)
N(13) 0.033(6) 0.053(4) 0.066(7) 0.005(4) 0.012(5) -0.002(4)
N(14) 0.058(6) 0.068(5) 0.065(6) 0.001(4) -0.018(4) -0.014(4)
N(15) 0.038(6) 0.053(5) 0.075(7) -0.001(4) -0.005(5) -0.005(4)
N(16) 0.038(5) 0.058(5) 0.052(5) -0.005(4) 0.015(4) 0.001(4)
N(17) 0.044(5) 0.058(5) 0.055(5) 0.003(4) -0.002(4) 0.004(3)
N(18) 0.040(6) 0.049(4) 0.040(6) -0.008(3) 0.012(4) 0.006(4)
N(19) 0.048(6) 0.076(6) 0.043(6) -0.011(4) -0.004(5) -0.008(4)
N(20) 0.043(6) 0.065(6) 0.062(7) 0.008(4) -0.004(5) 0.002(4)
C(1) 0.042(9) 0.055(8) 0.17(2) 0.001(6) 0.018(11) 0.002(12)
C(2) 0.29(6) 0.08(2) 0.051(15) 0.13(3) -0.12(2) -0.057(13)
C(3) 0.035(10) 0.053(7) 0.108(13) -0.015(6) -0.002(9) 0.008(8)
C(4) 0.038(9) 0.039(7) 0.154(19) -0.003(5) -0.013(10) -0.001(8)
C(5) 0.040(8) 0.055(6) 0.069(9) 0.010(5) 0.020(7) 0.005(5)
C(6) 0.049(8) 0.054(6) 0.100(10) 0.007(5) -0.036(7) -0.030(6)
C(7) 0.044(9) 0.049(6) 0.088(11) 0.008(5) 0.002(7) -0.003(6)
C(8) 0.039(8) 0.042(5) 0.082(10) -0.001(5) 0.008(7) -0.000(6)
C(9) 0.029(8) 0.044(5) 0.059(9) 0.002(4) 0.017(7) 0.004(5)
C(10) 0.064(11) 0.090(9) 0.072(8) -0.009(7) -0.020(7) -0.006(7)
C(11) 0.061(9) 0.073(7) 0.066(9) 0.021(6) -0.010(7) -0.015(5)
C(12) 0.047(8) 0.052(6) 0.049(7) 0.004(5) -0.007(6) -0.004(5)
C(13) 0.032(7) 0.066(7) 0.120(12) 0.005(5) 0.015(7) 0.005(7)
C(14) 0.055(8) 0.092(8) 0.084(9) -0.009(6) 0.024(6) -0.009(6)
C(15) 0.032(6) 0.058(6) 0.067(8) -0.006(4) -0.005(6) 0.001(5)
C(16) 0.072(10) 0.083(8) 0.073(9) 0.008(7) 0.029(7) -0.018(6)
C(17) 0.037(7) 0.045(5) 0.059(7) 0.004(5) 0.007(5) 0.011(4)
C(18) 0.069(9) 0.084(8) 0.062(8) -0.016(6) -0.008(7) 0.021(6)
C(19) 0.042(7) 0.048(5) 0.050(7) -0.005(5) 0.002(5) -0.002(4)
C(20) 0.030(6) 0.050(5) 0.071(8) 0.008(4) 0.007(5) 0.003(5)
C(21) 0.035(6) 0.057(6) 0.104(10) 0.007(5) 0.016(6) 0.012(6)
C(22) 0.056(8) 0.043(6) 0.066(8) 0.004(5) -0.005(6) 0.011(5)
C(23) 0.070(9) 0.069(7) 0.093(10) 0.018(6) 0.051(8) 0.000(7)
C(24) 0.057(8) 0.063(7) 0.108(9) -0.010(6) -0.024(7) 0.030(6)
C(25) 0.093(11) 0.073(7) 0.048(8) 0.003(6) -0.007(7) 0.012(6)
C(26) 0.035(6) 0.050(6) 0.105(10) -0.007(4) 0.007(6) -0.015(6)
C(27) 0.055(9) 0.053(6) 0.076(9) 0.019(5) -0.001(7) 0.006(5)
C(28) 0.043(7) 0.048(5) 0.047(6) -0.006(4) 0.021(5) 0.000(4)
C(29) 0.032(6) 0.055(6) 0.056(7) -0.007(4) 0.001(5) 0.002(5)
C(30) 0.033(9) 0.040(5) 0.164(15) 0.000(5) 0.040(9) 0.020(7)
C(31) 0.025(7) 0.040(5) 0.101(11) -0.005(4) 0.013(6) -0.002(6)
C(32) 0.043(7) 0.053(5) 0.062(8) 0.011(5) 0.002(5) -0.002(5)
C(33) 0.015(5) 0.046(5) 0.071(7) 0.003(4) -0.003(4) 0.008(5)
C(34) 0.018(7) 0.045(5) 0.067(8) -0.004(4) -0.005(5) -0.001(4)
C(35) 0.045(8) 0.045(5) 0.050(8) 0.004(5) 0.022(7) 0.004(4)
C(36) 0.088(11) 0.069(7) 0.061(9) 0.006(6) 0.008(7) 0.010(6)
C(37) 0.034(7) 0.046(6) 0.078(9) -0.007(4) 0.002(6) 0.008(5)
C(38) 0.032(7) 0.043(5) 0.065(9) 0.003(4) -0.016(6) 0.005(5)
C(39) 0.040(7) 0.052(6) 0.095(9) 0.017(5) 0.005(6) 0.010(5)
C(40) 0.023(6) 0.052(5) 0.099(11) -0.002(4) -0.007(6) 0.031(6)
C(41) 0.057(8) 0.081(8) 0.094(10) 0.021(6) 0.019(7) 0.006(7)
C(42) 0.034(8) 0.057(7) 0.148(14) 0.003(5) -0.013(8) 0.016(7)
C(43) 0.034(6) 0.042(5) 0.081(8) -0.001(4) -0.012(5) 0.016(5)
C(44) 0.050(9) 0.058(6) 0.055(7) -0.007(5) 0.014(6) -0.011(5)
C(45) 0.039(8) 0.063(7) 0.079(9) -0.011(5) -0.038(7) 0.019(6)
C(46) 0.038(9) 0.051(5) 0.058(8) 0.003(5) 0.012(6) -0.006(5)
C(47) 0.064(8) 0.067(7) 0.099(11) 0.016(5) -0.011(7) -0.028(7)
C(48) 0.028(7) 0.055(7) 0.180(17) 0.003(5) 0.012(9) 0.006(9)
C(49) 0.055(9) 0.033(5) 0.104(11) 0.007(5) 0.012(7) 0.003(6)
C(50) 0.030(6) 0.054(6) 0.098(10) -0.005(4) -0.014(6) -0.016(6)
C(51) 0.047(7) 0.052(6) 0.114(9) -0.016(5) -0.018(6) 0.019(6)
C(52) 0.059(9) 0.047(6) 0.107(11) 0.013(6) 0.029(8) 0.001(6)
C(53) 0.045(8) 0.065(6) 0.088(10) -0.006(5) -0.014(7) -0.017(6)
C(54) 0.034(7) 0.072(7) 0.091(9) -0.010(5) -0.018(6) 0.032(6)
C(55) 0.057(8) 0.063(7) 0.059(10) 0.004(5) -0.002(7) -0.012(6)
C(56) 0.054(9) 0.046(6) 0.093(10) 0.019(5) 0.014(7) 0.013(6)
C(57) 0.021(8) 0.099(10) 0.186(19) -0.001(6) 0.016(11) 0.001(11)
C(58) 0.036(10) 0.079(10) 0.18(2) 0.011(7) -0.006(11) 0.014(11)
C(59) 0.058(8) 0.041(5) 0.073(8) 0.003(4) -0.004(6) -0.000(5)
C(60) 0.046(7) 0.047(5) 0.074(8) -0.008(4) 0.005(6) 0.001(5)
C(61) 0.044(9) 0.031(6) 0.22(2) 0.011(5) 0.012(12) 0.034(10)
C(62) 0.050(9) 0.092(9) 0.083(11) -0.026(7) 0.018(7) -0.016(7)
C(63) 0.056(7) 0.049(5) 0.054(7) 0.019(5) -0.004(6) -0.005(5)
C(64) 0.038(8) 0.107(10) 0.102(11) 0.010(7) 0.014(7) 0.038(8)
C(65) 0.041(9) 0.051(6) 0.057(7) 0.010(5) -0.010(6) 0.011(5)
C(66) 0.076(12) 0.063(7) 0.119(14) 0.002(7) -0.036(10) -0.013(8)
C(67) 0.038(7) 0.061(6) 0.076(9) 0.009(5) 0.011(6) 0.002(6)
C(68) 0.042(8) 0.069(7) 0.063(8) -0.014(5) -0.036(6) 0.031(6)
C(69) 0.110(11) 0.058(6) 0.067(8) 0.006(6) 0.010(7) -0.006(5)
C(70) 0.052(9) 0.061(7) 0.129(12) -0.003(6) -0.005(8) -0.006(7)
C(71) 0.059(7) 0.089(8) 0.060(8) 0.019(6) -0.005(5) -0.019(6)
C(72) 0.035(7) 0.056(6) 0.149(14) -0.003(5) -0.015(7) -0.014(7)
C(73) 0.058(8) 0.046(5) 0.046(6) -0.011(5) 0.009(5) -0.001(4)
C(74) 0.025(6) 0.043(6) 0.133(12) 0.007(4) -0.036(7) -0.015(6)
C(75) 0.121(15) 0.093(9) 0.032(6) 0.017(8) 0.010(7) 0.006(5)
C(76) 0.069(10) 0.038(5) 0.055(7) 0.016(5) 0.014(6) 0.005(4)
C(77) 0.040(6) 0.050(5) 0.047(7) 0.002(4) -0.008(5) -0.006(4)
C(78) 0.031(7) 0.045(5) 0.118(11) 0.003(4) -0.032(7) -0.014(6)
C(79) 0.045(8) 0.053(6) 0.110(11) 0.008(5) -0.018(7) 0.009(6)
C(80) 0.031(6) 0.041(5) 0.066(7) -0.006(4) -0.010(5) 0.015(4)
C(81) 0.055(8) 0.056(6) 0.070(8) 0.001(5) 0.001(6) 0.012(6)
C(82) 0.040(7) 0.048(6) 0.048(8) -0.002(5) -0.009(6) 0.012(5)
C(83) 0.053(8) 0.044(5) 0.071(7) -0.012(5) 0.015(6) 0.009(5)
C(84) 0.036(7) 0.042(5) 0.107(11) 0.007(4) 0.023(7) 0.023(6)
C(85) 0.022(7) 0.057(5) 0.051(8) 0.002(4) 0.002(5) 0.006(5)
C(86) 0.046(8) 0.059(6) 0.061(8) 0.005(5) 0.022(6) 0.007(5)
C(87) 0.036(6) 0.040(5) 0.077(8) 0.005(4) 0.016(5) -0.005(4)
C(89) 0.037(8) 0.044(6) 0.089(9) 0.005(5) -0.010(7) -0.001(5)
C(90) 0.057(9) 0.043(5) 0.113(10) -0.001(5) 0.030(7) -0.013(6)
C(91) 0.058(7) 0.064(6) 0.061(7) -0.021(5) -0.003(6) 0.007(5)
C(92) 0.070(10) 0.067(7) 0.110(13) 0.013(6) -0.007(9) 0.010(7)
C(93) 0.094(11) 0.074(8) 0.041(7) -0.025(7) -0.015(7) 0.014(5)
C(94) 0.033(6) 0.044(5) 0.069(8) 0.001(4) 0.006(5) 0.005(5)
C(95) 0.028(7) 0.060(6) 0.124(12) 0.013(5) 0.034(8) 0.025(7)
C(96) 0.037(6) 0.056(6) 0.107(10) 0.003(5) 0.006(7) 0.015(6)
C(97) 0.030(5) 0.042(5) 0.054(8) -0.001(4) 0.007(5) 0.005(4)
C(98) 0.045(7) 0.075(7) 0.051(6) 0.006(5) 0.008(5) 0.014(5)
C(99) 0.041(8) 0.058(7) 0.195(17) 0.011(5) 0.036(9) 0.033(8)
C(100) 0.052(7) 0.115(9) 0.063(8) -0.013(6) 0.013(5) -0.005(6)
C(101) 0.029(7) 0.042(5) 0.095(10) 0.010(4) -0.003(6) -0.002(6)
C(102) 0.020(6) 0.047(6) 0.101(10) 0.004(4) -0.000(6) 0.003(6)
C(103) 0.034(8) 0.059(6) 0.057(7) 0.001(5) -0.004(5) 0.008(5)
C(104) 0.042(6) 0.056(6) 0.052(8) -0.007(5) 0.006(6) 0.003(5)
C(105) 0.043(7) 0.046(5) 0.088(10) -0.010(4) -0.003(6) 0.020(5)
C(106) 0.030(8) 0.046(5) 0.058(7) 0.000(5) 0.006(5) 0.003(4)
C(107) 0.027(7) 0.051(6) 0.112(12) -0.010(5) -0.021(7) -0.011(6)
C(108) 0.043(7) 0.088(8) 0.073(8) 0.010(6) -0.027(6) -0.025(6)
C(109) 0.072(11) 0.080(8) 0.085(10) 0.019(7) -0.008(8) -0.011(7)
C(110) 0.053(8) 0.057(6) 0.056(9) -0.002(5) -0.008(7) 0.010(6)
C(111) 0.024(6) 0.055(5) 0.058(6) -0.008(4) -0.005(4) 0.001(4)
C(112) 0.032(7) 0.052(6) 0.085(10) 0.010(4) -0.016(6) -0.009(6)
C(113) 0.031(7) 0.051(5) 0.051(7) -0.001(4) -0.006(5) 0.002(4)
C(114) 0.058(11) 0.055(6) 0.068(10) 0.011(6) 0.012(7) -0.002(5)
C(115) 0.055(8) 0.072(7) 0.087(10) 0.006(5) 0.008(7) 0.001(6)
C(116) 0.079(11) 0.090(9) 0.073(10) 0.021(7) -0.019(8) -0.019(7)
C(117) 0.053(9) 0.067(7) 0.133(13) -0.004(6) 0.033(8) -0.012(7)
C(118) 0.050(10) 0.075(7) 0.076(9) -0.007(6) 0.019(7) 0.014(6)
C(119) 0.025(6) 0.046(5) 0.082(9) -0.005(4) -0.004(6) 0.002(5)
C(120) 0.028(5) 0.043(5) 0.056(7) -0.005(4) -0.006(5) 0.006(4)
C(121) 0.036(7) 0.050(6) 0.116(10) 0.000(5) -0.005(6) 0.002(6)
C(122) 0.081(10) 0.075(8) 0.074(9) 0.012(7) -0.009(7) -0.009(6)
C(123) 0.029(7) 0.059(6) 0.079(10) 0.005(5) 0.003(7) 0.008(6)
C(124) 0.046(7) 0.059(6) 0.080(9) -0.010(5) 0.011(7) 0.008(6)
C(125) 0.048(7) 0.056(6) 0.060(7) -0.014(5) -0.004(6) 0.012(5)
C(126) 0.024(5) 0.041(4) 0.052(7) -0.005(3) 0.011(5) 0.000(4)
C(127) 0.062(10) 0.078(8) 0.086(10) 0.020(7) 0.011(8) 0.028(7)
C(128) 0.056(8) 0.057(6) 0.071(9) 0.017(5) -0.002(6) -0.009(5)
C(129) 0.028(7) 0.053(6) 0.102(9) -0.002(4) -0.016(6) 0.001(5)
C(130) 0.061(9) 0.077(8) 0.111(11) 0.004(6) -0.036(8) -0.001(7)
C(131) 0.086(12) 0.073(8) 0.088(10) -0.023(7) -0.052(8) 0.033(7)
C(132) 0.035(7) 0.038(5) 0.040(5) 0.001(4) 0.003(4) 0.003(4)
C(133) 0.046(7) 0.058(6) 0.083(11) 0.010(5) -0.016(7) -0.006(6)
C(134) 0.048(8) 0.061(7) 0.101(10) -0.002(6) -0.037(8) -0.015(7)
C(135) 0.096(12) 0.070(7) 0.071(9) 0.045(7) -0.016(8) -0.018(6)
C(136) 0.029(7) 0.047(6) 0.094(10) 0.001(4) -0.015(6) -0.011(5)
C(137) 0.029(7) 0.042(5) 0.057(6) -0.000(4) -0.006(5) -0.002(4)
C(138) 0.044(7) 0.032(5) 0.082(10) 0.004(4) -0.040(6) 0.001(5)
C(139) 0.051(7) 0.064(7) 0.118(11) 0.006(5) 0.000(8) 0.045(7)
C(140) 0.039(6) 0.036(5) 0.073(8) -0.001(4) -0.017(6) 0.008(5)
C(141) 0.078(9) 0.063(7) 0.069(8) -0.007(6) -0.002(6) -0.003(5)
C(142) 0.037(7) 0.044(6) 0.098(10) 0.006(4) 0.008(7) 0.018(6)
C(143) 0.038(8) 0.034(5) 0.089(9) 0.001(4) 0.005(6) -0.005(5)
C(144) 0.043(7) 0.041(6) 0.072(9) 0.010(5) -0.009(6) -0.006(5)
C(145) 0.070(10) 0.047(7) 0.076(10) 0.013(6) -0.020(7) 0.002(6)
C(146) 0.064(8) 0.053(6) 0.153(15) 0.011(5) -0.002(9) -0.035(8)
C(147) 0.021(7) 0.054(5) 0.055(7) 0.005(4) -0.004(5) -0.004(4)
C(148) 0.067(9) 0.077(7) 0.076(8) 0.004(6) 0.007(7) -0.005(6)
C(149) 0.033(6) 0.046(6) 0.083(9) 0.005(4) 0.001(6) 0.010(5)
C(150) 0.040(8) 0.046(5) 0.070(9) -0.004(5) 0.002(7) -0.009(5)
C(151) 0.049(7) 0.044(6) 0.107(10) -0.005(5) 0.012(7) 0.016(6)
C(152) 0.025(6) 0.059(6) 0.071(8) 0.003(4) -0.001(6) 0.006(5)
C(153) 0.026(5) 0.054(6) 0.071(9) -0.002(4) -0.005(5) 0.011(5)
C(154) 0.073(11) 0.050(6) 0.064(8) 0.004(6) -0.006(7) 0.007(6)
C(155) 0.046(7) 0.069(7) 0.076(9) 0.012(5) -0.009(7) -0.011(6)
C(156) 0.056(10) 0.063(7) 0.068(8) 0.009(6) 0.003(6) 0.004(5)
C(157) 0.028(6) 0.039(5) 0.077(9) 0.005(4) 0.004(6) 0.002(5)
C(158) 0.046(8) 0.051(6) 0.082(9) -0.013(5) 0.008(7) 0.010(6)
C(159) 0.023(6) 0.049(5) 0.059(6) 0.005(4) -0.014(4) 0.006(4)
C(160) 0.050(8) 0.032(5) 0.148(13) 0.014(5) 0.026(8) -0.002(7)
C(161) 0.046(9) 0.059(6) 0.054(7) -0.001(5) -0.006(6) 0.004(5)
C(162) 0.086(9) 0.042(5) 0.085(10) 0.003(5) 0.020(7) 0.003(5)
C(163) 0.021(6) 0.051(6) 0.063(8) -0.003(4) -0.012(5) 0.007(5)
C(164) 0.046(6) 0.065(6) 0.066(8) -0.006(5) 0.003(6) 0.009(5)
C(165) 0.062(9) 0.099(9) 0.061(7) 0.029(7) 0.011(6) 0.018(6)
C(166) 0.049(7) 0.061(6) 0.061(8) -0.016(5) -0.004(6) 0.003(5)
C(167) 0.039(6) 0.058(6) 0.039(7) -0.008(4) -0.016(5) 0.004(4)
C(168) 0.064(8) 0.045(6) 0.095(9) 0.024(5) -0.015(7) -0.002(6)
C(169) 0.055(8) 0.093(8) 0.057(8) 0.012(6) 0.001(6) 0.026(6)
C(170) 0.033(7) 0.051(5) 0.060(6) 0.007(4) 0.005(4) 0.001(4)
C(171) 0.043(7) 0.055(6) 0.095(10) -0.004(5) 0.003(6) 0.006(6)
C(172) 0.036(8) 0.055(6) 0.110(11) 0.002(5) 0.005(8) -0.012(7)
C(173) 0.023(6) 0.045(5) 0.105(11) -0.003(4) -0.023(6) -0.009(6)
C(174) 0.047(8) 0.056(6) 0.057(6) -0.019(5) 0.013(5) -0.005(4)
C(175) 0.042(6) 0.068(6) 0.059(7) 0.003(5) -0.003(5) -0.016(5)
C(176) 0.026(6) 0.036(5) 0.058(7) -0.009(4) 0.002(5) 0.003(4)
C(177) 0.041(7) 0.056(6) 0.071(8) -0.006(5) 0.004(6) 0.006(5)
C(178) 0.047(6) 0.046(5) 0.055(7) -0.006(4) 0.011(5) 0.009(5)
C(179) 0.067(11) 0.055(7) 0.203(19) -0.013(7) -0.036(11) 0.045(9)
C(180) 0.036(6) 0.076(7) 0.052(7) 0.001(5) 0.005(5) 0.006(5)
C(181) 0.065(11) 0.079(10) 0.20(2) 0.016(8) 0.026(12) 0.001(11)
C(182) 0.024(8) 0.053(7) 0.20(2) 0.004(5) -0.048(11) -0.014(11)
C(183) 0.046(7) 0.066(7) 0.110(10) 0.005(5) -0.019(7) 0.008(7)
C(184) 0.088(13) 0.050(9) 0.37(2) 0.007(8) -0.052(14) -0.018(13)
C(185) 0.064(8) 0.047(6) 0.127(11) 0.020(5) 0.039(7) 0.021(6)
C(186) 0.031(8) 0.036(7) 0.42(3) -0.008(5) -0.023(14) 0.005(13)
C(187) 0.065(9) 0.079(8) 0.105(12) -0.005(6) 0.023(8) 0.028(8)
C(188) 0.062(9) 0.082(9) 0.135(13) 0.022(7) -0.052(8) -0.045(8)
C(189) 0.058(8) 0.083(8) 0.083(9) 0.005(6) -0.008(6) -0.019(6)
C(190) 0.117(15) 0.071(9) 0.102(12) 0.038(8) -0.035(10) -0.020(8)
C(191) 0.035(7) 0.069(7) 0.086(9) 0.012(5) 0.022(6) 0.021(6)
C(192) 0.033(7) 0.062(6) 0.088(8) -0.011(5) -0.026(6) -0.009(6)
C(193) 0.046(7) 0.057(6) 0.083(8) -0.010(5) -0.005(6) 0.020(6)
C(194) 0.062(9) 0.078(9) 0.085(10) 0.010(7) -0.037(7) -0.023(7)
C(195) 0.083(11) 0.055(7) 0.062(8) 0.003(6) -0.015(7) 0.003(5)
C(196) 0.045(9) 0.082(8) 0.24(2) 0.006(6) -0.054(10) 0.001(10)
C(197) 0.041(7) 0.076(7) 0.117(12) 0.005(6) 0.006(7) 0.042(7)
C(198) 0.027(7) 0.056(6) 0.153(15) -0.007(5) 0.007(8) -0.004(8)
C(199) 0.074(11) 0.077(9) 0.155(16) -0.010(7) 0.020(10) 0.008(9)
C(200) 0.050(8) 0.053(7) 0.180(17) -0.005(6) -0.023(9) 0.023(8)
C(201) 0.061(9) 0.060(7) 0.103(10) -0.011(6) -0.014(8) 0.020(6)
C(202) 0.035(7) 0.058(6) 0.113(11) -0.004(5) 0.015(7) -0.006(6)
C(203) 0.077(10) 0.071(8) 0.104(13) -0.013(6) -0.004(9) -0.003(8)
C(204) 0.050(8) 0.069(7) 0.094(10) -0.012(6) 0.020(7) -0.009(6)
C(205) 0.051(7) 0.091(7) 0.053(7) -0.014(5) 0.008(5) 0.001(5)
C(206) 0.067(9) 0.074(7) 0.061(7) 0.002(6) -0.007(6) 0.011(5)
C(207) 0.041(7) 0.044(5) 0.091(9) 0.008(4) -0.003(6) -0.003(5)
C(208) 0.059(9) 0.051(7) 0.139(14) 0.002(6) -0.065(9) -0.026(8)
C(209) 0.041(7) 0.035(6) 0.130(13) -0.005(5) -0.021(8) 0.001(6)
C(210) 0.103(14) 0.041(7) 0.30(2) 0.009(7) -0.113(15) -0.044(10)
C(211) 0.031(7) 0.056(7) 0.179(17) 0.001(5) -0.011(8) -0.025(9)
C(212) 0.176(16) 0.077(8) 0.047(7) 0.042(8) 0.027(8) -0.000(6)
C(213) 0.067(8) 0.075(8) 0.055(7) 0.012(6) 0.009(6) 0.009(5)
C(214) 0.109(12) 0.078(8) 0.065(8) -0.048(8) -0.018(7) 0.012(6)
C(215) 0.056(9) 0.077(8) 0.082(11) -0.014(6) 0.004(7) 0.011(7)
C(216) 0.058(9) 0.089(8) 0.054(8) -0.024(6) -0.007(6) 0.010(5)
C(217) 0.066(9) 0.076(8) 0.093(10) -0.005(6) -0.025(7) 0.016(7)
C(218) 0.062(8) 0.064(7) 0.091(11) -0.001(5) -0.015(8) 0.003(7)
C(219) 0.039(6) 0.046(5) 0.055(8) 0.006(4) 0.013(6) -0.000(5)
C(220) 0.034(7) 0.063(6) 0.057(8) 0.002(5) 0.006(6) -0.004(5)
C(221) 0.070(10) 0.053(6) 0.060(8) -0.013(6) 0.009(7) -0.003(5)
C(222) 0.055(9) 0.048(6) 0.145(13) 0.004(5) -0.031(8) 0.012(7)
C(223) 0.045(7) 0.055(6) 0.063(8) -0.003(5) 0.010(6) 0.008(5)
C(224) 0.104(10) 0.041(6) 0.104(11) 0.002(5) 0.047(8) 0.015(6)
C(225) 0.031(6) 0.050(5) 0.049(6) 0.014(4) -0.000(5) 0.010(4)
C(226) 0.050(7) 0.071(7) 0.080(9) -0.001(5) 0.026(7) -0.002(6)
C(227) 0.084(9) 0.078(7) 0.043(6) -0.013(6) 0.025(6) -0.015(5)
C(228) 0.054(8) 0.084(8) 0.093(9) -0.000(6) 0.004(6) -0.007(6)
C(229) 0.032(6) 0.030(5) 0.099(9) 0.003(4) 0.005(6) 0.014(5)
C(230) 0.022(6) 0.055(6) 0.074(10) -0.002(4) -0.003(6) 0.003(5)
C(231) 0.015(5) 0.053(5) 0.086(9) -0.008(4) 0.008(5) 0.018(5)
C(232) 0.046(8) 0.045(6) 0.129(14) -0.001(5) 0.015(8) 0.002(7)
C(233) 0.071(11) 0.059(7) 0.153(15) 0.018(6) 0.024(10) 0.037(8)
C(234) 0.052(8) 0.088(8) 0.103(12) -0.002(6) 0.021(7) 0.002(7)
C(235) 0.051(8) 0.060(6) 0.078(8) 0.002(5) 0.004(6) 0.007(5)
C(236) 0.058(10) 0.087(9) 0.087(10) 0.017(7) 0.009(7) 0.037(7)
C(237) 0.085(10) 0.084(9) 0.096(10) 0.015(7) -0.033(8) -0.020(7)
C(238) 0.030(7) 0.053(6) 0.096(10) -0.003(5) -0.004(7) 0.013(6)
C(239) 0.067(10) 0.083(9) 0.099(11) 0.008(7) 0.033(8) 0.035(8)
C(240) 0.064(9) 0.049(6) 0.103(11) -0.010(5) 0.037(8) -0.015(6)
C(241) 0.027(5) 0.047(5) 0.042(7) 0.004(4) 0.003(5) -0.005(4)
C(242) 0.024(7) 0.058(5) 0.053(8) 0.008(5) -0.004(5) -0.004(5)

loop_
_atom_type_symbol
_atom_type_description
_atom_type_scat_dispersion_real
_atom_type_scat_dispersion_imag
_atom_type_scat_source
C C 0.003 0.002
;
International Tables for Crystallography
(1992, Vol. C, Tables 4.2.6.8 and 6.1.1.4)
;
H H 0.000 0.000
;
International Tables for Crystallography
(1992, Vol. C, Table 6.1.1.4)
;
N N 0.006 0.003
;
International Tables for Crystallography
(1992, Vol. C, Tables 4.2.6.8 and 6.1.1.4)
;

loop_
_geom_angle_atom_site_label_1
_geom_angle_atom_site_label_2
_geom_angle_atom_site_label_3
_geom_angle
_geom_angle_publ_flag
_geom_angle_site_symmetry_1
_geom_angle_site_symmetry_2
_geom_angle_site_symmetry_3
C(7) N(1) C(9) 107.0(11) yes . . .
C(8) N(2) C(9) 105.9(11) yes . . .
C(8) N(2) C(75) 131.1(13) yes . . .
C(9) N(2) C(75) 123.0(11) yes . . .
C(28) N(3) C(40) 102.0(10) yes . . .
C(28) N(4) C(83) 107.2(10) yes . . .
C(28) N(4) C(227) 126.2(10) yes . . .
C(83) N(4) C(227) 126.6(11) yes . . .
C(36) N(5) C(38) 125.7(11) yes . . .
C(36) N(5) C(49) 126.7(12) yes . . .
C(38) N(5) C(49) 107.6(11) yes . . .
C(38) N(6) C(150) 103.8(11) yes . . .
C(30) N(7) C(77) 104.9(12) yes . . .
C(30) N(7) C(224) 126.4(13) yes . . .
C(77) N(7) C(224) 128.6(11) yes . . .
C(97) N(8) C(113) 103.1(10) yes . . .
C(97) N(9) C(158) 106.6(10) yes . . .
C(97) N(9) C(223) 128.8(10) yes . . .
C(158) N(9) C(223) 124.3(11) yes . . .
C(71) N(10) C(126) 129.0(9) yes . . .
C(71) N(10) C(225) 125.4(9) yes . . .
C(126) N(10) C(225) 105.5(9) yes . . .
C(126) N(11) C(136) 101.3(10) yes . . .
C(86) N(12) C(160) 106.1(11) yes . . .
C(86) N(12) C(212) 125.4(11) yes . . .
C(160) N(12) C(212) 128.4(13) yes . . .
C(25) N(13) C(35) 125.7(11) yes . . .
C(25) N(13) C(85) 128.7(12) yes . . .
C(35) N(13) C(85) 105.4(11) yes . . .
C(86) N(14) C(211) 103.1(12) yes . . .
C(77) N(15) C(129) 103.4(11) yes . . .
C(69) N(16) C(152) 125.9(10) yes . . .
C(69) N(16) C(229) 128.0(10) yes . . .
C(152) N(16) C(229) 106.1(9) yes . . .
C(152) N(17) C(193) 106.0(10) yes . . .
C(31) N(18) C(162) 126.4(11) yes . . .
C(31) N(18) C(176) 105.3(10) yes . . .
C(162) N(18) C(176) 127.8(10) yes . . .
C(35) N(19) C(112) 102.7(11) yes . . .
C(20) N(20) C(176) 103.0(10) yes . . .
C(2) C(1) C(3) 23(2) yes . . .
C(2) C(1) C(8) 116(3) yes . . .
C(3) C(1) C(8) 95.6(17) yes . . .
C(1) C(2) C(3) 137(6) yes . . .
C(1) C(3) C(2) 20(3) yes . . .
C(1) C(3) C(4) 128.5(15) yes . . .
C(2) C(3) C(4) 146(3) yes . . .
C(3) C(4) C(10) 122.5(19) yes . . .
C(55) C(5) C(63) 115.5(12) yes . . .
C(55) C(5) C(241) 121.7(12) yes . . .
C(63) C(5) C(241) 122.7(12) yes . . .
C(63) C(6) C(116) 120.9(13) yes . . .
N(1) C(7) C(8) 108.0(12) yes . . .
N(1) C(7) C(10) 132.1(14) yes . . .
C(8) C(7) C(10) 119.8(13) yes . . .
N(2) C(8) C(1) 118.4(16) yes . . .
N(2) C(8) C(7) 107.9(12) yes . . .
C(1) C(8) C(7) 133.6(15) yes . . .
N(1) C(9) N(2) 111.0(11) yes . . .
N(1) C(9) C(46) 124.9(13) yes . . .
N(2) C(9) C(46) 124.0(12) yes . . .
C(4) C(10) C(7) 119.7(17) yes . . .
C(32) C(11) C(135) 120.2(14) yes . . .
C(32) C(12) C(47) 123.0(13) yes . . .
C(32) C(12) C(78) 119.2(12) yes . . .
C(47) C(12) C(78) 117.8(12) yes . . .
C(70) C(13) C(85) 117.8(16) yes . . .
C(62) C(14) C(164) 116.3(13) yes . . .
C(39) C(15) C(127) 115.2(12) yes . . .
C(121) C(16) C(148) 120.1(14) yes . . .
C(28) C(17) C(73) 176.1(12) yes . . .
C(54) C(18) C(141) 118.7(12) yes . . .
C(106) C(19) C(176) 174.4(13) yes . . .
N(20) C(20) C(31) 111.9(11) yes . . .
N(20) C(20) C(222) 127.6(13) yes . . .
C(31) C(20) C(222) 120.5(12) yes . . .
C(56) C(21) C(165) 117.3(11) yes . . .
C(27) C(22) C(34) 117.8(12) yes . . .
C(27) C(22) C(67) 119.2(13) yes . . .
C(34) C(22) C(67) 123.0(12) yes . . .
C(221) C(23) C(240) 120.1(15) yes . . .
C(42) C(24) C(113) 121.1(15) yes . . .
C(60) C(26) C(62) 119.6(12) yes . . .
C(22) C(27) C(78) 119.5(14) yes . . .
C(22) C(27) C(84) 115.8(12) yes . . .
C(78) C(27) C(84) 124.7(13) yes . . .
N(3) C(28) N(4) 114.0(10) yes . . .
N(3) C(28) C(17) 124.2(10) yes . . .
N(4) C(28) C(17) 121.6(10) yes . . .
C(60) C(29) C(120) 119.3(10) yes . . .
C(60) C(29) C(164) 117.4(11) yes . . .
C(120) C(29) C(164) 123.3(10) yes . . .
N(7) C(30) C(129) 104.1(12) yes . . .
N(7) C(30) C(197) 138.2(17) yes . . .
C(129) C(30) C(197) 117.6(14) yes . . .
N(18) C(31) C(20) 104.7(10) yes . . .
N(18) C(31) C(52) 135.8(14) yes . . .
C(20) C(31) C(52) 119.3(12) yes . . .
C(11) C(32) C(12) 118.5(12) yes . . .
C(11) C(32) C(34) 121.3(12) yes . . .
C(12) C(32) C(34) 120.2(12) yes . . .
C(87) C(33) C(104) 116.6(10) yes . . .
C(87) C(33) C(175) 120.3(11) yes . . .
C(104) C(33) C(175) 123.2(10) yes . . .
C(22) C(34) C(32) 120.8(11) yes . . .
C(22) C(34) C(114) 117.1(12) yes . . .
C(32) C(34) C(114) 122.1(12) yes . . .
N(13) C(35) N(19) 111.7(11) yes . . .
N(13) C(35) C(44) 121.4(12) yes . . .
N(19) C(35) C(44) 126.9(12) yes . . .
C(120) C(37) C(125) 120.8(11) yes . . .
C(120) C(37) C(166) 121.6(10) yes . . .
C(125) C(37) C(166) 117.6(11) yes . . .
N(5) C(38) N(6) 115.3(11) yes . . .
N(5) C(38) C(65) 122.1(11) yes . . .
N(6) C(38) C(65) 122.6(12) yes . . .
C(15) C(39) C(79) 118.7(13) yes . . .
C(15) C(39) C(119) 119.9(11) yes . . .
C(79) C(39) C(119) 121.3(12) yes . . .
N(3) C(40) C(51) 125.1(13) yes . . .
N(3) C(40) C(83) 109.9(11) yes . . .
C(51) C(40) C(83) 124.9(12) yes . . .
C(95) C(41) C(127) 111.8(14) yes . . .
C(24) C(42) C(48) 120.3(15) yes . . .
C(60) C(43) C(125) 122.2(10) yes . . .
C(35) C(44) C(114) 177.7(14) yes . . .
C(177) C(45) C(203) 116.7(13) yes . . .
C(177) C(45) C(238) 121.7(13) yes . . .
C(203) C(45) C(238) 121.5(13) yes . . .
C(9) C(46) C(242) 176.8(15) yes . . .
C(12) C(47) C(108) 117.6(13) yes . . .
C(42) C(48) C(90) 124.8(14) yes . . .
N(5) C(49) C(118) 132.4(14) yes . . .
N(5) C(49) C(150) 105.5(11) yes . . .
C(118) C(49) C(150) 122.1(12) yes . . .
C(56) C(50) C(63) 120.8(12) yes . . .
C(40) C(51) C(179) 116.8(15) yes . . .
C(31) C(52) C(61) 120.7(16) yes . . .
C(72) C(53) C(112) 111.3(13) yes . . .
C(18) C(54) C(125) 120.2(12) yes . . .
C(5) C(55) C(122) 126.1(13) yes . . .
C(21) C(56) C(50) 119.1(12) yes . . .
C(21) C(56) C(89) 122.3(13) yes . . .
C(50) C(56) C(89) 118.4(13) yes . . .
C(117) C(57) C(179) 124.3(15) yes . . .
C(61) C(58) C(222) 124.0(18) yes . . .
C(167) C(59) C(216) 118.6(12) yes . . .
C(26) C(60) C(29) 119.5(11) yes . . .
C(26) C(60) C(43) 121.5(11) yes . . .
C(29) C(60) C(43) 119.0(11) yes . . .
C(52) C(61) C(58) 120.5(16) yes . . .
C(14) C(62) C(26) 122.8(14) yes . . .
C(5) C(63) C(6) 120.3(12) yes . . .
C(5) C(63) C(50) 119.5(12) yes . . .
C(6) C(63) C(50) 120.0(13) yes . . .
C(84) C(64) C(213) 117.4(14) yes . . .
C(38) C(65) C(137) 178.6(10) yes . . .
C(109) C(66) C(134) 127.5(17) yes . . .
C(22) C(67) C(213) 121.3(12) yes . . .
C(105) C(68) C(214) 123.6(13) yes . . .
C(13) C(70) C(72) 122.6(15) yes . . .
C(53) C(72) C(70) 120.8(13) yes . . .
C(17) C(73) C(120) 178.6(11) yes . . .
C(96) C(74) C(128) 120.7(13) yes . . .
C(96) C(74) C(146) 124.5(11) yes . . .
C(128) C(74) C(146) 114.6(14) yes . . .
C(103) C(76) C(123) 175.6(13) yes . . .
N(7) C(77) N(15) 114.9(10) yes . . .
N(7) C(77) C(103) 121.7(10) yes . . .
N(15) C(77) C(103) 123.3(11) yes . . .
C(12) C(78) C(27) 122.4(12) yes . . .
C(39) C(79) C(95) 121.7(13) yes . . .
C(39) C(79) C(96) 118.5(13) yes . . .
C(95) C(79) C(96) 119.5(12) yes . . .
C(111) C(80) C(177) 118.6(10) yes . . .
C(111) C(80) C(178) 121.6(10) yes . . .
C(177) C(80) C(178) 119.8(10) yes . . .
C(87) C(81) C(105) 121.7(12) yes . . .
C(104) C(82) C(105) 119.8(12) yes . . .
C(104) C(82) C(110) 122.4(12) yes . . .
C(105) C(82) C(110) 117.7(12) yes . . .
N(4) C(83) C(40) 106.8(10) yes . . .
N(4) C(83) C(117) 134.6(13) yes . . .
C(40) C(83) C(117) 118.6(12) yes . . .
C(27) C(84) C(64) 125.2(12) yes . . .
N(13) C(85) C(13) 131.6(14) yes . . .
N(13) C(85) C(112) 105.7(11) yes . . .
C(13) C(85) C(112) 122.7(13) yes . . .
N(12) C(86) N(14) 113.0(11) yes . . .
N(12) C(86) C(161) 120.8(11) yes . . .
N(14) C(86) C(161) 126.1(12) yes . . .
C(33) C(87) C(81) 122.1(11) yes . . .
C(33) C(87) C(121) 117.5(11) yes . . .
C(81) C(87) C(121) 120.4(11) yes . . .
C(56) C(89) C(115) 117.3(13) yes . . .
C(56) C(89) C(241) 121.6(12) yes . . .
C(115) C(89) C(241) 121.0(11) yes . . .
C(48) C(90) C(158) 112.2(15) yes . . .
C(93) C(91) C(177) 122.9(12) yes . . .
C(107) C(92) C(194) 125.3(15) yes . . .
C(91) C(93) C(131) 115.9(13) yes . . .
C(123) C(94) C(163) 120.4(11) yes . . .
C(123) C(94) C(180) 120.7(10) yes . . .
C(163) C(94) C(180) 118.8(11) yes . . .
C(41) C(95) C(79) 121.5(12) yes . . .
C(74) C(96) C(79) 122.8(12) yes . . .
N(8) C(97) N(9) 115.7(10) yes . . .
N(8) C(97) C(147) 124.1(11) yes . . .
N(9) C(97) C(147) 120.1(11) yes . . .
C(178) C(98) C(205) 118.8(11) yes . . .
C(160) C(99) C(181) 114.2(18) yes . . .
C(115) C(100) C(165) 118.7(12) yes . . .
C(167) C(101) C(172) 120.9(13) yes . . .
C(167) C(101) C(218) 116.7(12) yes . . .
C(172) C(101) C(218) 122.4(12) yes . . .
C(178) C(102) C(226) 118.7(12) yes . . .
C(178) C(102) C(238) 117.5(12) yes . . .
C(226) C(102) C(238) 123.7(11) yes . . .
C(76) C(103) C(77) 174.6(13) yes . . .
C(33) C(104) C(82) 122.3(11) yes . . .
C(33) C(104) C(132) 117.9(10) yes . . .
C(82) C(104) C(132) 119.8(11) yes . . .
C(68) C(105) C(81) 124.8(12) yes . . .
C(68) C(105) C(82) 117.7(12) yes . . .
C(81) C(105) C(82) 117.5(12) yes . . .
C(19) C(106) C(143) 174.1(12) yes . . .
C(92) C(107) C(138) 115.4(14) yes . . .
C(92) C(107) C(142) 125.2(13) yes . . .
C(138) C(107) C(142) 119.2(13) yes . . .
C(47) C(108) C(135) 121.8(13) yes . . .
C(66) C(109) C(133) 114.5(15) yes . . .
C(82) C(110) C(215) 120.2(13) yes . . .
C(80) C(111) C(174) 175.2(12) yes . . .
N(19) C(112) C(53) 120.9(13) yes . . .
N(19) C(112) C(85) 114.4(11) yes . . .
C(53) C(112) C(85) 124.6(12) yes . . .
N(8) C(113) C(24) 131.9(12) yes . . .
N(8) C(113) C(158) 108.9(10) yes . . .
C(24) C(113) C(158) 119.1(12) yes . . .
C(34) C(114) C(44) 179.0(11) yes . . .
C(89) C(115) C(100) 122.6(12) yes . . .
C(6) C(116) C(122) 120.8(15) yes . . .
C(57) C(117) C(83) 115.7(16) yes . . .
C(49) C(118) C(191) 117.4(14) yes . . .
C(39) C(119) C(128) 118.0(10) yes . . .
C(39) C(119) C(156) 118.9(11) yes . . .
C(128) C(119) C(156) 123.0(12) yes . . .
C(29) C(120) C(37) 121.2(10) yes . . .
C(29) C(120) C(73) 116.6(10) yes . . .
C(37) C(120) C(73) 122.2(10) yes . . .
C(16) C(121) C(87) 120.4(11) yes . . .
C(55) C(122) C(116) 116.4(14) yes . . .
C(76) C(123) C(94) 118.7(12) yes . . .
C(76) C(123) C(138) 118.8(12) yes . . .
C(94) C(123) C(138) 122.4(11) yes . . .
C(163) C(124) C(187) 124.5(12) yes . . .
C(37) C(125) C(43) 117.4(11) yes . . .
C(37) C(125) C(54) 122.0(12) yes . . .
C(43) C(125) C(54) 120.6(11) yes . . .
N(10) C(126) N(11) 114.5(9) yes . . .
N(10) C(126) C(170) 120.4(9) yes . . .
N(11) C(126) C(170) 125.0(10) yes . . .
C(15) C(127) C(41) 130.9(14) yes . . .
C(74) C(128) C(119) 118.3(12) yes . . .
C(74) C(128) C(168) 122.9(12) yes . . .
C(119) C(128) C(168) 118.7(11) yes . . .
N(15) C(129) C(30) 112.5(12) yes . . .
N(15) C(129) C(196) 130.0(15) yes . . .
C(30) C(129) C(196) 117.4(14) yes . . .
C(196) C(130) C(198) 113.1(15) yes . . .
C(93) C(131) C(203) 125.0(15) yes . . .
C(104) C(132) C(147) 176.1(11) yes . . .
C(109) C(133) C(149) 124.7(12) yes . . .
C(66) C(134) C(145) 116.1(14) yes . . .
C(11) C(135) C(108) 118.8(14) yes . . .
N(11) C(136) C(183) 123.6(13) yes . . .
N(11) C(136) C(225) 113.8(10) yes . . .
C(183) C(136) C(225) 122.6(12) yes . . .
C(65) C(137) C(144) 176.5(12) yes . . .
C(107) C(138) C(123) 115.1(13) yes . . .
C(107) C(138) C(154) 121.2(13) yes . . .
C(123) C(138) C(154) 123.5(11) yes . . .
C(151) C(139) C(236) 119.9(13) yes . . .
C(149) C(140) C(153) 125.3(10) yes . . .
C(149) C(140) C(159) 117.8(11) yes . . .
C(153) C(140) C(159) 116.9(10) yes . . .
C(18) C(141) C(166) 122.6(12) yes . . .
C(107) C(142) C(163) 125.8(12) yes . . .
C(106) C(143) C(167) 117.7(11) yes . . .
C(106) C(143) C(219) 119.3(12) yes . . .
C(167) C(143) C(219) 123.0(11) yes . . .
C(137) C(144) C(173) 117.9(12) yes . . .
C(137) C(144) C(230) 120.2(12) yes . . .
C(173) C(144) C(230) 121.8(12) yes . . .
C(134) C(145) C(149) 120.0(13) yes . . .
C(134) C(145) C(209) 119.1(13) yes . . .
C(149) C(145) C(209) 120.7(13) yes . . .
C(74) C(146) C(188) 124.2(13) yes . . .
C(97) C(147) C(132) 177.4(12) yes . . .
C(16) C(148) C(175) 122.0(13) yes . . .
C(133) C(149) C(140) 126.1(11) yes . . .
C(133) C(149) C(145) 116.9(11) yes . . .
C(140) C(149) C(145) 116.8(12) yes . . .
N(6) C(150) C(49) 107.8(11) yes . . .
N(6) C(150) C(206) 137.8(13) yes . . .
C(49) C(150) C(206) 114.4(12) yes . . .
C(139) C(151) C(153) 117.0(12) yes . . .
C(139) C(151) C(209) 122.1(12) yes . . .
C(153) C(151) C(209) 120.9(13) yes . . .
N(16) C(152) N(17) 112.8(9) yes . . .
N(16) C(152) C(174) 122.5(10) yes . . .
N(17) C(152) C(174) 124.7(11) yes . . .
C(140) C(153) C(151) 116.0(11) yes . . .
C(140) C(153) C(171) 127.1(10) yes . . .
C(151) C(153) C(171) 116.9(12) yes . . .
C(138) C(154) C(195) 116.8(13) yes . . .
C(173) C(155) C(189) 122.2(12) yes . . .
C(119) C(156) C(170) 177.4(14) yes . . .
C(172) C(157) C(219) 121.1(12) yes . . .
C(172) C(157) C(240) 122.7(12) yes . . .
C(219) C(157) C(240) 116.2(12) yes . . .
N(9) C(158) C(90) 132.0(13) yes . . .
N(9) C(158) C(113) 105.6(11) yes . . .
C(90) C(158) C(113) 122.3(12) yes . . .
C(140) C(159) C(161) 175.7(12) yes . . .
N(12) C(160) C(99) 123.1(15) yes . . .
N(12) C(160) C(211) 106.3(12) yes . . .
C(99) C(160) C(211) 130.4(13) yes . . .
C(86) C(161) C(159) 175.5(13) yes . . .
C(94) C(163) C(124) 117.0(11) yes . . .
C(94) C(163) C(142) 116.8(12) yes . . .
C(124) C(163) C(142) 126.2(11) yes . . .
C(14) C(164) C(29) 124.4(11) yes . . .
C(21) C(165) C(100) 121.6(12) yes . . .
C(37) C(166) C(141) 118.9(11) yes . . .
C(59) C(167) C(101) 121.3(11) yes . . .
C(59) C(167) C(143) 122.6(11) yes . . .
C(101) C(167) C(143) 116.1(11) yes . . .
C(128) C(168) C(237) 117.5(13) yes . . .
C(171) C(169) C(236) 115.0(12) yes . . .
C(126) C(170) C(156) 179.2(11) yes . . .
C(153) C(171) C(169) 125.4(11) yes . . .
C(101) C(172) C(157) 121.8(12) yes . . .
C(144) C(173) C(155) 124.4(11) yes . . .
C(144) C(173) C(207) 118.3(13) yes . . .
C(155) C(173) C(207) 117.2(12) yes . . .
C(111) C(174) C(152) 179.3(8) yes . . .
C(33) C(175) C(148) 119.7(11) yes . . .
N(18) C(176) N(20) 115.0(10) yes . . .
N(18) C(176) C(19) 120.4(10) yes . . .
N(20) C(176) C(19) 124.5(11) yes . . .
C(45) C(177) C(80) 117.0(11) yes . . .
C(45) C(177) C(91) 119.2(11) yes . . .
C(80) C(177) C(91) 123.8(11) yes . . .
C(80) C(178) C(98) 120.4(10) yes . . .
C(80) C(178) C(102) 121.4(11) yes . . .
C(98) C(178) C(102) 118.2(11) yes . . .
C(51) C(179) C(57) 119.6(17) yes . . .
C(94) C(180) C(228) 120.1(11) yes . . .
C(99) C(181) C(182) 122.3(17) yes . . .
C(181) C(182) C(210) 123.8(15) yes . . .
C(136) C(183) C(184) 117.1(16) yes . . .
C(183) C(184) C(186) 115.3(18) yes . . .
C(186) C(185) C(225) 109.9(15) yes . . .
C(184) C(186) C(185) 133.1(18) yes . . .
C(124) C(187) C(228) 117.3(14) yes . . .
C(146) C(188) C(237) 117.7(15) yes . . .
C(155) C(189) C(190) 119.4(14) yes . . .
C(189) C(190) C(208) 120.4(16) yes . . .
C(118) C(191) C(192) 121.7(13) yes . . .
C(191) C(192) C(206) 120.1(12) yes . . .
N(17) C(193) C(201) 133.9(13) yes . . .
N(17) C(193) C(229) 110.2(10) yes . . .
C(201) C(193) C(229) 115.9(11) yes . . .
C(92) C(194) C(195) 117.8(15) yes . . .
C(154) C(195) C(194) 123.3(15) yes . . .
C(129) C(196) C(130) 127(2) yes . . .
C(30) C(197) C(198) 120.4(16) yes . . .
C(130) C(198) C(197) 124.2(13) yes . . .
C(200) C(199) C(202) 120.7(15) yes . . .
C(199) C(200) C(201) 120.9(15) yes . . .
C(193) C(201) C(200) 119.9(15) yes . . .
C(199) C(202) C(229) 116.5(15) yes . . .
C(45) C(203) C(131) 120.2(14) yes . . .
C(205) C(204) C(226) 118.3(13) yes . . .
C(98) C(205) C(204) 123.2(12) yes . . .
C(150) C(206) C(192) 124.2(13) yes . . .
C(173) C(207) C(208) 116.1(13) yes . . .
C(173) C(207) C(232) 118.5(13) yes . . .
C(208) C(207) C(232) 125.3(13) yes . . .
C(190) C(208) C(207) 124.5(14) yes . . .
C(145) C(209) C(151) 120.0(12) yes . . .
C(182) C(210) C(211) 108.5(18) yes . . .
N(14) C(211) C(160) 111.4(13) yes . . .
N(14) C(211) C(210) 127.9(17) yes . . .
C(160) C(211) C(210) 120.6(15) yes . . .
C(64) C(213) C(67) 121.0(12) yes . . .
C(68) C(214) C(215) 116.3(14) yes . . .
C(110) C(215) C(214) 124.3(14) yes . . .
C(59) C(216) C(217) 120.3(13) yes . . .
C(216) C(217) C(218) 123.3(14) yes . . .
C(101) C(218) C(217) 119.7(13) yes . . .
C(143) C(219) C(157) 116.9(11) yes . . .
C(143) C(219) C(220) 122.8(11) yes . . .
C(157) C(219) C(220) 120.3(12) yes . . .
C(219) C(220) C(221) 117.5(12) yes . . .
C(23) C(221) C(220) 123.0(13) yes . . .
C(20) C(222) C(58) 115.0(17) yes . . .
N(10) C(225) C(136) 104.9(9) yes . . .
N(10) C(225) C(185) 133.3(11) yes . . .
C(136) C(225) C(185) 121.8(11) yes . . .
C(102) C(226) C(204) 122.6(12) yes . . .
C(180) C(228) C(187) 122.2(13) yes . . .
N(16) C(229) C(193) 104.8(9) yes . . .
N(16) C(229) C(202) 129.2(13) yes . . .
C(193) C(229) C(202) 126.0(12) yes . . .
C(144) C(230) C(231) 120.4(12) yes . . .
C(144) C(230) C(235) 123.7(11) yes . . .
C(231) C(230) C(235) 115.8(12) yes . . .
C(230) C(231) C(232) 115.4(12) yes . . .
C(230) C(231) C(233) 119.0(12) yes . . .
C(232) C(231) C(233) 125.6(12) yes . . .
C(207) C(232) C(231) 125.5(12) yes . . .
C(231) C(233) C(239) 120.5(15) yes . . .
C(235) C(234) C(239) 112.4(14) yes . . .
C(230) C(235) C(234) 126.3(13) yes . . .
C(139) C(236) C(169) 125.8(15) yes . . .
C(168) C(237) C(188) 122.9(15) yes . . .
C(45) C(238) C(102) 122.5(12) yes . . .
C(233) C(239) C(234) 126.0(17) yes . . .
C(23) C(240) C(157) 122.5(13) yes . . .
C(5) C(241) C(89) 116.7(11) yes . . .
C(5) C(241) C(242) 124.5(12) yes . . .
C(89) C(241) C(242) 118.8(11) yes . . .
C(46) C(242) C(241) 175.0(14) yes . . .
C(2) C(1) H(1) 121.2 no . . .
C(3) C(1) H(1) 141.3 no . . .
C(8) C(1) H(1) 122.8 no . . .
C(1) C(3) H(137) 126.5 no . . .
C(2) C(3) H(137) 112.7 no . . .
C(4) C(3) H(137) 101.4 no . . .
C(3) C(4) H(2) 119.2 no . . .
C(10) C(4) H(2) 118.4 no . . .
C(63) C(6) H(3) 120.2 no . . .
C(116) C(6) H(3) 118.9 no . . .
C(4) C(10) H(4) 120.2 no . . .
C(7) C(10) H(4) 120.0 no . . .
C(32) C(11) H(5) 119.7 no . . .
C(135) C(11) H(5) 120.2 no . . .
C(70) C(13) H(6) 121.1 no . . .
C(85) C(13) H(6) 121.0 no . . .
C(62) C(14) H(7) 122.6 no . . .
C(164) C(14) H(7) 121.1 no . . .
C(39) C(15) H(8) 122.0 no . . .
C(127) C(15) H(8) 122.9 no . . .
C(121) C(16) H(9) 119.2 no . . .
C(148) C(16) H(9) 120.6 no . . .
C(54) C(18) H(10) 120.8 no . . .
C(141) C(18) H(10) 120.5 no . . .
C(56) C(21) H(11) 121.6 no . . .
C(165) C(21) H(11) 121.1 no . . .
C(221) C(23) H(12) 120.8 no . . .
C(240) C(23) H(12) 119.1 no . . .
C(42) C(24) H(13) 119.4 no . . .
C(113) C(24) H(13) 119.4 no . . .
N(13) C(25) H(158) 110.5 no . . .
N(13) C(25) H(159) 109.6 no . . .
N(13) C(25) H(160) 108.3 no . . .
H(158) C(25) H(159) 109.5 no . . .
H(158) C(25) H(160) 109.5 no . . .
H(159) C(25) H(160) 109.5 no . . .
C(60) C(26) H(14) 119.9 no . . .
C(62) C(26) H(14) 120.5 no . . .
N(5) C(36) H(155) 109.3 no . . .
N(5) C(36) H(156) 109.7 no . . .
N(5) C(36) H(157) 109.4 no . . .
H(155) C(36) H(156) 109.5 no . . .
H(155) C(36) H(157) 109.5 no . . .
H(156) C(36) H(157) 109.5 no . . .
C(95) C(41) H(15) 124.5 no . . .
C(127) C(41) H(15) 123.6 no . . .
C(24) C(42) H(16) 119.8 no . . .
C(48) C(42) H(16) 119.9 no . . .
C(60) C(43) H(17) 119.1 no . . .
C(125) C(43) H(17) 118.8 no . . .
C(12) C(47) H(18) 122.3 no . . .
C(108) C(47) H(18) 120.0 no . . .
C(42) C(48) H(19) 118.1 no . . .
C(90) C(48) H(19) 117.1 no . . .
C(56) C(50) H(20) 119.0 no . . .
C(63) C(50) H(20) 120.2 no . . .
C(40) C(51) H(21) 122.0 no . . .
C(179) C(51) H(21) 121.1 no . . .
C(31) C(52) H(22) 120.2 no . . .
C(61) C(52) H(22) 119.1 no . . .
C(72) C(53) H(23) 123.7 no . . .
C(112) C(53) H(23) 125.0 no . . .
C(18) C(54) H(24) 120.3 no . . .
C(125) C(54) H(24) 119.5 no . . .
C(5) C(55) H(25) 116.7 no . . .
C(122) C(55) H(25) 117.2 no . . .
C(117) C(57) H(26) 118.3 no . . .
C(179) C(57) H(26) 117.4 no . . .
C(61) C(58) H(27) 117.2 no . . .
C(222) C(58) H(27) 118.8 no . . .
C(167) C(59) H(28) 120.8 no . . .
C(216) C(59) H(28) 120.6 no . . .
C(52) C(61) H(29) 118.6 no . . .
C(58) C(61) H(29) 120.9 no . . .
C(14) C(62) H(30) 118.8 no . . .
C(26) C(62) H(30) 118.5 no . . .
C(84) C(64) H(31) 121.3 no . . .
C(213) C(64) H(31) 121.2 no . . .
C(109) C(66) H(32) 115.8 no . . .
C(134) C(66) H(32) 116.6 no . . .
C(22) C(67) H(33) 119.6 no . . .
C(213) C(67) H(33) 119.1 no . . .
C(105) C(68) H(34) 118.2 no . . .
C(214) C(68) H(34) 118.2 no . . .
N(16) C(69) H(136) 107.8 no . . .
N(16) C(69) H(138) 111.2 no . . .
N(16) C(69) H(139) 109.5 no . . .
H(136) C(69) H(138) 109.5 no . . .
H(136) C(69) H(139) 109.5 no . . .
H(138) C(69) H(139) 109.5 no . . .
C(13) C(70) H(35) 119.4 no . . .
C(72) C(70) H(35) 118.0 no . . .
N(10) C(71) H(143) 108.9 no . . .
N(10) C(71) H(144) 110.0 no . . .
N(10) C(71) H(145) 109.5 no . . .
H(143) C(71) H(144) 109.5 no . . .
H(143) C(71) H(145) 109.5 no . . .
H(144) C(71) H(145) 109.5 no . . .
C(53) C(72) H(36) 119.6 no . . .
C(70) C(72) H(36) 119.5 no . . .
N(2) C(75) H(146) 110.1 no . . .
N(2) C(75) H(147) 109.7 no . . .
N(2) C(75) H(148) 108.7 no . . .
H(146) C(75) H(147) 109.5 no . . .
H(146) C(75) H(148) 109.5 no . . .
H(147) C(75) H(148) 109.5 no . . .
C(12) C(78) H(37) 117.7 no . . .
C(27) C(78) H(37) 119.9 no . . .
C(87) C(81) H(38) 118.1 no . . .
C(105) C(81) H(38) 120.1 no . . .
C(27) C(84) H(39) 117.3 no . . .
C(64) C(84) H(39) 117.5 no . . .
C(48) C(90) H(40) 123.7 no . . .
C(158) C(90) H(40) 124.0 no . . .
C(93) C(91) H(41) 118.7 no . . .
C(177) C(91) H(41) 118.4 no . . .
C(107) C(92) H(42) 116.3 no . . .
C(194) C(92) H(42) 118.4 no . . .
C(91) C(93) H(43) 122.3 no . . .
C(131) C(93) H(43) 121.8 no . . .
C(41) C(95) H(44) 118.0 no . . .
C(79) C(95) H(44) 120.5 no . . .
C(74) C(96) H(45) 118.9 no . . .
C(79) C(96) H(45) 118.3 no . . .
C(178) C(98) H(46) 120.2 no . . .
C(205) C(98) H(46) 121.0 no . . .
C(160) C(99) H(47) 121.8 no . . .
C(181) C(99) H(47) 124.0 no . . .
C(115) C(100) H(48) 119.9 no . . .
C(165) C(100) H(48) 121.3 no . . .
C(47) C(108) H(49) 119.7 no . . .
C(135) C(108) H(49) 118.5 no . . .
C(66) C(109) H(50) 122.9 no . . .
C(133) C(109) H(50) 122.5 no . . .
C(82) C(110) H(51) 119.5 no . . .
C(215) C(110) H(51) 120.2 no . . .
C(89) C(115) H(52) 119.4 no . . .
C(100) C(115) H(52) 118.0 no . . .
C(6) C(116) H(53) 118.7 no . . .
C(122) C(116) H(53) 120.5 no . . .
C(57) C(117) H(54) 122.5 no . . .
C(83) C(117) H(54) 121.9 no . . .
C(49) C(118) H(55) 121.9 no . . .
C(191) C(118) H(55) 120.7 no . . .
C(16) C(121) H(56) 120.1 no . . .
C(87) C(121) H(56) 119.4 no . . .
C(55) C(122) H(57) 121.5 no . . .
C(116) C(122) H(57) 122.1 no . . .
C(163) C(124) H(58) 117.7 no . . .
C(187) C(124) H(58) 117.9 no . . .
C(15) C(127) H(59) 113.9 no . . .
C(41) C(127) H(59) 115.2 no . . .
C(196) C(130) H(60) 125.2 no . . .
C(198) C(130) H(60) 121.7 no . . .
C(93) C(131) H(61) 117.5 no . . .
C(203) C(131) H(61) 117.5 no . . .
C(109) C(133) H(62) 117.9 no . . .
C(149) C(133) H(62) 117.4 no . . .
C(66) C(134) H(63) 120.7 no . . .
C(145) C(134) H(63) 123.2 no . . .
C(11) C(135) H(64) 120.0 no . . .
C(108) C(135) H(64) 121.1 no . . .
C(151) C(139) H(65) 119.1 no . . .
C(236) C(139) H(65) 121.0 no . . .
C(18) C(141) H(66) 118.8 no . . .
C(166) C(141) H(66) 118.6 no . . .
C(107) C(142) H(67) 116.5 no . . .
C(163) C(142) H(67) 117.7 no . . .
C(74) C(146) H(68) 116.9 no . . .
C(188) C(146) H(68) 118.8 no . . .
C(16) C(148) H(69) 118.1 no . . .
C(175) C(148) H(69) 120.0 no . . .
C(138) C(154) H(70) 121.6 no . . .
C(195) C(154) H(70) 121.6 no . . .
C(173) C(155) H(71) 119.8 no . . .
C(189) C(155) H(71) 118.0 no . . .
N(18) C(162) H(152) 109.5 no . . .
N(18) C(162) H(153) 109.7 no . . .
N(18) C(162) H(154) 109.2 no . . .
H(152) C(162) H(153) 109.5 no . . .
H(152) C(162) H(154) 109.5 no . . .
H(153) C(162) H(154) 109.5 no . . .
C(14) C(164) H(72) 117.6 no . . .
C(29) C(164) H(72) 118.0 no . . .
C(21) C(165) H(73) 119.7 no . . .
C(100) C(165) H(73) 118.7 no . . .
C(37) C(166) H(74) 120.8 no . . .
C(141) C(166) H(74) 120.3 no . . .
C(128) C(168) H(75) 120.8 no . . .
C(237) C(168) H(75) 121.7 no . . .
C(171) C(169) H(76) 122.6 no . . .
C(236) C(169) H(76) 122.4 no . . .
C(153) C(171) H(77) 117.6 no . . .
C(169) C(171) H(77) 117.0 no . . .
C(101) C(172) H(78) 119.2 no . . .
C(157) C(172) H(78) 118.9 no . . .
C(33) C(175) H(79) 119.9 no . . .
C(148) C(175) H(79) 120.5 no . . .
C(51) C(179) H(80) 120.1 no . . .
C(57) C(179) H(80) 120.3 no . . .
C(94) C(180) H(81) 119.5 no . . .
C(228) C(180) H(81) 120.3 no . . .
C(99) C(181) H(82) 118.3 no . . .
C(182) C(181) H(82) 119.3 no . . .
C(181) C(182) H(83) 117.1 no . . .
C(210) C(182) H(83) 119.1 no . . .
C(136) C(183) H(84) 120.3 no . . .
C(184) C(183) H(84) 122.5 no . . .
C(183) C(184) H(85) 121.2 no . . .
C(186) C(184) H(85) 123.4 no . . .
C(186) C(185) H(86) 124.0 no . . .
C(225) C(185) H(86) 126.0 no . . .
C(184) C(186) H(87) 112.0 no . . .
C(185) C(186) H(87) 114.9 no . . .
C(124) C(187) H(88) 121.1 no . . .
C(228) C(187) H(88) 121.6 no . . .
C(146) C(188) H(89) 120.4 no . . .
C(237) C(188) H(89) 121.8 no . . .
C(155) C(189) H(90) 121.7 no . . .
C(190) C(189) H(90) 118.8 no . . .
C(189) C(190) H(91) 119.8 no . . .
C(208) C(190) H(91) 119.8 no . . .
C(118) C(191) H(92) 118.6 no . . .
C(192) C(191) H(92) 119.7 no . . .
C(191) C(192) H(93) 120.6 no . . .
C(206) C(192) H(93) 119.3 no . . .
C(92) C(194) H(94) 120.8 no . . .
C(195) C(194) H(94) 121.3 no . . .
C(154) C(195) H(95) 118.6 no . . .
C(194) C(195) H(95) 118.1 no . . .
C(129) C(196) H(96) 117.0 no . . .
C(130) C(196) H(96) 115.8 no . . .
C(30) C(197) H(97) 119.5 no . . .
C(198) C(197) H(97) 120.2 no . . .
C(130) C(198) H(98) 118.8 no . . .
C(197) C(198) H(98) 117.0 no . . .
C(200) C(199) H(99) 119.7 no . . .
C(202) C(199) H(99) 119.6 no . . .
C(199) C(200) H(100) 120.2 no . . .
C(201) C(200) H(100) 119.0 no . . .
C(193) C(201) H(101) 119.5 no . . .
C(200) C(201) H(101) 120.6 no . . .
C(199) C(202) H(102) 122.0 no . . .
C(229) C(202) H(102) 121.5 no . . .
C(45) C(203) H(103) 121.2 no . . .
C(131) C(203) H(103) 118.6 no . . .
C(205) C(204) H(104) 120.3 no . . .
C(226) C(204) H(104) 121.4 no . . .
C(98) C(205) H(105) 117.4 no . . .
C(204) C(205) H(105) 119.4 no . . .
C(150) C(206) H(106) 117.4 no . . .
C(192) C(206) H(106) 118.4 no . . .
C(190) C(208) H(107) 117.7 no . . .
C(207) C(208) H(107) 117.8 no . . .
C(145) C(209) H(108) 120.1 no . . .
C(151) C(209) H(108) 119.9 no . . .
C(182) C(210) H(109) 124.0 no . . .
C(211) C(210) H(109) 127.5 no . . .
N(12) C(212) H(133) 109.1 no . . .
N(12) C(212) H(134) 110.1 no . . .
N(12) C(212) H(135) 109.1 no . . .
H(133) C(212) H(134) 109.5 no . . .
H(133) C(212) H(135) 109.5 no . . .
H(134) C(212) H(135) 109.5 no . . .
C(64) C(213) H(110) 120.5 no . . .
C(67) C(213) H(110) 118.6 no . . .
C(68) C(214) H(111) 122.1 no . . .
C(215) C(214) H(111) 121.6 no . . .
C(110) C(215) H(112) 117.2 no . . .
C(214) C(215) H(112) 118.5 no . . .
C(59) C(216) H(113) 120.0 no . . .
C(217) C(216) H(113) 119.7 no . . .
C(216) C(217) H(114) 118.2 no . . .
C(218) C(217) H(114) 118.4 no . . .
C(101) C(218) H(115) 119.5 no . . .
C(217) C(218) H(115) 120.8 no . . .
C(219) C(220) H(116) 121.1 no . . .
C(221) C(220) H(116) 121.4 no . . .
C(23) C(221) H(117) 117.2 no . . .
C(220) C(221) H(117) 119.8 no . . .
C(20) C(222) H(118) 122.0 no . . .
C(58) C(222) H(118) 123.0 no . . .
N(9) C(223) H(130) 109.5 no . . .
N(9) C(223) H(131) 108.5 no . . .
N(9) C(223) H(132) 110.4 no . . .
H(130) C(223) H(131) 109.5 no . . .
H(130) C(223) H(132) 109.5 no . . .
H(131) C(223) H(132) 109.5 no . . .
N(7) C(224) H(140) 108.7 no . . .
N(7) C(224) H(141) 110.2 no . . .
N(7) C(224) H(142) 109.5 no . . .
H(140) C(224) H(141) 109.5 no . . .
H(140) C(224) H(142) 109.5 no . . .
H(141) C(224) H(142) 109.5 no . . .
C(102) C(226) H(119) 119.0 no . . .
C(204) C(226) H(119) 118.4 no . . .
N(4) C(227) H(149) 108.9 no . . .
N(4) C(227) H(150) 109.0 no . . .
N(4) C(227) H(151) 110.5 no . . .
H(149) C(227) H(150) 109.5 no . . .
H(149) C(227) H(151) 109.5 no . . .
H(150) C(227) H(151) 109.5 no . . .
C(180) C(228) H(120) 119.0 no . . .
C(187) C(228) H(120) 118.8 no . . .
C(207) C(232) H(121) 116.9 no . . .
C(231) C(232) H(121) 117.6 no . . .
C(231) C(233) H(122) 119.6 no . . .
C(239) C(233) H(122) 120.0 no . . .
C(235) C(234) H(123) 124.3 no . . .
C(239) C(234) H(123) 123.3 no . . .
C(230) C(235) H(124) 116.6 no . . .
C(234) C(235) H(124) 117.1 no . . .
C(139) C(236) H(125) 116.4 no . . .
C(169) C(236) H(125) 117.9 no . . .
C(168) C(237) H(126) 118.0 no . . .
C(188) C(237) H(126) 119.1 no . . .
C(45) C(238) H(127) 118.6 no . . .
C(102) C(238) H(127) 118.9 no . . .
C(233) C(239) H(128) 116.6 no . . .
C(234) C(239) H(128) 117.5 no . . .
C(23) C(240) H(129) 118.9 no . . .
C(157) C(240) H(129) 118.6 no . . .

loop_
_geom_bond_atom_site_label_1
_geom_bond_atom_site_label_2
_geom_bond_distance
_geom_bond_publ_flag
_geom_bond_site_symmetry_1
_geom_bond_site_symmetry_2
N(1) C(7) 1.383(18) yes . .
N(1) C(9) 1.299(17) yes . .
N(2) C(8) 1.351(18) yes . .
N(2) C(9) 1.391(18) yes . .
N(2) C(75) 1.485(17) yes . .
N(3) C(28) 1.315(15) yes . .
N(3) C(40) 1.434(15) yes . .
N(4) C(28) 1.339(16) yes . .
N(4) C(83) 1.353(15) yes . .
N(4) C(227) 1.465(16) yes . .
N(5) C(36) 1.428(17) yes . .
N(5) C(38) 1.331(17) yes . .
N(5) C(49) 1.320(17) yes . .
N(6) C(38) 1.317(17) yes . .
N(6) C(150) 1.375(17) yes . .
N(7) C(30) 1.414(18) yes . .
N(7) C(77) 1.339(17) yes . .
N(7) C(224) 1.42(2) yes . .
N(8) C(97) 1.289(17) yes . .
N(8) C(113) 1.413(15) yes . .
N(9) C(97) 1.330(16) yes . .
N(9) C(158) 1.362(17) yes . .
N(9) C(223) 1.474(16) yes . .
N(10) C(71) 1.474(15) yes . .
N(10) C(126) 1.385(15) yes . .
N(10) C(225) 1.386(14) yes . .
N(11) C(126) 1.327(14) yes . .
N(11) C(136) 1.397(16) yes . .
N(12) C(86) 1.379(17) yes . .
N(12) C(160) 1.374(17) yes . .
N(12) C(212) 1.462(17) yes . .
N(13) C(25) 1.454(18) yes . .
N(13) C(35) 1.421(18) yes . .
N(13) C(85) 1.407(17) yes . .
N(14) C(86) 1.303(16) yes . .
N(14) C(211) 1.419(18) yes . .
N(15) C(77) 1.327(15) yes . .
N(15) C(129) 1.346(16) yes . .
N(16) C(69) 1.440(16) yes . .
N(16) C(152) 1.387(15) yes . .
N(16) C(229) 1.389(14) yes . .
N(17) C(152) 1.345(15) yes . .
N(17) C(193) 1.343(15) yes . .
N(18) C(31) 1.392(16) yes . .
N(18) C(162) 1.417(17) yes . .
N(18) C(176) 1.371(15) yes . .
N(19) C(35) 1.335(17) yes . .
N(19) C(112) 1.408(16) yes . .
N(20) C(20) 1.366(16) yes . .
N(20) C(176) 1.339(16) yes . .
C(1) C(2) 0.86(5) yes . .
C(1) C(3) 1.72(3) yes . .
C(1) C(8) 1.45(2) yes . .
C(2) C(3) 0.99(3) yes . .
C(3) C(4) 1.30(3) yes . .
C(4) C(10) 1.28(2) yes . .
C(5) C(55) 1.44(2) yes . .
C(5) C(63) 1.415(19) yes . .
C(5) C(241) 1.373(18) yes . .
C(6) C(63) 1.44(2) yes . .
C(6) C(116) 1.37(2) yes . .
C(7) C(8) 1.37(2) yes . .
C(7) C(10) 1.39(2) yes . .
C(9) C(46) 1.400(19) yes . .
C(11) C(32) 1.41(2) yes . .
C(11) C(135) 1.39(2) yes . .
C(12) C(32) 1.367(19) yes . .
C(12) C(47) 1.39(2) yes . .
C(12) C(78) 1.43(2) yes . .
C(13) C(70) 1.37(2) yes . .
C(13) C(85) 1.37(2) yes . .
C(14) C(62) 1.40(2) yes . .
C(14) C(164) 1.389(19) yes . .
C(15) C(39) 1.423(18) yes . .
C(15) C(127) 1.32(2) yes . .
C(16) C(121) 1.36(2) yes . .
C(16) C(148) 1.39(2) yes . .
C(17) C(28) 1.396(16) yes . .
C(17) C(73) 1.189(18) yes . .
C(18) C(54) 1.38(2) yes . .
C(18) C(141) 1.40(2) yes . .
C(19) C(106) 1.190(19) yes . .
C(19) C(176) 1.446(17) yes . .
C(20) C(31) 1.42(2) yes . .
C(20) C(222) 1.40(2) yes . .
C(21) C(56) 1.42(2) yes . .
C(21) C(165) 1.429(19) yes . .
C(22) C(27) 1.44(2) yes . .
C(22) C(34) 1.418(19) yes . .
C(22) C(67) 1.401(19) yes . .
C(23) C(221) 1.41(2) yes . .
C(23) C(240) 1.28(2) yes . .
C(24) C(42) 1.33(2) yes . .
C(24) C(113) 1.354(18) yes . .
C(26) C(60) 1.42(2) yes . .
C(26) C(62) 1.38(2) yes . .
C(27) C(78) 1.35(2) yes . .
C(27) C(84) 1.44(2) yes . .
C(29) C(60) 1.417(17) yes . .
C(29) C(120) 1.400(16) yes . .
C(29) C(164) 1.395(17) yes . .
C(30) C(129) 1.38(2) yes . .
C(30) C(197) 1.41(2) yes . .
C(31) C(52) 1.407(19) yes . .
C(32) C(34) 1.411(18) yes . .
C(33) C(87) 1.425(15) yes . .
C(33) C(104) 1.433(17) yes . .
C(33) C(175) 1.398(16) yes . .
C(34) C(114) 1.46(2) yes . .
C(35) C(44) 1.36(2) yes . .
C(37) C(120) 1.389(17) yes . .
C(37) C(125) 1.411(17) yes . .
C(37) C(166) 1.430(18) yes . .
C(38) C(65) 1.468(18) yes . .
C(39) C(79) 1.401(18) yes . .
C(39) C(119) 1.466(19) yes . .
C(40) C(51) 1.402(19) yes . .
C(40) C(83) 1.35(2) yes . .
C(41) C(95) 1.40(2) yes . .
C(41) C(127) 1.42(2) yes . .
C(42) C(48) 1.34(3) yes . .
C(43) C(60) 1.392(18) yes . .
C(43) C(125) 1.423(18) yes . .
C(44) C(114) 1.19(2) yes . .
C(45) C(177) 1.437(18) yes . .
C(45) C(203) 1.44(2) yes . .
C(45) C(238) 1.36(2) yes . .
C(46) C(242) 1.194(19) yes . .
C(47) C(108) 1.38(2) yes . .
C(48) C(90) 1.40(2) yes . .
C(49) C(118) 1.40(2) yes . .
C(49) C(150) 1.46(2) yes . .
C(50) C(56) 1.42(2) yes . .
C(50) C(63) 1.34(2) yes . .
C(51) C(179) 1.35(2) yes . .
C(52) C(61) 1.32(2) yes . .
C(53) C(72) 1.47(2) yes . .
C(53) C(112) 1.464(19) yes . .
C(54) C(125) 1.375(18) yes . .
C(55) C(122) 1.35(2) yes . .
C(56) C(89) 1.398(19) yes . .
C(57) C(117) 1.39(2) yes . .
C(57) C(179) 1.38(3) yes . .
C(58) C(61) 1.35(3) yes . .
C(58) C(222) 1.43(2) yes . .
C(59) C(167) 1.403(18) yes . .
C(59) C(216) 1.366(18) yes . .
C(64) C(84) 1.32(2) yes . .
C(64) C(213) 1.45(2) yes . .
C(65) C(137) 1.201(18) yes . .
C(66) C(109) 1.45(2) yes . .
C(66) C(134) 1.29(2) yes . .
C(67) C(213) 1.36(2) yes . .
C(68) C(105) 1.42(2) yes . .
C(68) C(214) 1.34(2) yes . .
C(70) C(72) 1.39(2) yes . .
C(73) C(120) 1.462(16) yes . .
C(74) C(96) 1.40(2) yes . .
C(74) C(128) 1.426(17) yes . .
C(74) C(146) 1.39(2) yes . .
C(76) C(103) 1.219(19) yes . .
C(76) C(123) 1.433(19) yes . .
C(77) C(103) 1.421(17) yes . .
C(79) C(95) 1.39(2) yes . .
C(79) C(96) 1.39(2) yes . .
C(80) C(111) 1.416(15) yes . .
C(80) C(177) 1.428(17) yes . .
C(80) C(178) 1.398(16) yes . .
C(81) C(87) 1.401(19) yes . .
C(81) C(105) 1.39(2) yes . .
C(82) C(104) 1.392(18) yes . .
C(82) C(105) 1.476(18) yes . .
C(82) C(110) 1.422(19) yes . .
C(83) C(117) 1.425(19) yes . .
C(85) C(112) 1.32(2) yes . .
C(86) C(161) 1.415(19) yes . .
C(87) C(121) 1.450(19) yes . .
C(89) C(115) 1.41(2) yes . .
C(89) C(241) 1.422(19) yes . .
C(90) C(158) 1.44(2) yes . .
C(91) C(93) 1.380(18) yes . .
C(91) C(177) 1.404(17) yes . .
C(92) C(107) 1.36(2) yes . .
C(92) C(194) 1.35(2) yes . .
C(93) C(131) 1.40(2) yes . .
C(94) C(123) 1.404(19) yes . .
C(94) C(163) 1.438(16) yes . .
C(94) C(180) 1.445(17) yes . .
C(97) C(147) 1.455(16) yes . .
C(98) C(178) 1.463(16) yes . .
C(98) C(205) 1.325(17) yes . .
C(99) C(160) 1.43(2) yes . .
C(99) C(181) 1.26(2) yes . .
C(100) C(115) 1.40(2) yes . .
C(100) C(165) 1.387(19) yes . .
C(101) C(167) 1.445(17) yes . .
C(101) C(172) 1.39(2) yes . .
C(101) C(218) 1.45(2) yes . .
C(102) C(178) 1.434(16) yes . .
C(102) C(226) 1.40(2) yes . .
C(102) C(238) 1.38(2) yes . .
C(104) C(132) 1.420(17) yes . .
C(106) C(143) 1.419(18) yes . .
C(107) C(138) 1.462(17) yes . .
C(107) C(142) 1.39(2) yes . .
C(108) C(135) 1.40(2) yes . .
C(109) C(133) 1.39(2) yes . .
C(110) C(215) 1.32(2) yes . .
C(111) C(174) 1.200(16) yes . .
C(113) C(158) 1.391(19) yes . .
C(116) C(122) 1.46(2) yes . .
C(118) C(191) 1.33(2) yes . .
C(119) C(128) 1.442(18) yes . .
C(119) C(156) 1.408(18) yes . .
C(123) C(138) 1.436(19) yes . .
C(124) C(163) 1.435(19) yes . .
C(124) C(187) 1.33(2) yes . .
C(126) C(170) 1.396(15) yes . .
C(128) C(168) 1.42(2) yes . .
C(129) C(196) 1.39(2) yes . .
C(130) C(196) 1.32(2) yes . .
C(130) C(198) 1.41(2) yes . .
C(131) C(203) 1.33(2) yes . .
C(132) C(147) 1.188(16) yes . .
C(133) C(149) 1.39(2) yes . .
C(134) C(145) 1.50(2) yes . .
C(136) C(183) 1.443(19) yes . .
C(136) C(225) 1.362(18) yes . .
C(137) C(144) 1.410(18) yes . .
C(138) C(154) 1.42(2) yes . .
C(139) C(151) 1.45(2) yes . .
C(139) C(236) 1.31(2) yes . .
C(140) C(149) 1.377(17) yes . .
C(140) C(153) 1.372(18) yes . .
C(140) C(159) 1.470(16) yes . .
C(141) C(166) 1.372(18) yes . .
C(142) C(163) 1.342(19) yes . .
C(143) C(167) 1.444(18) yes . .
C(143) C(219) 1.423(19) yes . .
C(144) C(173) 1.40(2) yes . .
C(144) C(230) 1.39(2) yes . .
C(145) C(149) 1.442(18) yes . .
C(145) C(209) 1.38(2) yes . .
C(146) C(188) 1.41(2) yes . .
C(148) C(175) 1.368(19) yes . .
C(150) C(206) 1.35(2) yes . .
C(151) C(153) 1.452(16) yes . .
C(151) C(209) 1.39(2) yes . .
C(152) C(174) 1.419(16) yes . .
C(153) C(171) 1.382(18) yes . .
C(154) C(195) 1.37(2) yes . .
C(155) C(173) 1.44(2) yes . .
C(155) C(189) 1.36(2) yes . .
C(156) C(170) 1.208(18) yes . .
C(157) C(172) 1.38(2) yes . .
C(157) C(219) 1.437(16) yes . .
C(157) C(240) 1.44(2) yes . .
C(159) C(161) 1.171(17) yes . .
C(160) C(211) 1.33(2) yes . .
C(168) C(237) 1.37(2) yes . .
C(169) C(171) 1.38(2) yes . .
C(169) C(236) 1.38(2) yes . .
C(173) C(207) 1.479(17) yes . .
C(180) C(228) 1.340(19) yes . .
C(181) C(182) 1.44(3) yes . .
C(182) C(210) 1.56(2) yes . .
C(183) C(184) 1.41(2) yes . .
C(184) C(186) 1.27(3) yes . .
C(185) C(186) 1.45(2) yes . .
C(185) C(225) 1.395(18) yes . .
C(187) C(228) 1.462(19) yes . .
C(188) C(237) 1.38(2) yes . .
C(189) C(190) 1.46(2) yes . .
C(190) C(208) 1.28(2) yes . .
C(191) C(192) 1.39(2) yes . .
C(192) C(206) 1.33(2) yes . .
C(193) C(201) 1.373(19) yes . .
C(193) C(229) 1.455(19) yes . .
C(194) C(195) 1.40(2) yes . .
C(197) C(198) 1.32(2) yes . .
C(199) C(200) 1.45(3) yes . .
C(199) C(202) 1.36(2) yes . .
C(200) C(201) 1.39(2) yes . .
C(202) C(229) 1.354(18) yes . .
C(204) C(205) 1.437(18) yes . .
C(204) C(226) 1.34(2) yes . .
C(207) C(208) 1.45(2) yes . .
C(207) C(232) 1.32(2) yes . .
C(210) C(211) 1.42(2) yes . .
C(214) C(215) 1.46(2) yes . .
C(216) C(217) 1.41(2) yes . .
C(217) C(218) 1.31(2) yes . .
C(219) C(220) 1.425(18) yes . .
C(220) C(221) 1.34(2) yes . .
C(230) C(231) 1.459(16) yes . .
C(230) C(235) 1.414(19) yes . .
C(231) C(232) 1.43(2) yes . .
C(231) C(233) 1.41(2) yes . .
C(233) C(239) 1.34(2) yes . .
C(234) C(235) 1.41(2) yes . .
C(234) C(239) 1.43(2) yes . .
C(241) C(242) 1.399(17) yes . .
C(1) H(1) 0.980 no . .
C(3) H(137) 0.980 no . .
C(4) H(2) 0.980 no . .
C(6) H(3) 0.980 no . .
C(10) H(4) 0.980 no . .
C(11) H(5) 0.980 no . .
C(13) H(6) 0.980 no . .
C(14) H(7) 0.980 no . .
C(15) H(8) 0.980 no . .
C(16) H(9) 0.980 no . .
C(18) H(10) 0.980 no . .
C(21) H(11) 0.980 no . .
C(23) H(12) 0.980 no . .
C(24) H(13) 0.980 no . .
C(25) H(158) 0.960 no . .
C(25) H(159) 0.960 no . .
C(25) H(160) 0.960 no . .
C(26) H(14) 0.980 no . .
C(36) H(155) 0.960 no . .
C(36) H(156) 0.960 no . .
C(36) H(157) 0.960 no . .
C(41) H(15) 0.980 no . .
C(42) H(16) 0.980 no . .
C(43) H(17) 0.980 no . .
C(47) H(18) 0.980 no . .
C(48) H(19) 0.980 no . .
C(50) H(20) 0.980 no . .
C(51) H(21) 0.980 no . .
C(52) H(22) 0.980 no . .
C(53) H(23) 0.980 no . .
C(54) H(24) 0.980 no . .
C(55) H(25) 0.980 no . .
C(57) H(26) 0.980 no . .
C(58) H(27) 0.980 no . .
C(59) H(28) 0.980 no . .
C(61) H(29) 0.980 no . .
C(62) H(30) 0.980 no . .
C(64) H(31) 0.980 no . .
C(66) H(32) 0.980 no . .
C(67) H(33) 0.980 no . .
C(68) H(34) 0.980 no . .
C(69) H(136) 0.960 no . .
C(69) H(138) 0.960 no . .
C(69) H(139) 0.960 no . .
C(70) H(35) 0.980 no . .
C(71) H(143) 0.960 no . .
C(71) H(144) 0.960 no . .
C(71) H(145) 0.960 no . .
C(72) H(36) 0.980 no . .
C(75) H(146) 0.960 no . .
C(75) H(147) 0.960 no . .
C(75) H(148) 0.960 no . .
C(78) H(37) 0.980 no . .
C(81) H(38) 0.980 no . .
C(84) H(39) 0.980 no . .
C(90) H(40) 0.980 no . .
C(91) H(41) 0.980 no . .
C(92) H(42) 0.980 no . .
C(93) H(43) 0.980 no . .
C(95) H(44) 0.980 no . .
C(96) H(45) 0.980 no . .
C(98) H(46) 0.980 no . .
C(99) H(47) 0.980 no . .
C(100) H(48) 0.980 no . .
C(108) H(49) 0.980 no . .
C(109) H(50) 0.980 no . .
C(110) H(51) 0.980 no . .
C(115) H(52) 0.980 no . .
C(116) H(53) 0.980 no . .
C(117) H(54) 0.980 no . .
C(118) H(55) 0.980 no . .
C(121) H(56) 0.980 no . .
C(122) H(57) 0.980 no . .
C(124) H(58) 0.980 no . .
C(127) H(59) 0.980 no . .
C(130) H(60) 0.980 no . .
C(131) H(61) 0.980 no . .
C(133) H(62) 0.980 no . .
C(134) H(63) 0.980 no . .
C(135) H(64) 0.980 no . .
C(139) H(65) 0.980 no . .
C(141) H(66) 0.980 no . .
C(142) H(67) 0.980 no . .
C(146) H(68) 0.980 no . .
C(148) H(69) 0.980 no . .
C(154) H(70) 0.980 no . .
C(155) H(71) 0.980 no . .
C(162) H(152) 0.960 no . .
C(162) H(153) 0.960 no . .
C(162) H(154) 0.960 no . .
C(164) H(72) 0.980 no . .
C(165) H(73) 0.980 no . .
C(166) H(74) 0.980 no . .
C(168) H(75) 0.980 no . .
C(169) H(76) 0.980 no . .
C(171) H(77) 0.980 no . .
C(172) H(78) 0.980 no . .
C(175) H(79) 0.980 no . .
C(179) H(80) 0.980 no . .
C(180) H(81) 0.980 no . .
C(181) H(82) 0.980 no . .
C(182) H(83) 0.980 no . .
C(183) H(84) 0.980 no . .
C(184) H(85) 0.980 no . .
C(185) H(86) 0.980 no . .
C(186) H(87) 0.980 no . .
C(187) H(88) 0.980 no . .
C(188) H(89) 0.980 no . .
C(189) H(90) 0.980 no . .
C(190) H(91) 0.980 no . .
C(191) H(92) 0.980 no . .
C(192) H(93) 0.980 no . .
C(194) H(94) 0.980 no . .
C(195) H(95) 0.980 no . .
C(196) H(96) 0.980 no . .
C(197) H(97) 0.980 no . .
C(198) H(98) 0.980 no . .
C(199) H(99) 0.980 no . .
C(200) H(100) 0.980 no . .
C(201) H(101) 0.980 no . .
C(202) H(102) 0.980 no . .
C(203) H(103) 0.980 no . .
C(204) H(104) 0.980 no . .
C(205) H(105) 0.980 no . .
C(206) H(106) 0.980 no . .
C(208) H(107) 0.980 no . .
C(209) H(108) 0.980 no . .
C(210) H(109) 0.980 no . .
C(212) H(133) 0.960 no . .
C(212) H(134) 0.960 no . .
C(212) H(135) 0.960 no . .
C(213) H(110) 0.980 no . .
C(214) H(111) 0.980 no . .
C(215) H(112) 0.980 no . .
C(216) H(113) 0.980 no . .
C(217) H(114) 0.980 no . .
C(218) H(115) 0.980 no . .
C(220) H(116) 0.980 no . .
C(221) H(117) 0.980 no . .
C(222) H(118) 0.980 no . .
C(223) H(130) 0.960 no . .
C(223) H(131) 0.960 no . .
C(223) H(132) 0.960 no . .
C(224) H(140) 0.960 no . .
C(224) H(141) 0.960 no . .
C(224) H(142) 0.960 no . .
C(226) H(119) 0.980 no . .
C(227) H(149) 0.960 no . .
C(227) H(150) 0.960 no . .
C(227) H(151) 0.960 no . .
C(228) H(120) 0.980 no . .
C(232) H(121) 0.980 no . .
C(233) H(122) 0.980 no . .
C(234) H(123) 0.980 no . .
C(235) H(124) 0.980 no . .
C(236) H(125) 0.980 no . .
C(237) H(126) 0.980 no . .
C(238) H(127) 0.980 no . .
C(239) H(128) 0.980 no . .
C(240) H(129) 0.980 no . .

loop_
_geom_contact_atom_site_label_1
_geom_contact_atom_site_label_2
_geom_contact_distance
_geom_contact_publ_flag
_geom_contact_site_symmetry_1
_geom_contact_site_symmetry_2
N(1) C(109) 3.592(19) ? . 1_565
N(2) N(13) 3.562(13) ? . 1_565
N(2) C(44) 3.468(15) ? . .
N(2) C(114) 3.572(17) ? . .
N(3) C(165) 3.575(17) ? . .
N(4) N(16) 3.493(12) ? . 1_465
N(4) C(111) 3.542(14) ? . 1_455
N(4) C(174) 3.375(13) ? . 1_455
N(4) C(229) 3.538(13) ? . 1_465
N(5) N(7) 3.595(12) ? . .
N(5) C(30) 3.558(15) ? . .
N(5) C(103) 3.512(14) ? . 1_545
N(6) C(224) 3.539(15) ? . .
N(7) N(5) 3.595(12) ? . .
N(7) C(49) 3.540(15) ? . .
N(7) C(65) 3.590(14) ? . 1_565
N(9) N(18) 3.449(11) ? . 1_565
N(9) C(19) 3.356(14) ? . .
N(9) C(31) 3.533(14) ? . 1_565
N(10) C(160) 3.566(14) ? . .
N(10) C(161) 3.559(14) ? . 1_565
N(10) C(211) 3.530(15) ? . .
N(11) C(135) 3.486(17) ? . .
N(12) C(136) 3.544(14) ? . .
N(12) C(225) 3.548(13) ? . .
N(13) N(2) 3.562(13) ? . 1_545
N(13) C(8) 3.523(15) ? . 1_545
N(13) C(46) 3.459(15) ? . .
N(14) C(189) 3.508(17) ? . .
N(16) N(4) 3.493(12) ? . 1_645
N(16) C(17) 3.353(13) ? . 1_655
N(16) C(73) 3.537(14) ? . 1_655
N(16) C(83) 3.542(13) ? . 1_645
N(17) C(187) 3.559(18) ? . 1_545
N(18) N(9) 3.449(11) ? . 1_545
N(18) C(147) 3.393(13) ? . .
N(18) C(158) 3.515(15) ? . 1_545
N(19) C(93) 3.599(16) ? . 2_655
N(20) C(23) 3.497(19) ? . 2_546
C(1) C(34) 3.51(2) ? . .
C(1) C(44) 3.45(2) ? . 1_565
C(2) C(12) 3.58(4) ? . .
C(2) C(32) 3.42(4) ? . .
C(2) C(34) 3.46(3) ? . .
C(3) C(12) 3.500(19) ? . .
C(3) C(32) 3.495(17) ? . .
C(5) C(70) 3.532(17) ? . .
C(5) C(72) 3.562(17) ? . .
C(7) C(25) 3.546(17) ? . 1_565
C(8) N(13) 3.523(15) ? . 1_565
C(12) C(2) 3.58(4) ? . .
C(12) C(3) 3.500(19) ? . .
C(13) C(46) 3.562(17) ? . 1_545
C(13) C(241) 3.410(16) ? . .
C(15) C(64) 3.515(18) ? . 2_645
C(16) C(171) 3.578(18) ? . .
C(17) N(16) 3.353(13) ? . 1_455
C(17) C(152) 3.518(15) ? . 1_455
C(17) C(202) 3.562(15) ? . 1_465
C(18) C(139) 3.582(17) ? . 1_565
C(19) N(9) 3.356(14) ? . .
C(19) C(90) 3.555(15) ? . 1_545
C(19) C(97) 3.479(16) ? . .
C(20) C(223) 3.529(16) ? . 1_545
C(21) C(116) 3.580(18) ? . 2_545
C(23) N(20) 3.497(19) ? . 2_556
C(23) C(220) 3.538(18) ? . 2_556
C(24) C(59) 3.406(16) ? . .
C(25) C(7) 3.546(17) ? . 1_545
C(28) C(152) 3.590(14) ? . 1_455
C(28) C(174) 3.560(15) ? . 1_455
C(29) C(202) 3.592(16) ? . 1_455
C(30) N(5) 3.558(15) ? . .
C(30) C(38) 3.535(16) ? . .
C(31) N(9) 3.533(14) ? . 1_545
C(31) C(132) 3.466(14) ? . .
C(31) C(223) 3.561(16) ? . 1_545
C(32) C(2) 3.42(4) ? . .
C(32) C(3) 3.495(17) ? . .
C(34) C(1) 3.51(2) ? . .
C(34) C(2) 3.46(3) ? . .
C(36) C(103) 3.592(17) ? . 1_545
C(36) C(129) 3.494(16) ? . .
C(37) C(199) 3.565(17) ? . 1_455
C(37) C(200) 3.461(17) ? . 1_455
C(38) C(30) 3.535(16) ? . .
C(40) C(69) 3.537(16) ? . 1_465
C(42) C(101) 3.563(18) ? . .
C(42) C(167) 3.429(17) ? . .
C(44) N(2) 3.468(15) ? . .
C(44) C(1) 3.45(2) ? . 1_545
C(44) C(75) 3.572(19) ? . .
C(46) N(13) 3.459(15) ? . .
C(46) C(13) 3.562(17) ? . 1_565
C(48) C(167) 3.535(16) ? . .
C(49) N(7) 3.540(15) ? . .
C(49) C(76) 3.572(15) ? . 1_545
C(49) C(77) 3.473(15) ? . .
C(51) C(91) 3.416(16) ? . 1_455
C(52) C(104) 3.490(16) ? . .
C(52) C(147) 3.584(15) ? . 1_545
C(53) C(55) 3.481(17) ? . .
C(55) C(53) 3.481(17) ? . .
C(57) C(177) 3.565(18) ? . 1_455
C(58) C(82) 3.53(2) ? . .
C(59) C(24) 3.406(16) ? . .
C(61) C(82) 3.534(16) ? . .
C(61) C(105) 3.571(17) ? . .
C(62) C(115) 3.521(19) ? . 1_545
C(63) C(70) 3.549(19) ? . .
C(63) C(72) 3.592(18) ? . .
C(64) C(15) 3.515(18) ? . 2_655
C(65) N(7) 3.590(14) ? . 1_545
C(65) C(197) 3.491(17) ? . .
C(65) C(224) 3.581(17) ? . 1_545
C(69) C(40) 3.537(16) ? . 1_645
C(69) C(83) 3.534(17) ? . 1_645
C(70) C(5) 3.532(17) ? . .
C(70) C(63) 3.549(19) ? . .
C(71) C(211) 3.523(17) ? . .
C(72) C(5) 3.562(17) ? . .
C(72) C(63) 3.592(18) ? . .
C(73) N(16) 3.537(14) ? . 1_455
C(73) C(229) 3.417(13) ? . 1_455
C(74) C(181) 3.464(19) ? . 1_565
C(75) C(44) 3.572(19) ? . .
C(75) C(112) 3.562(18) ? . 1_565
C(75) C(131) 3.58(2) ? . 2_655
C(76) C(49) 3.572(15) ? . 1_565
C(76) C(191) 3.561(15) ? . .
C(77) C(49) 3.473(15) ? . .
C(80) C(117) 3.449(16) ? . 1_655
C(82) C(58) 3.53(2) ? . .
C(82) C(61) 3.534(16) ? . .
C(83) N(16) 3.542(13) ? . 1_465
C(83) C(69) 3.534(17) ? . 1_465
C(83) C(111) 3.386(14) ? . 1_455
C(85) C(242) 3.443(15) ? . .
C(86) C(225) 3.462(14) ? . .
C(90) C(19) 3.555(15) ? . 1_565
C(90) C(143) 3.490(16) ? . .
C(91) C(51) 3.416(16) ? . 1_655
C(93) N(19) 3.599(16) ? . 2_645
C(95) C(131) 3.540(18) ? . 1_565
C(97) C(19) 3.479(16) ? . .
C(97) C(176) 3.569(14) ? . .
C(98) C(187) 3.576(17) ? . 1_545
C(99) C(119) 3.452(15) ? . 1_545
C(99) C(170) 3.490(15) ? . .
C(101) C(42) 3.563(18) ? . .
C(103) N(5) 3.512(14) ? . 1_565
C(103) C(36) 3.592(17) ? . 1_565
C(103) C(118) 3.532(16) ? . .
C(104) C(52) 3.490(16) ? . .
C(105) C(61) 3.571(17) ? . .
C(106) C(158) 3.421(16) ? . .
C(107) C(191) 3.504(17) ? . 1_565
C(108) C(212) 3.549(19) ? . 1_565
C(109) N(1) 3.592(19) ? . 1_545
C(110) C(222) 3.428(17) ? . .
C(111) N(4) 3.542(14) ? . 1_655
C(111) C(83) 3.386(14) ? . 1_655
C(112) C(75) 3.562(18) ? . 1_545
C(113) C(162) 3.593(15) ? . 1_565
C(114) N(2) 3.572(17) ? . .
C(115) C(62) 3.521(19) ? . 1_565
C(116) C(21) 3.580(18) ? . 2_555
C(117) C(80) 3.449(16) ? . 1_455
C(117) C(174) 3.568(16) ? . 1_465
C(118) C(103) 3.532(16) ? . .
C(118) C(123) 3.457(17) ? . 1_545
C(119) C(99) 3.452(15) ? . 1_565
C(120) C(202) 3.457(14) ? . 1_455
C(121) C(190) 3.592(18) ? . .
C(123) C(118) 3.457(17) ? . 1_565
C(124) C(217) 3.585(17) ? . 1_665
C(125) C(200) 3.564(18) ? . 1_455
C(126) C(160) 3.528(14) ? . .
C(128) C(181) 3.386(19) ? . 1_565
C(129) C(36) 3.494(16) ? . .
C(130) C(189) 3.550(18) ? . 1_565
C(131) C(75) 3.58(2) ? . 2_645
C(131) C(95) 3.540(18) ? . 1_545
C(132) C(31) 3.466(14) ? . .
C(133) C(183) 3.514(17) ? . 1_545
C(133) C(184) 3.58(2) ? . 1_545
C(135) N(11) 3.486(17) ? . .
C(136) N(12) 3.544(14) ? . .
C(136) C(212) 3.515(17) ? . .
C(138) C(191) 3.397(16) ? . 1_565
C(138) C(192) 3.490(15) ? . 1_565
C(139) C(18) 3.582(17) ? . 1_545
C(140) C(185) 3.461(15) ? . 1_545
C(143) C(90) 3.490(16) ? . .
C(144) C(197) 3.564(17) ? . 1_545
C(145) C(186) 3.444(19) ? . 1_545
C(147) N(18) 3.393(13) ? . .
C(147) C(52) 3.584(15) ? . 1_565
C(147) C(176) 3.532(15) ? . .
C(149) C(186) 3.405(16) ? . 1_545
C(150) C(224) 3.503(17) ? . .
C(152) C(17) 3.518(15) ? . 1_655
C(152) C(28) 3.590(14) ? . 1_655
C(154) C(206) 3.540(18) ? . 1_565
C(156) C(181) 3.556(19) ? . .
C(158) N(18) 3.515(15) ? . 1_565
C(158) C(106) 3.421(16) ? . .
C(159) C(186) 3.530(17) ? . .
C(160) N(10) 3.566(14) ? . .
C(160) C(126) 3.528(14) ? . .
C(161) N(10) 3.559(14) ? . 1_545
C(161) C(185) 3.508(15) ? . .
C(161) C(186) 3.592(18) ? . .
C(162) C(113) 3.593(15) ? . 1_545
C(164) C(165) 3.567(17) ? . .
C(165) N(3) 3.575(17) ? . .
C(165) C(164) 3.567(17) ? . .
C(166) C(201) 3.447(16) ? . 1_455
C(167) C(42) 3.429(17) ? . .
C(167) C(48) 3.535(16) ? . .
C(168) C(182) 3.573(16) ? . 1_565
C(170) C(99) 3.490(15) ? . .
C(170) C(181) 3.584(19) ? . .
C(171) C(16) 3.578(18) ? . .
C(173) C(197) 3.459(17) ? . 1_545
C(173) C(198) 3.465(16) ? . 1_545
C(174) N(4) 3.375(13) ? . 1_655
C(174) C(28) 3.560(15) ? . 1_655
C(174) C(117) 3.568(16) ? . 1_645
C(175) C(236) 3.567(17) ? . 1_565
C(176) C(97) 3.569(14) ? . .
C(176) C(147) 3.532(15) ? . .
C(177) C(57) 3.565(18) ? . 1_655
C(177) C(179) 3.496(19) ? . 1_655
C(179) C(177) 3.496(19) ? . 1_455
C(180) C(204) 3.542(17) ? . .
C(181) C(74) 3.464(19) ? . 1_545
C(181) C(128) 3.386(19) ? . 1_545
C(181) C(156) 3.556(19) ? . .
C(181) C(170) 3.584(19) ? . .
C(182) C(168) 3.573(16) ? . 1_545
C(183) C(133) 3.514(17) ? . 1_565
C(184) C(133) 3.58(2) ? . 1_565
C(185) C(140) 3.461(15) ? . 1_565
C(185) C(161) 3.508(15) ? . .
C(186) C(145) 3.444(19) ? . 1_565
C(186) C(149) 3.405(16) ? . 1_565
C(186) C(159) 3.530(17) ? . .
C(186) C(161) 3.592(18) ? . .
C(187) N(17) 3.559(18) ? . 1_565
C(187) C(98) 3.576(17) ? . 1_565
C(189) N(14) 3.508(17) ? . .
C(189) C(130) 3.550(18) ? . 1_545
C(190) C(121) 3.592(18) ? . .
C(191) C(76) 3.561(15) ? . .
C(191) C(107) 3.504(17) ? . 1_545
C(191) C(138) 3.397(16) ? . 1_545
C(192) C(138) 3.490(15) ? . 1_545
C(193) C(227) 3.539(16) ? . 1_645
C(197) C(65) 3.491(17) ? . .
C(197) C(144) 3.564(17) ? . 1_565
C(197) C(173) 3.459(17) ? . 1_565
C(198) C(173) 3.465(16) ? . 1_565
C(198) C(207) 3.534(17) ? . 1_565
C(199) C(37) 3.565(17) ? . 1_655
C(200) C(37) 3.461(17) ? . 1_655
C(200) C(125) 3.564(18) ? . 1_655
C(201) C(166) 3.447(16) ? . 1_655
C(202) C(17) 3.562(15) ? . 1_645
C(202) C(29) 3.592(16) ? . 1_655
C(202) C(120) 3.457(14) ? . 1_655
C(204) C(180) 3.542(17) ? . .
C(206) C(154) 3.540(18) ? . 1_545
C(207) C(198) 3.534(17) ? . 1_545
C(211) N(10) 3.530(15) ? . .
C(211) C(71) 3.523(17) ? . .
C(212) C(108) 3.549(19) ? . 1_545
C(212) C(136) 3.515(17) ? . .
C(214) C(224) 3.52(2) ? . 2_646
C(214) C(233) 3.48(2) ? . 1_565
C(217) C(124) 3.585(17) ? . 1_445
C(220) C(23) 3.538(18) ? . 2_546
C(220) C(221) 3.574(16) ? . 2_546
C(221) C(220) 3.574(16) ? . 2_556
C(222) C(110) 3.428(17) ? . .
C(223) C(20) 3.529(16) ? . 1_565
C(223) C(31) 3.561(16) ? . 1_565
C(224) N(6) 3.539(15) ? . .
C(224) C(65) 3.581(17) ? . 1_565
C(224) C(150) 3.503(17) ? . .
C(224) C(214) 3.52(2) ? . 2_656
C(225) N(12) 3.548(13) ? . .
C(225) C(86) 3.462(14) ? . .
C(227) C(193) 3.539(16) ? . 1_465
C(227) C(229) 3.538(15) ? . 1_465
C(229) N(4) 3.538(13) ? . 1_645
C(229) C(73) 3.417(13) ? . 1_655
C(229) C(227) 3.538(15) ? . 1_645
C(233) C(214) 3.48(2) ? . 1_545
C(235) C(239) 3.56(2) ? . 2_656
C(236) C(175) 3.567(17) ? . 1_545
C(239) C(235) 3.565(19) ? . 2_646
C(241) C(13) 3.410(16) ? . .
C(242) C(85) 3.443(15) ? . .
N(1) H(30) 2.729 ? . 1_565
N(1) H(50) 2.830 ? . 1_565
N(1) H(159) 2.823 ? . .
N(1) H(160) 3.292 ? . 1_565
N(3) H(11) 3.431 ? . .
N(3) H(57) 2.901 ? . 2_545
N(3) H(73) 2.745 ? . .
N(3) H(136) 3.169 ? . 1_465
N(3) H(139) 2.960 ? . 1_455
N(4) H(136) 3.508 ? . 1_465
N(6) H(111) 3.443 ? . 2_646
N(6) H(112) 2.864 ? . 2_646
N(6) H(128) 2.948 ? . 2_656
N(6) H(141) 3.357 ? . 1_545
N(6) H(142) 2.894 ? . .
N(8) H(65) 3.315 ? . 1_565
N(8) H(66) 2.938 ? . .
N(8) H(125) 2.868 ? . 1_565
N(8) H(152) 3.563 ? . .
N(8) H(153) 3.300 ? . .
N(8) H(154) 2.948 ? . 1_565
N(9) H(154) 3.322 ? . 1_565
N(11) H(31) 2.977 ? . 2_645
N(11) H(64) 2.713 ? . .
N(11) H(133) 3.103 ? . 1_565
N(11) H(134) 2.943 ? . .
N(14) H(9) 2.979 ? . .
N(14) H(90) 2.727 ? . .
N(14) H(144) 2.915 ? . 1_545
N(14) H(145) 3.260 ? . .
N(15) H(104) 2.755 ? . .
N(15) H(126) 2.860 ? . .
N(15) H(155) 3.218 ? . 1_565
N(15) H(156) 3.562 ? . 1_565
N(15) H(157) 2.960 ? . .
N(16) H(151) 3.553 ? . 1_645
N(17) H(58) 3.229 ? . 1_545
N(17) H(88) 2.767 ? . 1_545
N(17) H(113) 2.897 ? . 1_655
N(17) H(149) 2.973 ? . 1_655
N(17) H(151) 3.156 ? . 1_645
N(18) H(131) 3.545 ? . 1_545
N(19) H(15) 2.879 ? . 2_645
N(19) H(43) 2.799 ? . 2_655
N(19) H(44) 3.448 ? . 2_645
N(19) H(147) 2.991 ? . 1_545
N(19) H(148) 3.254 ? . .
N(20) H(12) 2.597 ? . 2_546
N(20) H(95) 2.936 ? . 2_646
N(20) H(129) 3.483 ? . 2_546
N(20) H(130) 2.832 ? . .
N(20) H(131) 3.494 ? . 1_545
N(20) H(132) 3.425 ? . 1_545
C(1) H(15) 3.124 ? . 2_655
C(1) H(59) 3.447 ? . 2_655
C(2) H(59) 3.588 ? . 2_655
C(3) H(5) 3.584 ? . 1_565
C(3) H(37) 3.522 ? . 2_655
C(3) H(39) 3.370 ? . 2_655
C(3) H(158) 3.507 ? . 1_565
C(4) H(5) 3.598 ? . 1_565
C(4) H(39) 3.405 ? . 2_655
C(4) H(84) 3.128 ? . 1_565
C(4) H(158) 3.337 ? . 1_565
C(5) H(20) 2.937 ? . 2_555
C(6) H(7) 3.438 ? . 2_555
C(6) H(35) 3.232 ? . 2_555
C(6) H(36) 3.498 ? . .
C(7) H(5) 3.546 ? . .
C(7) H(50) 3.298 ? . 1_565
C(7) H(158) 3.128 ? . 1_565
C(7) H(160) 3.285 ? . 1_565
C(8) H(158) 3.306 ? . 1_565
C(9) H(30) 3.213 ? . 1_565
C(9) H(159) 2.924 ? . .
C(10) H(50) 3.412 ? . 1_565
C(10) H(84) 2.985 ? . 1_565
C(10) H(158) 3.111 ? . 1_565
C(11) H(39) 2.959 ? . 2_645
C(11) H(137) 3.337 ? . 1_545
C(12) H(37) 3.100 ? . 2_645
C(12) H(39) 3.364 ? . 2_645
C(13) H(7) 3.227 ? . .
C(13) H(30) 3.520 ? . .
C(14) H(6) 2.972 ? . .
C(14) H(48) 3.526 ? . 1_545
C(14) H(52) 3.339 ? . 1_545
C(14) H(53) 3.554 ? . 2_545
C(15) H(31) 3.417 ? . 2_645
C(15) H(49) 3.150 ? . .
C(15) H(103) 3.099 ? . .
C(16) H(76) 3.285 ? . .
C(16) H(77) 2.914 ? . .
C(16) H(86) 3.082 ? . .
C(16) H(107) 3.581 ? . 1_565
C(16) H(145) 3.544 ? . .
C(17) H(73) 2.916 ? . .
C(17) H(102) 3.446 ? . 1_465
C(17) H(139) 3.080 ? . 1_455
C(18) H(65) 2.953 ? . 1_565
C(18) H(79) 3.450 ? . .
C(18) H(153) 2.971 ? . .
C(19) H(12) 3.120 ? . 2_546
C(19) H(40) 3.448 ? . 1_545
C(19) H(130) 3.086 ? . .
C(20) H(51) 3.538 ? . .
C(20) H(95) 3.498 ? . 2_646
C(20) H(131) 2.882 ? . 1_545
C(20) H(132) 3.435 ? . 1_545
C(21) H(3) 3.527 ? . 2_555
C(21) H(36) 3.063 ? . 2_555
C(21) H(72) 3.566 ? . .
C(22) H(18) 3.061 ? . 2_645
C(22) H(37) 3.232 ? . 2_645
C(23) H(40) 3.207 ? . 2_546
C(23) H(116) 2.842 ? . 2_556
C(23) H(132) 3.479 ? . 2_546
C(24) H(28) 3.507 ? . .
C(24) H(101) 3.031 ? . 1_465
C(24) H(154) 3.509 ? . 1_565
C(25) H(32) 3.131 ? . 1_565
C(25) H(50) 3.271 ? . 1_565
C(26) H(85) 3.035 ? . .
C(27) H(18) 3.263 ? . 2_645
C(27) H(37) 3.330 ? . 2_645
C(27) H(137) 3.355 ? . 2_645
C(28) H(73) 2.997 ? . .
C(28) H(102) 3.568 ? . 1_465
C(28) H(136) 3.314 ? . 1_465
C(28) H(139) 3.169 ? . 1_455
C(29) H(63) 2.922 ? . 1_565
C(29) H(102) 3.519 ? . 1_455
C(30) H(157) 3.517 ? . .
C(31) H(131) 2.954 ? . 1_545
C(32) H(37) 2.981 ? . 2_645
C(32) H(39) 3.214 ? . 2_645
C(32) H(137) 3.567 ? . 1_545
C(33) H(22) 3.587 ? . .
C(33) H(107) 2.967 ? . 1_565
C(33) H(121) 3.568 ? . 1_565
C(34) H(37) 3.092 ? . 2_645
C(35) H(1) 3.484 ? . 1_545
C(35) H(15) 3.164 ? . 2_645
C(35) H(147) 3.356 ? . 1_545
C(35) H(148) 3.154 ? . .
C(36) H(89) 3.192 ? . 1_545
C(36) H(126) 3.352 ? . 1_545
C(37) H(108) 2.913 ? . 1_565
C(38) H(128) 3.479 ? . 2_656
C(38) H(141) 3.151 ? . 1_545
C(38) H(142) 3.423 ? . .
C(39) H(103) 3.028 ? . .
C(39) H(127) 3.208 ? . .
C(40) H(41) 3.555 ? . 1_455
C(40) H(57) 3.496 ? . 2_545
C(40) H(136) 3.167 ? . 1_465
C(40) H(138) 3.129 ? . 1_465
C(41) H(1) 2.911 ? . 2_645
C(41) H(33) 2.954 ? . 2_655
C(41) H(103) 3.368 ? . .
C(41) H(147) 3.193 ? . 2_645
C(42) H(28) 3.564 ? . 1_565
C(42) H(58) 3.579 ? . 1_455
C(42) H(67) 3.567 ? . 1_455
C(42) H(101) 3.321 ? . 1_465
C(43) H(63) 3.506 ? . 1_565
C(43) H(85) 3.374 ? . .
C(43) H(87) 3.022 ? . .
C(43) H(99) 3.479 ? . 1_455
C(44) H(1) 3.362 ? . 1_545
C(44) H(15) 3.116 ? . 2_645
C(44) H(148) 2.882 ? . .
C(45) H(45) 3.057 ? . 1_545
C(45) H(82) 3.539 ? . .
C(46) H(30) 3.211 ? . 1_565
C(46) H(159) 2.973 ? . .
C(47) H(39) 3.300 ? . 2_645
C(47) H(59) 3.383 ? . .
C(48) H(67) 3.288 ? . 1_455
C(50) H(20) 3.543 ? . 2_555
C(50) H(35) 3.459 ? . .
C(50) H(35) 3.010 ? . 2_555
C(50) H(36) 3.327 ? . 2_555
C(51) H(23) 2.996 ? . 2_555
C(51) H(41) 3.510 ? . 1_455
C(51) H(57) 3.460 ? . 2_545
C(51) H(138) 3.308 ? . 1_465
C(52) H(76) 3.513 ? . .
C(52) H(131) 3.217 ? . 1_545
C(53) H(21) 3.110 ? . 2_545
C(53) H(25) 3.556 ? . .
C(53) H(43) 3.437 ? . 2_655
C(53) H(146) 3.448 ? . 1_545
C(53) H(147) 3.588 ? . 1_545
C(54) H(69) 3.544 ? . .
C(54) H(87) 3.425 ? . .
C(54) H(100) 3.500 ? . 1_455
C(54) H(108) 3.380 ? . 1_565
C(55) H(11) 3.218 ? . 2_555
C(55) H(20) 3.348 ? . 2_555
C(55) H(36) 3.594 ? . 1_565
C(56) H(3) 3.113 ? . 2_555
C(56) H(36) 3.521 ? . 2_555
C(57) H(41) 3.484 ? . 1_465
C(57) H(45) 3.109 ? . 1_455
C(57) H(138) 3.454 ? . 1_465
C(58) H(51) 3.536 ? . 1_545
C(58) H(106) 3.320 ? . 2_646
C(58) H(122) 3.386 ? . .
C(58) H(131) 3.339 ? . 1_545
C(59) H(13) 3.477 ? . .
C(59) H(58) 3.435 ? . 1_445
C(59) H(67) 3.163 ? . 1_445
C(60) H(63) 3.055 ? . 1_565
C(60) H(85) 3.481 ? . .
C(61) H(51) 3.458 ? . 1_545
C(61) H(121) 3.290 ? . .
C(61) H(131) 3.396 ? . 1_545
C(62) H(6) 3.153 ? . .
C(62) H(48) 3.416 ? . 1_545
C(62) H(52) 2.900 ? . 1_545
C(62) H(160) 3.517 ? . .
C(63) H(20) 3.111 ? . 2_555
C(63) H(35) 3.515 ? . .
C(63) H(35) 3.413 ? . 2_555
C(64) H(8) 2.846 ? . 2_655
C(64) H(18) 3.458 ? . 2_645
C(64) H(47) 3.114 ? . 2_655
C(64) H(59) 3.337 ? . 2_655
C(65) H(97) 3.518 ? . .
C(65) H(111) 3.593 ? . 2_646
C(65) H(128) 3.420 ? . 2_656
C(65) H(141) 2.823 ? . 1_545
C(66) H(14) 3.083 ? . .
C(66) H(48) 3.572 ? . 1_545
C(66) H(52) 3.530 ? . 1_545
C(66) H(85) 3.454 ? . 1_545
C(66) H(159) 3.332 ? . 1_545
C(66) H(160) 3.507 ? . 1_545
C(67) H(18) 3.107 ? . 2_645
C(67) H(59) 3.566 ? . 2_655
C(67) H(61) 3.299 ? . 2_655
C(68) H(27) 3.464 ? . .
C(68) H(122) 3.311 ? . 1_565
C(68) H(123) 3.426 ? . 2_656
C(69) H(53) 3.004 ? . 2_645
C(69) H(57) 3.398 ? . 2_645
C(70) H(7) 3.540 ? . .
C(70) H(20) 3.179 ? . 2_545
C(71) H(90) 3.267 ? . 1_565
C(71) H(91) 3.048 ? . 1_565
C(72) H(11) 3.429 ? . 2_545
C(72) H(20) 3.349 ? . 2_545
C(72) H(21) 3.493 ? . 2_545
C(72) H(25) 3.580 ? . 1_545
C(73) H(73) 3.271 ? . .
C(73) H(139) 3.483 ? . 1_455
C(74) H(26) 3.475 ? . 1_655
C(74) H(82) 3.287 ? . 1_565
C(74) H(119) 3.474 ? . .
C(74) H(127) 3.122 ? . .
C(75) H(15) 3.432 ? . 2_655
C(75) H(43) 3.594 ? . 2_655
C(75) H(61) 2.910 ? . 2_655
C(76) H(155) 3.288 ? . 1_565
C(77) H(104) 3.418 ? . .
C(77) H(155) 3.154 ? . 1_565
C(77) H(156) 3.558 ? . 1_565
C(77) H(157) 3.579 ? . .
C(78) H(37) 3.282 ? . 2_645
C(78) H(137) 3.128 ? . 2_645
C(79) H(103) 3.197 ? . .
C(79) H(127) 3.399 ? . .
C(80) H(45) 3.446 ? . 1_545
C(80) H(68) 3.249 ? . 1_545
C(81) H(29) 3.526 ? . .
C(81) H(98) 2.941 ? . .
C(81) H(121) 3.373 ? . 1_565
C(82) H(121) 2.931 ? . 1_565
C(82) H(122) 3.600 ? . 1_565
C(83) H(136) 3.399 ? . 1_465
C(83) H(138) 3.160 ? . 1_465
C(84) H(2) 3.296 ? . 2_645
C(84) H(8) 3.517 ? . 2_655
C(84) H(18) 3.402 ? . 2_645
C(84) H(59) 3.445 ? . 2_655
C(84) H(137) 3.063 ? . 2_645
C(86) H(9) 3.583 ? . .
C(86) H(144) 2.849 ? . 1_545
C(87) H(98) 3.344 ? . .
C(87) H(107) 3.110 ? . 1_565
C(89) H(3) 2.983 ? . 2_555
C(89) H(6) 3.432 ? . .
C(90) H(117) 3.387 ? . 2_556
C(91) H(21) 3.525 ? . 1_655
C(91) H(26) 3.540 ? . 1_645
C(91) H(44) 3.300 ? . 1_545
C(91) H(45) 3.180 ? . 1_545
C(92) H(19) 3.361 ? . 1_655
C(92) H(93) 3.356 ? . 1_565
C(92) H(117) 3.519 ? . 2_656
C(92) H(129) 3.421 ? . 1_655
C(93) H(21) 3.541 ? . 1_655
C(93) H(44) 2.779 ? . 1_545
C(93) H(45) 3.562 ? . 1_545
C(93) H(148) 3.430 ? . 2_645
C(94) H(55) 3.516 ? . 1_565
C(94) H(78) 3.501 ? . 1_655
C(94) H(115) 2.970 ? . 1_655
C(95) H(33) 3.352 ? . 2_655
C(95) H(80) 3.070 ? . 1_655
C(95) H(103) 3.329 ? . .
C(96) H(26) 2.828 ? . 1_655
C(96) H(82) 3.411 ? . 1_565
C(96) H(127) 3.301 ? . .
C(97) H(125) 3.156 ? . 1_565
C(97) H(153) 3.323 ? . .
C(97) H(154) 3.178 ? . 1_565
C(98) H(68) 3.389 ? . 1_545
C(98) H(88) 3.596 ? . 1_545
C(98) H(114) 3.344 ? . 1_655
C(99) H(31) 3.383 ? . 2_645
C(99) H(110) 3.221 ? . 2_645
C(100) H(63) 3.561 ? . 1_565
C(100) H(72) 3.449 ? . .
C(100) H(102) 3.095 ? . 1_465
C(101) H(16) 3.536 ? . .
C(101) H(19) 3.564 ? . .
C(101) H(67) 2.964 ? . 1_445
C(101) H(92) 3.402 ? . 1_455
C(102) H(68) 3.106 ? . 1_545
C(102) H(83) 3.427 ? . .
C(103) H(104) 3.481 ? . .
C(103) H(155) 2.962 ? . 1_565
C(104) H(107) 3.537 ? . 1_565
C(104) H(121) 3.224 ? . 1_565
C(105) H(29) 3.559 ? . .
C(105) H(121) 3.029 ? . 1_565
C(106) H(12) 3.530 ? . 2_546
C(107) H(19) 3.352 ? . 1_655
C(107) H(78) 3.007 ? . 1_655
C(107) H(92) 3.357 ? . 1_565
C(108) H(2) 3.451 ? . .
C(108) H(8) 3.165 ? . .
C(108) H(39) 3.025 ? . 2_645
C(108) H(133) 3.368 ? . 1_565
C(108) H(135) 2.981 ? . 1_565
C(109) H(4) 3.563 ? . 1_545
C(109) H(14) 2.842 ? . .
C(109) H(84) 3.593 ? . 1_545
C(109) H(159) 3.252 ? . 1_545
C(110) H(29) 3.568 ? . 1_565
C(110) H(121) 3.459 ? . 1_565
C(110) H(122) 3.150 ? . 1_565
C(111) H(26) 3.597 ? . 1_645
C(111) H(88) 3.378 ? . 1_545
C(111) H(149) 3.464 ? . 1_655
C(112) H(43) 3.455 ? . 2_655
C(112) H(146) 3.369 ? . 1_545
C(112) H(147) 3.107 ? . 1_545
C(113) H(28) 3.543 ? . .
C(113) H(66) 3.529 ? . .
C(113) H(152) 3.510 ? . 1_565
C(113) H(154) 2.949 ? . 1_565
C(114) H(15) 3.512 ? . 2_645
C(114) H(148) 3.112 ? . .
C(115) H(3) 3.353 ? . 2_555
C(115) H(7) 3.571 ? . 1_565
C(115) H(30) 3.303 ? . 1_565
C(115) H(32) 3.430 ? . 1_565
C(116) H(7) 3.593 ? . 2_555
C(116) H(11) 3.057 ? . 2_555
C(116) H(72) 3.503 ? . 2_555
C(116) H(136) 3.554 ? . 2_655
C(116) H(139) 3.044 ? . 2_655
C(117) H(88) 3.394 ? . 1_455
C(117) H(120) 3.475 ? . 1_455
C(117) H(138) 3.380 ? . 1_465
C(118) H(104) 3.357 ? . .
C(118) H(105) 3.129 ? . .
C(119) H(47) 3.512 ? . 1_565
C(119) H(127) 3.046 ? . .
C(120) H(63) 3.235 ? . 1_565
C(120) H(108) 3.477 ? . 1_565
C(121) H(60) 3.293 ? . .
C(121) H(76) 3.453 ? . .
C(121) H(98) 3.253 ? . .
C(121) H(107) 3.440 ? . 1_565
C(122) H(11) 2.841 ? . 2_555
C(122) H(23) 3.571 ? . .
C(122) H(139) 3.220 ? . 2_655
C(123) H(55) 3.595 ? . 1_565
C(123) H(78) 3.134 ? . 1_655
C(123) H(115) 3.518 ? . 1_655
C(124) H(16) 3.148 ? . 1_655
C(124) H(46) 3.283 ? . 1_565
C(124) H(115) 3.434 ? . 1_655
C(125) H(87) 3.489 ? . .
C(125) H(100) 3.528 ? . 1_455
C(125) H(108) 3.024 ? . 1_565
C(126) H(31) 3.537 ? . 2_645
C(126) H(133) 3.011 ? . 1_565
C(127) H(1) 3.164 ? . 2_645
C(127) H(18) 3.390 ? . .
C(127) H(33) 3.503 ? . 2_655
C(127) H(103) 3.172 ? . .
C(128) H(82) 3.572 ? . 1_565
C(128) H(119) 3.160 ? . .
C(128) H(127) 2.935 ? . .
C(129) H(126) 3.370 ? . .
C(129) H(157) 2.842 ? . .
C(130) H(56) 3.408 ? . .
C(130) H(71) 3.531 ? . .
C(130) H(109) 2.997 ? . .
C(131) H(33) 3.391 ? . 2_645
C(131) H(44) 2.930 ? . 1_545
C(131) H(80) 3.594 ? . 1_655
C(131) H(147) 3.554 ? . 2_645
C(131) H(148) 2.998 ? . 2_645
C(132) H(22) 3.538 ? . 1_565
C(132) H(125) 3.419 ? . 1_565
C(132) H(153) 3.318 ? . .
C(133) H(14) 3.007 ? . .
C(133) H(17) 3.542 ? . .
C(133) H(85) 3.594 ? . .
C(134) H(14) 3.446 ? . .
C(134) H(48) 3.373 ? . 1_545
C(134) H(85) 3.515 ? . 1_545
C(134) H(99) 3.368 ? . 1_455
C(135) H(39) 2.841 ? . 2_645
C(135) H(133) 3.353 ? . 1_565
C(135) H(135) 3.594 ? . 1_565
C(136) H(62) 3.513 ? . 1_565
C(136) H(64) 3.352 ? . .
C(136) H(134) 2.744 ? . .
C(137) H(141) 3.104 ? . 1_545
C(138) H(78) 2.902 ? . 1_655
C(138) H(129) 3.476 ? . 1_655
C(139) H(24) 3.457 ? . .
C(139) H(79) 3.280 ? . 1_545
C(139) H(100) 3.096 ? . 1_455
C(140) H(17) 3.080 ? . .
C(140) H(86) 3.537 ? . 1_545
C(141) H(65) 2.823 ? . 1_565
C(141) H(101) 3.586 ? . 1_455
C(141) H(108) 3.494 ? . 1_565
C(141) H(153) 3.448 ? . .
C(142) H(16) 3.485 ? . 1_655
C(142) H(19) 2.957 ? . 1_655
C(142) H(78) 3.399 ? . 1_655
C(142) H(92) 3.284 ? . 1_565
C(143) H(42) 3.242 ? . 1_445
C(143) H(67) 3.520 ? . 1_445
C(144) H(38) 3.039 ? . .
C(144) H(97) 3.463 ? . 1_545
C(145) H(14) 3.573 ? . .
C(145) H(17) 3.066 ? . .
C(145) H(87) 3.178 ? . 1_545
C(145) H(99) 3.438 ? . 1_455
C(146) H(26) 3.584 ? . 1_655
C(146) H(83) 3.441 ? . 1_565
C(146) H(119) 3.381 ? . .
C(146) H(120) 3.360 ? . .
C(147) H(22) 3.368 ? . 1_565
C(147) H(125) 3.059 ? . 1_565
C(147) H(153) 3.038 ? . .
C(148) H(76) 3.335 ? . .
C(148) H(77) 3.309 ? . .
C(148) H(86) 2.923 ? . .
C(148) H(107) 3.457 ? . 1_565
C(149) H(14) 3.351 ? . .
C(149) H(17) 2.896 ? . .
C(149) H(87) 3.518 ? . 1_545
C(150) H(112) 3.323 ? . 2_646
C(150) H(140) 3.244 ? . .
C(150) H(142) 3.169 ? . .
C(151) H(17) 3.454 ? . .
C(151) H(24) 3.203 ? . .
C(151) H(100) 3.597 ? . 1_455
C(152) H(88) 2.996 ? . 1_545
C(152) H(149) 3.125 ? . 1_655
C(152) H(151) 3.352 ? . 1_645
C(153) H(17) 3.362 ? . .
C(153) H(24) 3.031 ? . .
C(153) H(86) 3.537 ? . 1_545
C(154) H(78) 3.435 ? . 1_655
C(154) H(118) 3.558 ? . 2_656
C(154) H(129) 3.040 ? . 1_655
C(155) H(56) 2.854 ? . .
C(156) H(82) 3.555 ? . .
C(156) H(135) 3.594 ? . 1_565
C(157) H(42) 3.020 ? . 1_445
C(157) H(93) 3.488 ? . 1_455
C(158) H(152) 3.545 ? . 1_565
C(158) H(154) 3.198 ? . 1_565
C(159) H(144) 3.413 ? . 1_545
C(161) H(9) 3.599 ? . .
C(161) H(144) 2.907 ? . 1_545
C(162) H(10) 2.911 ? . .
C(162) H(66) 3.532 ? . .
C(163) H(16) 3.527 ? . 1_655
C(163) H(92) 3.592 ? . 1_565
C(163) H(115) 3.121 ? . 1_655
C(164) H(53) 3.370 ? . 2_545
C(164) H(63) 3.388 ? . 1_565
C(164) H(73) 3.416 ? . .
C(165) H(72) 2.941 ? . .
C(165) H(102) 3.152 ? . 1_465
C(165) H(136) 3.433 ? . 1_465
C(166) H(65) 3.420 ? . 1_565
C(166) H(101) 3.568 ? . 1_455
C(166) H(108) 3.173 ? . 1_565
C(167) H(42) 3.566 ? . 1_445
C(167) H(67) 2.897 ? . 1_445
C(168) H(119) 2.873 ? . .
C(169) H(22) 3.240 ? . .
C(169) H(24) 3.419 ? . .
C(169) H(79) 3.435 ? . 1_545
C(169) H(91) 3.518 ? . .
C(169) H(107) 3.408 ? . .
C(170) H(31) 3.473 ? . 2_645
C(170) H(133) 3.218 ? . 1_565
C(170) H(135) 3.501 ? . 1_565
C(171) H(9) 3.413 ? . .
C(171) H(24) 3.129 ? . .
C(171) H(69) 3.586 ? . .
C(171) H(91) 3.147 ? . .
C(172) H(19) 3.420 ? . .
C(172) H(42) 3.390 ? . 1_445
C(172) H(92) 3.174 ? . 1_455
C(172) H(93) 3.267 ? . 1_455
C(173) H(38) 3.056 ? . .
C(173) H(56) 3.078 ? . .
C(174) H(54) 3.458 ? . 1_645
C(174) H(88) 2.931 ? . 1_545
C(174) H(149) 3.052 ? . 1_655
C(175) H(10) 3.324 ? . .
C(175) H(76) 3.581 ? . .
C(175) H(107) 3.181 ? . 1_565
C(175) H(125) 3.524 ? . 1_565
C(176) H(12) 3.064 ? . 2_546
C(176) H(130) 2.998 ? . .
C(177) H(45) 2.907 ? . 1_545
C(178) H(54) 3.474 ? . 1_655
C(178) H(68) 2.915 ? . 1_545
C(179) H(23) 3.162 ? . 2_555
C(179) H(41) 3.539 ? . 1_465
C(179) H(44) 3.370 ? . 1_455
C(179) H(45) 3.598 ? . 1_455
C(179) H(138) 3.462 ? . 1_465
C(180) H(89) 3.229 ? . .
C(180) H(104) 3.354 ? . .
C(180) H(105) 3.521 ? . .
C(180) H(115) 3.194 ? . 1_655
C(181) H(110) 3.495 ? . 2_645
C(181) H(127) 3.333 ? . .
C(182) H(96) 3.571 ? . .
C(182) H(119) 3.339 ? . .
C(182) H(127) 3.576 ? . .
C(182) H(143) 3.498 ? . .
C(183) H(2) 3.554 ? . 1_545
C(183) H(4) 3.076 ? . 1_545
C(183) H(62) 3.565 ? . 1_565
C(183) H(64) 3.492 ? . .
C(183) H(134) 2.780 ? . .
C(184) H(4) 3.418 ? . 1_545
C(184) H(14) 3.427 ? . .
C(184) H(17) 3.457 ? . .
C(184) H(134) 3.533 ? . .
C(185) H(9) 3.393 ? . .
C(185) H(69) 3.138 ? . .
C(186) H(17) 3.330 ? . .
C(187) H(46) 2.889 ? . 1_565
C(187) H(54) 3.141 ? . 1_655
C(187) H(115) 3.595 ? . 1_655
C(187) H(151) 3.369 ? . 1_655
C(188) H(81) 3.407 ? . .
C(188) H(83) 3.404 ? . 1_565
C(188) H(119) 3.117 ? . .
C(188) H(120) 3.496 ? . .
C(188) H(155) 3.192 ? . 1_565
C(189) H(56) 2.854 ? . .
C(189) H(144) 3.203 ? . 1_545
C(190) H(56) 3.050 ? . .
C(190) H(60) 3.520 ? . 1_545
C(190) H(77) 3.260 ? . .
C(190) H(144) 3.171 ? . 1_545
C(190) H(145) 3.304 ? . 1_545
C(191) H(78) 3.352 ? . 1_655
C(191) H(105) 3.389 ? . .
C(192) H(78) 3.393 ? . 1_655
C(193) H(74) 3.580 ? . 1_655
C(193) H(113) 3.454 ? . 1_655
C(193) H(150) 3.166 ? . 1_645
C(193) H(151) 3.133 ? . 1_645
C(194) H(93) 3.416 ? . 1_565
C(194) H(116) 3.514 ? . 2_656
C(194) H(129) 3.019 ? . 1_655
C(194) H(130) 3.325 ? . 2_656
C(194) H(132) 3.456 ? . 2_656
C(195) H(118) 3.564 ? . 2_656
C(195) H(129) 2.783 ? . 1_655
C(195) H(130) 3.279 ? . 2_656
C(196) H(109) 2.945 ? . .
C(196) H(126) 3.473 ? . .
C(196) H(156) 3.555 ? . .
C(196) H(157) 3.087 ? . .
C(197) H(123) 3.554 ? . 2_656
C(198) H(38) 3.368 ? . .
C(198) H(56) 3.445 ? . .
C(199) H(74) 3.577 ? . 1_645
C(199) H(108) 3.155 ? . 1_655
C(199) H(150) 3.535 ? . 1_645
C(200) H(13) 3.362 ? . 1_645
C(200) H(65) 3.487 ? . 1_655
C(200) H(74) 3.502 ? . 1_645
C(200) H(108) 3.513 ? . 1_655
C(200) H(150) 3.485 ? . 1_645
C(201) H(13) 3.039 ? . 1_645
C(201) H(74) 3.563 ? . 1_655
C(201) H(113) 3.565 ? . 1_655
C(201) H(150) 3.306 ? . 1_645
C(202) H(48) 3.370 ? . 1_645
C(202) H(73) 3.498 ? . 1_645
C(202) H(150) 3.400 ? . 1_645
C(203) H(44) 3.555 ? . 1_545
C(203) H(45) 3.463 ? . 1_545
C(203) H(80) 3.473 ? . 1_655
C(203) H(82) 3.507 ? . .
C(203) H(110) 3.528 ? . 2_645
C(204) H(55) 3.032 ? . .
C(204) H(81) 2.896 ? . .
C(204) H(120) 3.270 ? . .
C(205) H(55) 2.894 ? . .
C(205) H(81) 3.317 ? . .
C(205) H(120) 3.344 ? . .
C(206) H(112) 3.532 ? . 2_646
C(206) H(118) 3.287 ? . 2_656
C(206) H(140) 3.234 ? . .
C(207) H(38) 3.198 ? . .
C(207) H(56) 3.244 ? . .
C(207) H(98) 3.288 ? . 1_545
C(208) H(56) 3.245 ? . .
C(208) H(76) 3.362 ? . .
C(208) H(98) 3.464 ? . 1_545
C(209) H(17) 3.317 ? . .
C(209) H(87) 3.368 ? . 1_545
C(209) H(99) 2.914 ? . 1_455
C(209) H(100) 3.549 ? . 1_455
C(210) H(60) 3.368 ? . .
C(210) H(90) 3.519 ? . .
C(210) H(96) 3.062 ? . .
C(210) H(143) 3.002 ? . .
C(211) H(90) 3.345 ? . .
C(211) H(143) 3.138 ? . .
C(211) H(145) 3.393 ? . .
C(212) H(49) 2.898 ? . 1_545
C(212) H(64) 3.470 ? . 1_545
C(213) H(8) 3.333 ? . 2_655
C(213) H(18) 3.264 ? . 2_645
C(213) H(47) 3.038 ? . 2_655
C(213) H(59) 3.411 ? . 2_655
C(213) H(103) 3.517 ? . 2_655
C(214) H(122) 2.830 ? . 1_565
C(214) H(124) 3.307 ? . 2_656
C(214) H(140) 3.589 ? . 2_646
C(214) H(141) 2.932 ? . 2_646
C(214) H(142) 3.512 ? . 2_646
C(215) H(118) 3.545 ? . .
C(215) H(122) 2.752 ? . 1_565
C(215) H(141) 3.570 ? . 2_646
C(216) H(13) 3.529 ? . .
C(216) H(58) 2.802 ? . 1_445
C(216) H(67) 3.422 ? . 1_445
C(216) H(149) 3.280 ? . .
C(217) H(46) 3.484 ? . 1_455
C(217) H(58) 2.965 ? . 1_445
C(217) H(67) 3.489 ? . 1_445
C(217) H(149) 3.088 ? . .
C(217) H(151) 3.529 ? . .
C(218) H(16) 3.456 ? . .
C(218) H(67) 3.319 ? . 1_445
C(218) H(92) 3.180 ? . 1_455
C(218) H(105) 3.485 ? . 1_455
C(219) H(40) 3.576 ? . .
C(219) H(42) 2.974 ? . 1_445
C(220) H(12) 3.475 ? . 2_546
C(220) H(42) 3.572 ? . 1_445
C(220) H(94) 3.380 ? . 2_646
C(220) H(117) 3.386 ? . 2_546
C(221) H(40) 3.077 ? . 2_546
C(221) H(94) 3.583 ? . 2_646
C(221) H(116) 3.215 ? . 2_556
C(222) H(51) 3.530 ? . .
C(222) H(95) 3.512 ? . 2_646
C(222) H(106) 3.060 ? . 2_646
C(222) H(131) 3.133 ? . 1_545
C(223) H(94) 3.132 ? . 2_646
C(223) H(95) 3.294 ? . 2_646
C(224) H(111) 2.859 ? . 2_656
C(224) H(128) 3.501 ? . 2_656
C(225) H(134) 3.466 ? . .
C(226) H(83) 2.937 ? . .
C(226) H(120) 3.510 ? . .
C(227) H(113) 3.471 ? . .
C(227) H(114) 3.013 ? . .
C(228) H(46) 3.464 ? . 1_565
C(228) H(54) 3.157 ? . 1_655
C(228) H(68) 3.592 ? . .
C(228) H(89) 3.477 ? . .
C(228) H(115) 3.455 ? . 1_655
C(229) H(150) 3.166 ? . 1_645
C(229) H(151) 3.410 ? . 1_645
C(230) H(34) 3.219 ? . .
C(230) H(38) 3.180 ? . .
C(230) H(123) 3.568 ? . 2_646
C(231) H(29) 3.423 ? . .
C(231) H(34) 3.353 ? . .
C(231) H(38) 3.341 ? . .
C(231) H(123) 3.452 ? . 2_646
C(232) H(29) 2.861 ? . .
C(232) H(38) 3.341 ? . .
C(232) H(98) 3.585 ? . 1_545
C(233) H(27) 3.112 ? . .
C(233) H(29) 3.518 ? . .
C(233) H(34) 3.409 ? . .
C(233) H(123) 3.437 ? . 2_646
C(233) H(124) 3.362 ? . 2_646
C(234) H(34) 3.220 ? . .
C(234) H(34) 3.303 ? . 2_646
C(234) H(97) 3.290 ? . 2_646
C(234) H(124) 3.339 ? . 2_646
C(235) H(34) 3.098 ? . .
C(235) H(111) 3.237 ? . 2_646
C(235) H(128) 3.555 ? . 2_656
C(236) H(22) 3.330 ? . .
C(236) H(24) 3.538 ? . .
C(236) H(79) 2.880 ? . 1_545
C(236) H(154) 3.525 ? . .
C(237) H(119) 2.825 ? . .
C(237) H(155) 3.404 ? . 1_565
C(238) H(26) 3.585 ? . 1_655
C(238) H(68) 3.545 ? . 1_545
C(238) H(82) 3.080 ? . .
C(238) H(83) 3.431 ? . .
C(239) H(34) 3.323 ? . .
C(239) H(97) 3.495 ? . 2_646
C(239) H(123) 3.526 ? . 2_646
C(239) H(124) 2.846 ? . 2_646
C(239) H(142) 3.255 ? . 2_646
C(240) H(93) 3.234 ? . 1_455
C(240) H(116) 3.499 ? . 2_556
C(241) H(3) 3.433 ? . 2_555
C(241) H(6) 3.581 ? . .
C(241) H(20) 3.370 ? . 2_555
C(242) H(35) 3.552 ? . 1_565
C(242) H(159) 3.459 ? . .
H(1) C(35) 3.484 ? . 1_565
H(1) C(41) 2.911 ? . 2_655
H(1) C(44) 3.362 ? . 1_565
H(1) C(127) 3.164 ? . 2_655
H(1) H(15) 2.232 ? . 2_655
H(1) H(59) 2.640 ? . 2_655
H(2) C(84) 3.296 ? . 2_655
H(2) C(108) 3.451 ? . .
H(2) C(183) 3.554 ? . 1_565
H(2) H(5) 3.588 ? . 1_565
H(2) H(31) 3.540 ? . 2_655
H(2) H(39) 2.781 ? . 2_655
H(2) H(84) 2.736 ? . 1_565
H(2) H(134) 3.133 ? . 1_565
H(3) C(21) 3.527 ? . 2_545
H(3) C(56) 3.113 ? . 2_545
H(3) C(89) 2.983 ? . 2_545
H(3) C(115) 3.353 ? . 2_545
H(3) C(241) 3.433 ? . 2_545
H(3) H(7) 2.885 ? . 2_555
H(3) H(35) 2.763 ? . 2_555
H(4) C(109) 3.563 ? . 1_565
H(4) C(183) 3.076 ? . 1_565
H(4) C(184) 3.418 ? . 1_565
H(4) H(50) 2.984 ? . 1_565
H(4) H(62) 3.203 ? . 1_565
H(4) H(84) 2.446 ? . 1_565
H(4) H(85) 3.081 ? . 1_565
H(4) H(134) 3.336 ? . 1_565
H(4) H(158) 3.497 ? . 1_565
H(5) C(3) 3.584 ? . 1_545
H(5) C(4) 3.598 ? . 1_545
H(5) C(7) 3.546 ? . .
H(5) H(2) 3.588 ? . 1_545
H(5) H(39) 3.444 ? . 2_645
H(5) H(50) 3.366 ? . 1_565
H(5) H(137) 3.168 ? . 1_545
H(6) C(14) 2.972 ? . .
H(6) C(62) 3.153 ? . .
H(6) C(89) 3.432 ? . .
H(6) C(241) 3.581 ? . .
H(6) H(7) 2.426 ? . .
H(6) H(30) 2.773 ? . .
H(7) C(6) 3.438 ? . 2_545
H(7) C(13) 3.227 ? . .
H(7) C(70) 3.540 ? . .
H(7) C(115) 3.571 ? . 1_545
H(7) C(116) 3.593 ? . 2_545
H(7) H(3) 2.885 ? . 2_545
H(7) H(6) 2.426 ? . .
H(7) H(35) 3.064 ? . .
H(7) H(52) 3.381 ? . 1_545
H(7) H(53) 3.189 ? . 2_545
H(8) C(64) 2.846 ? . 2_645
H(8) C(84) 3.517 ? . 2_645
H(8) C(108) 3.165 ? . .
H(8) C(213) 3.333 ? . 2_645
H(8) H(18) 3.555 ? . .
H(8) H(31) 2.587 ? . 2_645
H(8) H(49) 2.524 ? . .
H(8) H(110) 3.451 ? . 2_645
H(9) N(14) 2.979 ? . .
H(9) C(86) 3.583 ? . .
H(9) C(161) 3.599 ? . .
H(9) C(171) 3.413 ? . .
H(9) C(185) 3.393 ? . .
H(9) H(60) 3.519 ? . .
H(9) H(77) 2.579 ? . .
H(9) H(86) 2.651 ? . .
H(9) H(145) 3.030 ? . .
H(10) C(162) 2.911 ? . .
H(10) C(175) 3.324 ? . .
H(10) H(65) 3.132 ? . 1_565
H(10) H(69) 3.428 ? . .
H(10) H(79) 2.694 ? . .
H(10) H(152) 3.175 ? . .
H(10) H(153) 2.157 ? . .
H(10) H(154) 3.023 ? . .
H(11) N(3) 3.431 ? . .
H(11) C(55) 3.218 ? . 2_545
H(11) C(72) 3.429 ? . 2_555
H(11) C(116) 3.057 ? . 2_545
H(11) C(122) 2.841 ? . 2_545
H(11) H(36) 2.471 ? . 2_555
H(11) H(53) 3.383 ? . 2_545
H(11) H(57) 3.047 ? . 2_545
H(12) N(20) 2.597 ? . 2_556
H(12) C(19) 3.120 ? . 2_556
H(12) C(106) 3.530 ? . 2_556
H(12) C(176) 3.064 ? . 2_556
H(12) C(220) 3.475 ? . 2_556
H(12) H(40) 2.758 ? . 2_546
H(12) H(116) 2.646 ? . 2_556
H(12) H(132) 2.988 ? . 2_546
H(13) C(59) 3.477 ? . .
H(13) C(200) 3.362 ? . 1_465
H(13) C(201) 3.039 ? . 1_465
H(13) C(216) 3.529 ? . .
H(13) H(28) 3.553 ? . .
H(13) H(66) 3.079 ? . .
H(13) H(100) 3.096 ? . 1_465
H(13) H(101) 2.473 ? . 1_465
H(14) C(66) 3.083 ? . .
H(14) C(109) 2.842 ? . .
H(14) C(133) 3.007 ? . .
H(14) C(134) 3.446 ? . .
H(14) C(145) 3.573 ? . .
H(14) C(149) 3.351 ? . .
H(14) C(184) 3.427 ? . .
H(14) H(32) 3.571 ? . .
H(14) H(50) 3.162 ? . .
H(14) H(62) 3.478 ? . .
H(14) H(85) 2.474 ? . .
H(15) N(19) 2.879 ? . 2_655
H(15) C(1) 3.124 ? . 2_645
H(15) C(35) 3.164 ? . 2_655
H(15) C(44) 3.116 ? . 2_655
H(15) C(75) 3.432 ? . 2_645
H(15) C(114) 3.512 ? . 2_655
H(15) H(1) 2.232 ? . 2_645
H(15) H(33) 2.889 ? . 2_655
H(15) H(147) 2.527 ? . 2_645
H(16) C(101) 3.536 ? . .
H(16) C(124) 3.148 ? . 1_455
H(16) C(142) 3.485 ? . 1_455
H(16) C(163) 3.527 ? . 1_455
H(16) C(218) 3.456 ? . .
H(16) H(28) 3.513 ? . 1_565
H(16) H(58) 2.649 ? . 1_455
H(16) H(67) 3.089 ? . 1_455
H(16) H(101) 3.039 ? . 1_465
H(17) C(133) 3.542 ? . .
H(17) C(140) 3.080 ? . .
H(17) C(145) 3.066 ? . .
H(17) C(149) 2.896 ? . .
H(17) C(151) 3.454 ? . .
H(17) C(153) 3.362 ? . .
H(17) C(184) 3.457 ? . .
H(17) C(186) 3.330 ? . .
H(17) C(209) 3.317 ? . .
H(17) H(85) 2.935 ? . .
H(17) H(87) 2.565 ? . .
H(18) C(22) 3.061 ? . 2_655
H(18) C(27) 3.263 ? . 2_655
H(18) C(64) 3.458 ? . 2_655
H(18) C(67) 3.107 ? . 2_655
H(18) C(84) 3.402 ? . 2_655
H(18) C(127) 3.390 ? . .
H(18) C(213) 3.264 ? . 2_655
H(18) H(8) 3.555 ? . .
H(18) H(33) 3.587 ? . 2_655
H(18) H(59) 2.919 ? . .
H(19) C(92) 3.361 ? . 1_455
H(19) C(101) 3.564 ? . .
H(19) C(107) 3.352 ? . 1_455
H(19) C(142) 2.957 ? . 1_455
H(19) C(172) 3.420 ? . .
H(19) H(42) 2.946 ? . 1_455
H(19) H(67) 2.489 ? . 1_455
H(19) H(117) 3.421 ? . 2_556
H(20) C(5) 2.937 ? . 2_545
H(20) C(50) 3.543 ? . 2_545
H(20) C(55) 3.348 ? . 2_545
H(20) C(63) 3.111 ? . 2_545
H(20) C(70) 3.179 ? . 2_555
H(20) C(72) 3.349 ? . 2_555
H(20) C(241) 3.370 ? . 2_545
H(20) H(35) 2.440 ? . 2_555
H(20) H(36) 2.809 ? . 2_555
H(21) C(53) 3.110 ? . 2_555
H(21) C(72) 3.493 ? . 2_555
H(21) C(91) 3.525 ? . 1_455
H(21) C(93) 3.541 ? . 1_455
H(21) H(23) 2.531 ? . 2_555
H(21) H(25) 3.403 ? . 2_545
H(21) H(36) 3.198 ? . 2_555
H(21) H(41) 3.583 ? . 1_455
H(21) H(57) 2.903 ? . 2_545
H(22) C(33) 3.587 ? . .
H(22) C(132) 3.538 ? . 1_545
H(22) C(147) 3.368 ? . 1_545
H(22) C(169) 3.240 ? . .
H(22) C(236) 3.330 ? . .
H(22) H(76) 2.593 ? . .
H(22) H(125) 2.728 ? . .
H(23) C(51) 2.996 ? . 2_545
H(23) C(122) 3.571 ? . .
H(23) C(179) 3.162 ? . 2_545
H(23) H(21) 2.531 ? . 2_545
H(23) H(43) 2.961 ? . 2_655
H(23) H(80) 2.855 ? . 2_545
H(24) C(139) 3.457 ? . .
H(24) C(151) 3.203 ? . .
H(24) C(153) 3.031 ? . .
H(24) C(169) 3.419 ? . .
H(24) C(171) 3.129 ? . .
H(24) C(236) 3.538 ? . .
H(24) H(69) 2.948 ? . .
H(24) H(77) 3.585 ? . .
H(24) H(87) 2.974 ? . .
H(25) C(53) 3.556 ? . .
H(25) C(72) 3.580 ? . 1_565
H(25) H(21) 3.403 ? . 2_555
H(25) H(36) 3.397 ? . 1_565
H(25) H(43) 3.201 ? . 2_655
H(26) C(74) 3.475 ? . 1_455
H(26) C(91) 3.540 ? . 1_465
H(26) C(96) 2.828 ? . 1_455
H(26) C(111) 3.597 ? . 1_465
H(26) C(146) 3.584 ? . 1_455
H(26) C(238) 3.585 ? . 1_455
H(26) H(41) 3.377 ? . 1_465
H(26) H(44) 3.385 ? . 1_455
H(26) H(45) 2.203 ? . 1_455
H(26) H(68) 3.127 ? . 1_455
H(27) C(68) 3.464 ? . .
H(27) C(233) 3.112 ? . .
H(27) H(51) 3.553 ? . 1_545
H(27) H(106) 3.011 ? . 2_646
H(27) H(122) 2.595 ? . .
H(28) C(24) 3.507 ? . .
H(28) C(42) 3.564 ? . 1_545
H(28) C(113) 3.543 ? . .
H(28) H(13) 3.553 ? . .
H(28) H(16) 3.513 ? . 1_545
H(28) H(66) 3.211 ? . .
H(29) C(81) 3.526 ? . .
H(29) C(105) 3.559 ? . .
H(29) C(110) 3.568 ? . 1_545
H(29) C(231) 3.423 ? . .
H(29) C(232) 2.861 ? . .
H(29) C(233) 3.518 ? . .
H(29) H(51) 3.429 ? . 1_545
H(29) H(121) 2.333 ? . .
H(29) H(122) 3.104 ? . .
H(30) N(1) 2.729 ? . 1_545
H(30) C(9) 3.213 ? . 1_545
H(30) C(13) 3.520 ? . .
H(30) C(46) 3.211 ? . 1_545
H(30) C(115) 3.303 ? . 1_545
H(30) H(6) 2.773 ? . .
H(30) H(52) 2.515 ? . 1_545
H(30) H(160) 3.100 ? . .
H(31) N(11) 2.977 ? . 2_655
H(31) C(15) 3.417 ? . 2_655
H(31) C(99) 3.383 ? . 2_655
H(31) C(126) 3.537 ? . 2_655
H(31) C(170) 3.473 ? . 2_655
H(31) H(2) 3.540 ? . 2_645
H(31) H(8) 2.587 ? . 2_655
H(31) H(47) 2.627 ? . 2_655
H(31) H(49) 3.597 ? . 2_655
H(31) H(134) 3.574 ? . 2_655
H(31) H(135) 3.221 ? . 2_655
H(32) C(25) 3.131 ? . 1_545
H(32) C(115) 3.430 ? . 1_545
H(32) H(14) 3.571 ? . .
H(32) H(48) 3.261 ? . 1_545
H(32) H(52) 2.875 ? . 1_545
H(32) H(158) 3.596 ? . 1_545
H(32) H(159) 2.681 ? . 1_545
H(32) H(160) 2.741 ? . 1_545
H(33) C(41) 2.954 ? . 2_645
H(33) C(95) 3.352 ? . 2_645
H(33) C(127) 3.503 ? . 2_645
H(33) C(131) 3.391 ? . 2_655
H(33) H(15) 2.889 ? . 2_645
H(33) H(18) 3.587 ? . 2_645
H(33) H(44) 3.546 ? . 2_645
H(33) H(61) 2.624 ? . 2_655
H(33) H(148) 3.252 ? . .
H(34) C(230) 3.219 ? . .
H(34) C(231) 3.353 ? . .
H(34) C(233) 3.409 ? . .
H(34) C(234) 3.220 ? . .
H(34) C(234) 3.303 ? . 2_656
H(34) C(235) 3.098 ? . .
H(34) C(239) 3.323 ? . .
H(34) H(123) 2.890 ? . 2_656
H(34) H(124) 3.521 ? . .
H(34) H(124) 3.566 ? . 2_656
H(35) C(6) 3.232 ? . 2_545
H(35) C(50) 3.459 ? . .
H(35) C(50) 3.010 ? . 2_545
H(35) C(63) 3.515 ? . .
H(35) C(63) 3.413 ? . 2_545
H(35) C(242) 3.552 ? . 1_545
H(35) H(3) 2.763 ? . 2_545
H(35) H(7) 3.064 ? . .
H(35) H(20) 2.440 ? . 2_545
H(36) C(6) 3.498 ? . .
H(36) C(21) 3.063 ? . 2_545
H(36) C(50) 3.327 ? . 2_545
H(36) C(55) 3.594 ? . 1_545
H(36) C(56) 3.521 ? . 2_545
H(36) H(11) 2.471 ? . 2_545
H(36) H(20) 2.809 ? . 2_545
H(36) H(21) 3.198 ? . 2_545
H(36) H(25) 3.397 ? . 1_545
H(37) C(3) 3.522 ? . 2_645
H(37) C(12) 3.100 ? . 2_655
H(37) C(22) 3.232 ? . 2_655
H(37) C(27) 3.330 ? . 2_655
H(37) C(32) 2.981 ? . 2_655
H(37) C(34) 3.092 ? . 2_655
H(37) C(78) 3.282 ? . 2_655
H(37) H(137) 2.641 ? . 2_645
H(38) C(144) 3.039 ? . .
H(38) C(173) 3.056 ? . .
H(38) C(198) 3.368 ? . .
H(38) C(207) 3.198 ? . .
H(38) C(230) 3.180 ? . .
H(38) C(231) 3.341 ? . .
H(38) C(232) 3.341 ? . .
H(38) H(98) 2.434 ? . .
H(39) C(3) 3.370 ? . 2_645
H(39) C(4) 3.405 ? . 2_645
H(39) C(11) 2.959 ? . 2_655
H(39) C(12) 3.364 ? . 2_655
H(39) C(32) 3.214 ? . 2_655
H(39) C(47) 3.300 ? . 2_655
H(39) C(108) 3.025 ? . 2_655
H(39) C(135) 2.841 ? . 2_655
H(39) H(2) 2.781 ? . 2_645
H(39) H(5) 3.444 ? . 2_655
H(39) H(49) 3.502 ? . 2_655
H(39) H(64) 3.252 ? . 2_655
H(39) H(137) 2.488 ? . 2_645
H(40) C(19) 3.448 ? . 1_565
H(40) C(23) 3.207 ? . 2_556
H(40) C(219) 3.576 ? . .
H(40) C(221) 3.077 ? . 2_556
H(40) H(12) 2.758 ? . 2_556
H(40) H(117) 2.533 ? . 2_556
H(41) C(40) 3.555 ? . 1_655
H(41) C(51) 3.510 ? . 1_655
H(41) C(57) 3.484 ? . 1_645
H(41) C(179) 3.539 ? . 1_645
H(41) H(21) 3.583 ? . 1_655
H(41) H(26) 3.377 ? . 1_645
H(41) H(57) 3.156 ? . 2_645
H(41) H(80) 3.544 ? . 1_645
H(42) C(143) 3.242 ? . 1_665
H(42) C(157) 3.020 ? . 1_665
H(42) C(167) 3.566 ? . 1_665
H(42) C(172) 3.390 ? . 1_665
H(42) C(219) 2.974 ? . 1_665
H(42) C(220) 3.572 ? . 1_665
H(42) H(19) 2.946 ? . 1_655
H(42) H(117) 3.019 ? . 2_656
H(43) N(19) 2.799 ? . 2_645
H(43) C(53) 3.437 ? . 2_645
H(43) C(75) 3.594 ? . 2_645
H(43) C(112) 3.455 ? . 2_645
H(43) H(23) 2.961 ? . 2_645
H(43) H(25) 3.201 ? . 2_645
H(43) H(44) 2.928 ? . 1_545
H(43) H(57) 3.387 ? . 2_645
H(43) H(146) 3.212 ? . 2_645
H(43) H(148) 3.129 ? . 2_645
H(44) N(19) 3.448 ? . 2_655
H(44) C(91) 3.300 ? . 1_565
H(44) C(93) 2.779 ? . 1_565
H(44) C(131) 2.930 ? . 1_565
H(44) C(179) 3.370 ? . 1_655
H(44) C(203) 3.555 ? . 1_565
H(44) H(26) 3.385 ? . 1_655
H(44) H(33) 3.546 ? . 2_655
H(44) H(43) 2.928 ? . 1_565
H(44) H(61) 3.130 ? . 1_565
H(44) H(80) 2.507 ? . 1_655
H(45) C(45) 3.057 ? . 1_565
H(45) C(57) 3.109 ? . 1_655
H(45) C(80) 3.446 ? . 1_565
H(45) C(91) 3.180 ? . 1_565
H(45) C(93) 3.562 ? . 1_565
H(45) C(177) 2.907 ? . 1_565
H(45) C(179) 3.598 ? . 1_655
H(45) C(203) 3.463 ? . 1_565
H(45) H(26) 2.203 ? . 1_655
H(45) H(80) 3.259 ? . 1_655
H(46) C(124) 3.283 ? . 1_545
H(46) C(187) 2.889 ? . 1_545
H(46) C(217) 3.484 ? . 1_655
H(46) C(228) 3.464 ? . 1_545
H(46) H(58) 3.424 ? . 1_545
H(46) H(88) 2.811 ? . 1_545
H(46) H(114) 2.715 ? . 1_655
H(46) H(149) 3.357 ? . 1_655
H(47) C(64) 3.114 ? . 2_645
H(47) C(119) 3.512 ? . 1_545
H(47) C(213) 3.038 ? . 2_645
H(47) H(31) 2.627 ? . 2_645
H(47) H(110) 2.448 ? . 2_645
H(48) C(14) 3.526 ? . 1_565
H(48) C(62) 3.416 ? . 1_565
H(48) C(66) 3.572 ? . 1_565
H(48) C(134) 3.373 ? . 1_565
H(48) C(202) 3.370 ? . 1_465
H(48) H(32) 3.261 ? . 1_565
H(48) H(63) 2.855 ? . 1_565
H(48) H(99) 3.288 ? . 1_465
H(48) H(102) 2.541 ? . 1_465
H(49) C(15) 3.150 ? . .
H(49) C(212) 2.898 ? . 1_565
H(49) H(8) 2.524 ? . .
H(49) H(31) 3.597 ? . 2_645
H(49) H(39) 3.502 ? . 2_645
H(49) H(59) 3.550 ? . .
H(49) H(133) 2.803 ? . 1_565
H(49) H(134) 3.332 ? . 1_565
H(49) H(135) 2.218 ? . 1_565
H(50) N(1) 2.830 ? . 1_545
H(50) C(7) 3.298 ? . 1_545
H(50) C(10) 3.412 ? . 1_545
H(50) C(25) 3.271 ? . 1_545
H(50) H(4) 2.984 ? . 1_545
H(50) H(5) 3.366 ? . 1_545
H(50) H(14) 3.162 ? . .
H(50) H(64) 3.505 ? . 1_545
H(50) H(84) 3.581 ? . 1_545
H(50) H(158) 3.221 ? . 1_545
H(50) H(159) 2.629 ? . 1_545
H(50) H(160) 3.499 ? . 1_545
H(51) C(20) 3.538 ? . .
H(51) C(58) 3.536 ? . 1_565
H(51) C(61) 3.458 ? . 1_565
H(51) C(222) 3.530 ? . .
H(51) H(27) 3.553 ? . 1_565
H(51) H(29) 3.429 ? . 1_565
H(51) H(95) 3.220 ? . 2_646
H(52) C(14) 3.339 ? . 1_565
H(52) C(62) 2.900 ? . 1_565
H(52) C(66) 3.530 ? . 1_565
H(52) H(7) 3.381 ? . 1_565
H(52) H(30) 2.515 ? . 1_565
H(52) H(32) 2.875 ? . 1_565
H(52) H(159) 3.446 ? . .
H(53) C(14) 3.554 ? . 2_555
H(53) C(69) 3.004 ? . 2_655
H(53) C(164) 3.370 ? . 2_555
H(53) H(7) 3.189 ? . 2_555
H(53) H(11) 3.383 ? . 2_555
H(53) H(72) 2.741 ? . 2_555
H(53) H(136) 2.846 ? . 2_655
H(53) H(138) 3.455 ? . 2_655
H(53) H(139) 2.361 ? . 2_655
H(54) C(174) 3.458 ? . 1_465
H(54) C(178) 3.474 ? . 1_455
H(54) C(187) 3.141 ? . 1_455
H(54) C(228) 3.157 ? . 1_455
H(54) H(88) 2.571 ? . 1_455
H(54) H(120) 2.578 ? . 1_455
H(55) C(94) 3.516 ? . 1_545
H(55) C(123) 3.595 ? . 1_545
H(55) C(204) 3.032 ? . .
H(55) C(205) 2.894 ? . .
H(55) H(104) 2.629 ? . .
H(55) H(105) 2.351 ? . .
H(56) C(130) 3.408 ? . .
H(56) C(155) 2.854 ? . .
H(56) C(173) 3.078 ? . .
H(56) C(189) 2.854 ? . .
H(56) C(190) 3.050 ? . .
H(56) C(198) 3.445 ? . .
H(56) C(207) 3.244 ? . .
H(56) C(208) 3.245 ? . .
H(56) H(60) 2.786 ? . .
H(56) H(71) 3.325 ? . .
H(56) H(90) 3.311 ? . .
H(56) H(91) 3.586 ? . .
H(56) H(98) 2.837 ? . .
H(57) N(3) 2.901 ? . 2_555
H(57) C(40) 3.496 ? . 2_555
H(57) C(51) 3.460 ? . 2_555
H(57) C(69) 3.398 ? . 2_655
H(57) H(11) 3.047 ? . 2_555
H(57) H(21) 2.903 ? . 2_555
H(57) H(41) 3.156 ? . 2_655
H(57) H(43) 3.387 ? . 2_655
H(57) H(138) 3.239 ? . 2_655
H(57) H(139) 2.750 ? . 2_655
H(58) N(17) 3.229 ? . 1_565
H(58) C(42) 3.579 ? . 1_655
H(58) C(59) 3.435 ? . 1_665
H(58) C(216) 2.802 ? . 1_665
H(58) C(217) 2.965 ? . 1_665
H(58) H(16) 2.649 ? . 1_655
H(58) H(46) 3.424 ? . 1_565
H(58) H(113) 2.811 ? . 1_665
H(58) H(114) 3.128 ? . 1_665
H(59) C(1) 3.447 ? . 2_645
H(59) C(2) 3.588 ? . 2_645
H(59) C(47) 3.383 ? . .
H(59) C(64) 3.337 ? . 2_645
H(59) C(67) 3.566 ? . 2_645
H(59) C(84) 3.445 ? . 2_645
H(59) C(213) 3.411 ? . 2_645
H(59) H(1) 2.640 ? . 2_645
H(59) H(18) 2.919 ? . .
H(59) H(49) 3.550 ? . .
H(60) C(121) 3.293 ? . .
H(60) C(190) 3.520 ? . 1_565
H(60) C(210) 3.368 ? . .
H(60) H(9) 3.519 ? . .
H(60) H(56) 2.786 ? . .
H(60) H(71) 3.412 ? . .
H(60) H(109) 2.622 ? . .
H(60) H(143) 3.369 ? . .
H(60) H(145) 3.088 ? . .
H(61) C(67) 3.299 ? . 2_645
H(61) C(75) 2.910 ? . 2_645
H(61) H(33) 2.624 ? . 2_645
H(61) H(44) 3.130 ? . 1_545
H(61) H(110) 3.496 ? . 2_645
H(61) H(146) 3.192 ? . 2_645
H(61) H(147) 2.949 ? . 2_645
H(61) H(148) 2.198 ? . 2_645
H(62) C(136) 3.513 ? . 1_545
H(62) C(183) 3.565 ? . 1_545
H(62) H(4) 3.203 ? . 1_545
H(62) H(14) 3.478 ? . .
H(62) H(64) 3.340 ? . 1_545
H(62) H(85) 3.413 ? . .
H(63) C(29) 2.922 ? . 1_545
H(63) C(43) 3.506 ? . 1_545
H(63) C(60) 3.055 ? . 1_545
H(63) C(100) 3.561 ? . 1_545
H(63) C(120) 3.235 ? . 1_545
H(63) C(164) 3.388 ? . 1_545
H(63) H(48) 2.855 ? . 1_545
H(63) H(99) 2.939 ? . 1_455
H(64) N(11) 2.713 ? . .
H(64) C(136) 3.352 ? . .
H(64) C(183) 3.492 ? . .
H(64) C(212) 3.470 ? . 1_565
H(64) H(39) 3.252 ? . 2_645
H(64) H(50) 3.505 ? . 1_565
H(64) H(62) 3.340 ? . 1_565
H(64) H(84) 3.060 ? . .
H(64) H(133) 2.795 ? . 1_565
H(64) H(135) 3.442 ? . 1_565
H(65) N(8) 3.315 ? . 1_545
H(65) C(18) 2.953 ? . 1_545
H(65) C(141) 2.823 ? . 1_545
H(65) C(166) 3.420 ? . 1_545
H(65) C(200) 3.487 ? . 1_455
H(65) H(10) 3.132 ? . 1_545
H(65) H(66) 2.921 ? . 1_545
H(65) H(79) 3.432 ? . 1_545
H(65) H(100) 2.570 ? . 1_455
H(66) N(8) 2.938 ? . .
H(66) C(113) 3.529 ? . .
H(66) C(162) 3.532 ? . .
H(66) H(13) 3.079 ? . .
H(66) H(28) 3.211 ? . .
H(66) H(65) 2.921 ? . 1_565
H(66) H(113) 3.536 ? . .
H(66) H(152) 3.103 ? . .
H(66) H(153) 3.114 ? . .
H(67) C(42) 3.567 ? . 1_655
H(67) C(48) 3.288 ? . 1_655
H(67) C(59) 3.163 ? . 1_665
H(67) C(101) 2.964 ? . 1_665
H(67) C(143) 3.520 ? . 1_665
H(67) C(167) 2.897 ? . 1_665
H(67) C(216) 3.422 ? . 1_665
H(67) C(217) 3.489 ? . 1_665
H(67) C(218) 3.319 ? . 1_665
H(67) H(16) 3.089 ? . 1_655
H(67) H(19) 2.489 ? . 1_655
H(67) H(92) 3.543 ? . 1_565
H(68) C(80) 3.249 ? . 1_565
H(68) C(98) 3.389 ? . 1_565
H(68) C(102) 3.106 ? . 1_565
H(68) C(178) 2.915 ? . 1_565
H(68) C(228) 3.592 ? . .
H(68) C(238) 3.545 ? . 1_565
H(68) H(26) 3.127 ? . 1_655
H(68) H(120) 2.930 ? . .
H(69) C(54) 3.544 ? . .
H(69) C(171) 3.586 ? . .
H(69) C(185) 3.138 ? . .
H(69) H(10) 3.428 ? . .
H(69) H(24) 2.948 ? . .
H(69) H(77) 3.286 ? . .
H(69) H(86) 2.280 ? . .
H(69) H(87) 3.273 ? . .
H(70) H(93) 3.411 ? . .
H(70) H(112) 3.230 ? . 2_656
H(70) H(118) 3.005 ? . 2_656
H(70) H(129) 3.450 ? . 1_655
H(71) C(130) 3.531 ? . .
H(71) H(56) 3.325 ? . .
H(71) H(60) 3.412 ? . .
H(71) H(109) 3.427 ? . .
H(71) H(126) 3.588 ? . 1_545
H(72) C(21) 3.566 ? . .
H(72) C(100) 3.449 ? . .
H(72) C(116) 3.503 ? . 2_545
H(72) C(165) 2.941 ? . .
H(72) H(53) 2.741 ? . 2_545
H(72) H(73) 2.658 ? . .
H(72) H(139) 3.259 ? . 1_455
H(73) N(3) 2.745 ? . .
H(73) C(17) 2.916 ? . .
H(73) C(28) 2.997 ? . .
H(73) C(73) 3.271 ? . .
H(73) C(164) 3.416 ? . .
H(73) C(202) 3.498 ? . 1_465
H(73) H(72) 2.658 ? . .
H(73) H(102) 2.659 ? . 1_465
H(73) H(136) 2.936 ? . 1_465
H(74) C(193) 3.580 ? . 1_455
H(74) C(199) 3.577 ? . 1_465
H(74) C(200) 3.502 ? . 1_465
H(74) C(201) 3.563 ? . 1_455
H(74) H(99) 3.597 ? . 1_465
H(74) H(100) 3.482 ? . 1_465
H(74) H(113) 3.292 ? . .
H(75) H(83) 3.410 ? . .
H(75) H(90) 3.569 ? . 1_565
H(75) H(96) 3.181 ? . .
H(75) H(119) 3.299 ? . .
H(76) C(16) 3.285 ? . .
H(76) C(52) 3.513 ? . .
H(76) C(121) 3.453 ? . .
H(76) C(148) 3.335 ? . .
H(76) C(175) 3.581 ? . .
H(76) C(208) 3.362 ? . .
H(76) H(22) 2.593 ? . .
H(76) H(91) 3.395 ? . .
H(76) H(107) 2.933 ? . .
H(77) C(16) 2.914 ? . .
H(77) C(148) 3.309 ? . .
H(77) C(190) 3.260 ? . .
H(77) H(9) 2.579 ? . .
H(77) H(24) 3.585 ? . .
H(77) H(69) 3.286 ? . .
H(77) H(91) 2.598 ? . .
H(78) C(94) 3.501 ? . 1_455
H(78) C(107) 3.007 ? . 1_455
H(78) C(123) 3.134 ? . 1_455
H(78) C(138) 2.902 ? . 1_455
H(78) C(142) 3.399 ? . 1_455
H(78) C(154) 3.435 ? . 1_455
H(78) C(191) 3.352 ? . 1_455
H(78) C(192) 3.393 ? . 1_455
H(78) H(92) 2.723 ? . 1_455
H(78) H(93) 2.811 ? . 1_455
H(79) C(18) 3.450 ? . .
H(79) C(139) 3.280 ? . 1_565
H(79) C(169) 3.435 ? . 1_565
H(79) C(236) 2.880 ? . 1_565
H(79) H(10) 2.694 ? . .
H(79) H(65) 3.432 ? . 1_565
H(79) H(125) 2.727 ? . 1_565
H(79) H(153) 3.180 ? . .
H(80) C(95) 3.070 ? . 1_455
H(80) C(131) 3.594 ? . 1_455
H(80) C(203) 3.473 ? . 1_455
H(80) H(23) 2.855 ? . 2_555
H(80) H(41) 3.544 ? . 1_465
H(80) H(44) 2.507 ? . 1_455
H(80) H(45) 3.259 ? . 1_455
H(81) C(188) 3.407 ? . .
H(81) C(204) 2.896 ? . .
H(81) C(205) 3.317 ? . .
H(81) H(89) 2.756 ? . .
H(81) H(104) 2.531 ? . .
H(81) H(105) 3.266 ? . .
H(81) H(155) 3.349 ? . 1_565
H(82) C(45) 3.539 ? . .
H(82) C(74) 3.287 ? . 1_545
H(82) C(96) 3.411 ? . 1_545
H(82) C(128) 3.572 ? . 1_545
H(82) C(156) 3.555 ? . .
H(82) C(203) 3.507 ? . .
H(82) C(238) 3.080 ? . .
H(82) H(103) 3.139 ? . .
H(82) H(110) 2.982 ? . 2_645
H(82) H(127) 2.590 ? . .
H(83) C(102) 3.427 ? . .
H(83) C(146) 3.441 ? . 1_545
H(83) C(188) 3.404 ? . 1_545
H(83) C(226) 2.937 ? . .
H(83) C(238) 3.431 ? . .
H(83) H(75) 3.410 ? . .
H(83) H(96) 3.312 ? . .
H(83) H(119) 2.404 ? . .
H(83) H(127) 3.045 ? . .
H(84) C(4) 3.128 ? . 1_545
H(84) C(10) 2.985 ? . 1_545
H(84) C(109) 3.593 ? . 1_565
H(84) H(2) 2.736 ? . 1_545
H(84) H(4) 2.446 ? . 1_545
H(84) H(50) 3.581 ? . 1_565
H(84) H(64) 3.060 ? . .
H(84) H(134) 2.891 ? . .
H(85) C(26) 3.035 ? . .
H(85) C(43) 3.374 ? . .
H(85) C(60) 3.481 ? . .
H(85) C(66) 3.454 ? . 1_565
H(85) C(133) 3.594 ? . .
H(85) C(134) 3.515 ? . 1_565
H(85) H(4) 3.081 ? . 1_545
H(85) H(14) 2.474 ? . .
H(85) H(17) 2.935 ? . .
H(85) H(62) 3.413 ? . .
H(86) C(16) 3.082 ? . .
H(86) C(140) 3.537 ? . 1_565
H(86) C(148) 2.923 ? . .
H(86) C(153) 3.537 ? . 1_565
H(86) H(9) 2.651 ? . .
H(86) H(69) 2.280 ? . .
H(87) C(43) 3.022 ? . .
H(87) C(54) 3.425 ? . .
H(87) C(125) 3.489 ? . .
H(87) C(145) 3.178 ? . 1_565
H(87) C(149) 3.518 ? . 1_565
H(87) C(209) 3.368 ? . 1_565
H(87) H(17) 2.565 ? . .
H(87) H(24) 2.974 ? . .
H(87) H(69) 3.273 ? . .
H(88) N(17) 2.767 ? . 1_565
H(88) C(98) 3.596 ? . 1_565
H(88) C(111) 3.378 ? . 1_565
H(88) C(117) 3.394 ? . 1_655
H(88) C(152) 2.996 ? . 1_565
H(88) C(174) 2.931 ? . 1_565
H(88) H(46) 2.811 ? . 1_565
H(88) H(54) 2.571 ? . 1_655
H(88) H(151) 2.753 ? . 1_655
H(89) C(36) 3.192 ? . 1_565
H(89) C(180) 3.229 ? . .
H(89) C(228) 3.477 ? . .
H(89) H(81) 2.756 ? . .
H(89) H(120) 3.204 ? . .
H(89) H(155) 2.471 ? . 1_565
H(89) H(157) 3.130 ? . 1_565
H(90) N(14) 2.727 ? . .
H(90) C(71) 3.267 ? . 1_545
H(90) C(210) 3.519 ? . .
H(90) C(211) 3.345 ? . .
H(90) H(56) 3.311 ? . .
H(90) H(75) 3.569 ? . 1_545
H(90) H(109) 3.201 ? . .
H(90) H(143) 3.254 ? . 1_545
H(90) H(144) 2.614 ? . 1_545
H(90) H(145) 3.467 ? . 1_545
H(91) C(71) 3.048 ? . 1_545
H(91) C(169) 3.518 ? . .
H(91) C(171) 3.147 ? . .
H(91) H(56) 3.586 ? . .
H(91) H(76) 3.395 ? . .
H(91) H(77) 2.598 ? . .
H(91) H(143) 3.592 ? . 1_545
H(91) H(144) 2.564 ? . 1_545
H(91) H(145) 2.677 ? . 1_545
H(92) C(101) 3.402 ? . 1_655
H(92) C(107) 3.357 ? . 1_545
H(92) C(142) 3.284 ? . 1_545
H(92) C(163) 3.592 ? . 1_545
H(92) C(172) 3.174 ? . 1_655
H(92) C(218) 3.180 ? . 1_655
H(92) H(67) 3.543 ? . 1_545
H(92) H(78) 2.723 ? . 1_655
H(92) H(105) 2.886 ? . .
H(92) H(115) 2.740 ? . 1_655
H(93) C(92) 3.356 ? . 1_545
H(93) C(157) 3.488 ? . 1_655
H(93) C(172) 3.267 ? . 1_655
H(93) C(194) 3.416 ? . 1_545
H(93) C(240) 3.234 ? . 1_655
H(93) H(70) 3.411 ? . .
H(93) H(78) 2.811 ? . 1_655
H(93) H(118) 3.364 ? . 2_656
H(93) H(129) 2.775 ? . 1_655
H(94) C(220) 3.380 ? . 2_656
H(94) C(221) 3.583 ? . 2_656
H(94) C(223) 3.132 ? . 2_656
H(94) H(116) 2.815 ? . 2_656
H(94) H(117) 3.159 ? . 2_656
H(94) H(129) 3.410 ? . 1_655
H(94) H(130) 2.737 ? . 2_656
H(94) H(132) 2.688 ? . 2_656
H(95) N(20) 2.936 ? . 2_656
H(95) C(20) 3.498 ? . 2_656
H(95) C(222) 3.512 ? . 2_656
H(95) C(223) 3.294 ? . 2_656
H(95) H(51) 3.220 ? . 2_656
H(95) H(112) 3.360 ? . 2_656
H(95) H(118) 3.004 ? . 2_656
H(95) H(129) 3.093 ? . 1_655
H(95) H(130) 2.588 ? . 2_656
H(95) H(131) 3.343 ? . 2_656
H(95) H(132) 3.499 ? . 2_656
H(96) C(182) 3.571 ? . .
H(96) C(210) 3.062 ? . .
H(96) H(75) 3.181 ? . .
H(96) H(83) 3.312 ? . .
H(96) H(109) 2.437 ? . .
H(96) H(126) 3.001 ? . .
H(96) H(143) 3.202 ? . .
H(96) H(157) 3.218 ? . .
H(97) C(65) 3.518 ? . .
H(97) C(144) 3.463 ? . 1_565
H(97) C(234) 3.290 ? . 2_656
H(97) C(239) 3.495 ? . 2_656
H(97) H(123) 2.587 ? . 2_656
H(97) H(128) 2.928 ? . 2_656
H(98) C(81) 2.941 ? . .
H(98) C(87) 3.344 ? . .
H(98) C(121) 3.253 ? . .
H(98) C(207) 3.288 ? . 1_565
H(98) C(208) 3.464 ? . 1_565
H(98) C(232) 3.585 ? . 1_565
H(98) H(38) 2.434 ? . .
H(98) H(56) 2.837 ? . .
H(99) C(43) 3.479 ? . 1_655
H(99) C(134) 3.368 ? . 1_655
H(99) C(145) 3.438 ? . 1_655
H(99) C(209) 2.914 ? . 1_655
H(99) H(48) 3.288 ? . 1_645
H(99) H(63) 2.939 ? . 1_655
H(99) H(74) 3.597 ? . 1_645
H(99) H(108) 2.350 ? . 1_655
H(100) C(54) 3.500 ? . 1_655
H(100) C(125) 3.528 ? . 1_655
H(100) C(139) 3.096 ? . 1_655
H(100) C(151) 3.597 ? . 1_655
H(100) C(209) 3.549 ? . 1_655
H(100) H(13) 3.096 ? . 1_645
H(100) H(65) 2.570 ? . 1_655
H(100) H(74) 3.482 ? . 1_645
H(100) H(108) 3.092 ? . 1_655
H(101) C(24) 3.031 ? . 1_645
H(101) C(42) 3.321 ? . 1_645
H(101) C(141) 3.586 ? . 1_655
H(101) C(166) 3.568 ? . 1_655
H(101) H(13) 2.473 ? . 1_645
H(101) H(16) 3.039 ? . 1_645
H(101) H(113) 3.050 ? . 1_655
H(102) C(17) 3.446 ? . 1_645
H(102) C(28) 3.568 ? . 1_645
H(102) C(29) 3.519 ? . 1_655
H(102) C(100) 3.095 ? . 1_645
H(102) C(165) 3.152 ? . 1_645
H(102) H(48) 2.541 ? . 1_645
H(102) H(73) 2.659 ? . 1_645
H(103) C(15) 3.099 ? . .
H(103) C(39) 3.028 ? . .
H(103) C(41) 3.368 ? . .
H(103) C(79) 3.197 ? . .
H(103) C(95) 3.329 ? . .
H(103) C(127) 3.172 ? . .
H(103) C(213) 3.517 ? . 2_645
H(103) H(82) 3.139 ? . .
H(103) H(110) 2.979 ? . 2_645
H(104) N(15) 2.755 ? . .
H(104) C(77) 3.418 ? . .
H(104) C(103) 3.481 ? . .
H(104) C(118) 3.357 ? . .
H(104) C(180) 3.354 ? . .
H(104) H(55) 2.629 ? . .
H(104) H(81) 2.531 ? . .
H(104) H(120) 3.589 ? . .
H(104) H(157) 3.151 ? . .
H(105) C(118) 3.129 ? . .
H(105) C(180) 3.521 ? . .
H(105) C(191) 3.389 ? . .
H(105) C(218) 3.485 ? . 1_655
H(105) H(55) 2.351 ? . .
H(105) H(81) 3.266 ? . .
H(105) H(92) 2.886 ? . .
H(105) H(114) 3.267 ? . 1_655
H(105) H(115) 2.915 ? . 1_655
H(106) C(58) 3.320 ? . 2_656
H(106) C(222) 3.060 ? . 2_656
H(106) H(27) 3.011 ? . 2_656
H(106) H(112) 3.143 ? . 2_646
H(106) H(118) 2.534 ? . 2_656
H(106) H(140) 3.337 ? . .
H(107) C(16) 3.581 ? . 1_545
H(107) C(33) 2.967 ? . 1_545
H(107) C(87) 3.110 ? . 1_545
H(107) C(104) 3.537 ? . 1_545
H(107) C(121) 3.440 ? . 1_545
H(107) C(148) 3.457 ? . 1_545
H(107) C(169) 3.408 ? . .
H(107) C(175) 3.181 ? . 1_545
H(107) H(76) 2.933 ? . .
H(108) C(37) 2.913 ? . 1_545
H(108) C(54) 3.380 ? . 1_545
H(108) C(120) 3.477 ? . 1_545
H(108) C(125) 3.024 ? . 1_545
H(108) C(141) 3.494 ? . 1_545
H(108) C(166) 3.173 ? . 1_545
H(108) C(199) 3.155 ? . 1_455
H(108) C(200) 3.513 ? . 1_455
H(108) H(99) 2.350 ? . 1_455
H(108) H(100) 3.092 ? . 1_455
H(109) C(130) 2.997 ? . .
H(109) C(196) 2.945 ? . .
H(109) H(60) 2.622 ? . .
H(109) H(71) 3.427 ? . .
H(109) H(90) 3.201 ? . .
H(109) H(96) 2.437 ? . .
H(109) H(126) 3.514 ? . 1_545
H(109) H(143) 3.230 ? . .
H(109) H(156) 3.579 ? . .
H(109) H(157) 3.567 ? . .
H(110) C(99) 3.221 ? . 2_655
H(110) C(181) 3.495 ? . 2_655
H(110) C(203) 3.528 ? . 2_655
H(110) H(8) 3.451 ? . 2_655
H(110) H(47) 2.448 ? . 2_655
H(110) H(61) 3.496 ? . 2_655
H(110) H(82) 2.982 ? . 2_655
H(110) H(103) 2.979 ? . 2_655
H(111) N(6) 3.443 ? . 2_656
H(111) C(65) 3.593 ? . 2_656
H(111) C(224) 2.859 ? . 2_646
H(111) C(235) 3.237 ? . 2_656
H(111) H(122) 3.144 ? . 1_565
H(111) H(124) 2.618 ? . 2_656
H(111) H(140) 3.124 ? . 2_646
H(111) H(141) 2.131 ? . 2_646
H(111) H(142) 2.940 ? . 2_646
H(112) N(6) 2.864 ? . 2_656
H(112) C(150) 3.323 ? . 2_656
H(112) C(206) 3.532 ? . 2_656
H(112) H(70) 3.230 ? . 2_646
H(112) H(95) 3.360 ? . 2_646
H(112) H(106) 3.143 ? . 2_656
H(112) H(118) 3.547 ? . .
H(112) H(122) 3.034 ? . 1_565
H(112) H(140) 3.437 ? . 2_646
H(112) H(141) 3.350 ? . 2_646
H(113) N(17) 2.897 ? . 1_455
H(113) C(193) 3.454 ? . 1_455
H(113) C(201) 3.565 ? . 1_455
H(113) C(227) 3.471 ? . .
H(113) H(58) 2.811 ? . 1_445
H(113) H(66) 3.536 ? . .
H(113) H(74) 3.292 ? . .
H(113) H(101) 3.050 ? . 1_455
H(113) H(149) 2.809 ? . .
H(113) H(150) 3.354 ? . .
H(114) C(98) 3.344 ? . 1_455
H(114) C(227) 3.013 ? . .
H(114) H(46) 2.715 ? . 1_455
H(114) H(58) 3.128 ? . 1_445
H(114) H(105) 3.267 ? . 1_455
H(114) H(149) 2.370 ? . .
H(114) H(150) 3.475 ? . .
H(114) H(151) 2.849 ? . .
H(115) C(94) 2.970 ? . 1_455
H(115) C(123) 3.518 ? . 1_455
H(115) C(124) 3.434 ? . 1_455
H(115) C(163) 3.121 ? . 1_455
H(115) C(180) 3.194 ? . 1_455
H(115) C(187) 3.595 ? . 1_455
H(115) C(228) 3.455 ? . 1_455
H(115) H(92) 2.740 ? . 1_455
H(115) H(105) 2.915 ? . 1_455
H(116) C(23) 2.842 ? . 2_546
H(116) C(194) 3.514 ? . 2_646
H(116) C(221) 3.215 ? . 2_546
H(116) C(240) 3.499 ? . 2_546
H(116) H(12) 2.646 ? . 2_546
H(116) H(94) 2.815 ? . 2_646
H(116) H(117) 3.150 ? . 2_546
H(116) H(130) 3.558 ? . .
H(117) C(90) 3.387 ? . 2_546
H(117) C(92) 3.519 ? . 2_646
H(117) C(220) 3.386 ? . 2_556
H(117) H(19) 3.421 ? . 2_546
H(117) H(40) 2.533 ? . 2_546
H(117) H(42) 3.019 ? . 2_646
H(117) H(94) 3.159 ? . 2_646
H(117) H(116) 3.150 ? . 2_556
H(118) C(154) 3.558 ? . 2_646
H(118) C(195) 3.564 ? . 2_646
H(118) C(206) 3.287 ? . 2_646
H(118) C(215) 3.545 ? . .
H(118) H(70) 3.005 ? . 2_646
H(118) H(93) 3.364 ? . 2_646
H(118) H(95) 3.004 ? . 2_646
H(118) H(106) 2.534 ? . 2_646
H(118) H(112) 3.547 ? . .
H(118) H(140) 3.548 ? . 2_646
H(119) C(74) 3.474 ? . .
H(119) C(128) 3.160 ? . .
H(119) C(146) 3.381 ? . .
H(119) C(168) 2.873 ? . .
H(119) C(182) 3.339 ? . .
H(119) C(188) 3.117 ? . .
H(119) C(237) 2.825 ? . .
H(119) H(75) 3.299 ? . .
H(119) H(83) 2.404 ? . .
H(119) H(126) 3.206 ? . .
H(120) C(117) 3.475 ? . 1_655
H(120) C(146) 3.360 ? . .
H(120) C(188) 3.496 ? . .
H(120) C(204) 3.270 ? . .
H(120) C(205) 3.344 ? . .
H(120) C(226) 3.510 ? . .
H(120) H(54) 2.578 ? . 1_655
H(120) H(68) 2.930 ? . .
H(120) H(89) 3.204 ? . .
H(120) H(104) 3.589 ? . .
H(121) C(33) 3.568 ? . 1_545
H(121) C(61) 3.290 ? . .
H(121) C(81) 3.373 ? . 1_545
H(121) C(82) 2.931 ? . 1_545
H(121) C(104) 3.224 ? . 1_545
H(121) C(105) 3.029 ? . 1_545
H(121) C(110) 3.459 ? . 1_545
H(121) H(29) 2.333 ? . .
H(122) C(58) 3.386 ? . .
H(122) C(68) 3.311 ? . 1_545
H(122) C(82) 3.600 ? . 1_545
H(122) C(110) 3.150 ? . 1_545
H(122) C(214) 2.830 ? . 1_545
H(122) C(215) 2.752 ? . 1_545
H(122) H(27) 2.595 ? . .
H(122) H(29) 3.104 ? . .
H(122) H(111) 3.144 ? . 1_545
H(122) H(112) 3.034 ? . 1_545
H(122) H(124) 3.558 ? . 2_646
H(123) C(68) 3.426 ? . 2_646
H(123) C(197) 3.554 ? . 2_646
H(123) C(230) 3.568 ? . 2_656
H(123) C(231) 3.452 ? . 2_656
H(123) C(233) 3.437 ? . 2_656
H(123) C(239) 3.526 ? . 2_656
H(123) H(34) 2.890 ? . 2_646
H(123) H(97) 2.587 ? . 2_646
H(123) H(124) 3.533 ? . 2_646
H(124) C(214) 3.307 ? . 2_646
H(124) C(233) 3.362 ? . 2_656
H(124) C(234) 3.339 ? . 2_656
H(124) C(239) 2.846 ? . 2_656
H(124) H(34) 3.521 ? . .
H(124) H(34) 3.566 ? . 2_646
H(124) H(111) 2.618 ? . 2_646
H(124) H(122) 3.558 ? . 2_656
H(124) H(123) 3.533 ? . 2_656
H(124) H(128) 2.695 ? . 2_656
H(124) H(141) 3.505 ? . 1_545
H(125) N(8) 2.868 ? . 1_545
H(125) C(97) 3.156 ? . 1_545
H(125) C(132) 3.419 ? . 1_545
H(125) C(147) 3.059 ? . 1_545
H(125) C(175) 3.524 ? . 1_545
H(125) H(22) 2.728 ? . .
H(125) H(79) 2.727 ? . 1_545
H(125) H(154) 2.861 ? . .
H(126) N(15) 2.860 ? . .
H(126) C(36) 3.352 ? . 1_565
H(126) C(129) 3.370 ? . .
H(126) C(196) 3.473 ? . .
H(126) H(71) 3.588 ? . 1_565
H(126) H(96) 3.001 ? . .
H(126) H(109) 3.514 ? . 1_565
H(126) H(119) 3.206 ? . .
H(126) H(155) 2.885 ? . 1_565
H(126) H(156) 3.084 ? . 1_565
H(126) H(157) 3.592 ? . 1_565
H(127) C(39) 3.208 ? . .
H(127) C(74) 3.122 ? . .
H(127) C(79) 3.399 ? . .
H(127) C(96) 3.301 ? . .
H(127) C(119) 3.046 ? . .
H(127) C(128) 2.935 ? . .
H(127) C(181) 3.333 ? . .
H(127) C(182) 3.576 ? . .
H(127) H(82) 2.590 ? . .
H(127) H(83) 3.045 ? . .
H(128) N(6) 2.948 ? . 2_646
H(128) C(38) 3.479 ? . 2_646
H(128) C(65) 3.420 ? . 2_646
H(128) C(224) 3.501 ? . 2_646
H(128) C(235) 3.555 ? . 2_646
H(128) H(97) 2.928 ? . 2_646
H(128) H(124) 2.695 ? . 2_646
H(128) H(142) 2.559 ? . 2_646
H(129) N(20) 3.483 ? . 2_556
H(129) C(92) 3.421 ? . 1_455
H(129) C(138) 3.476 ? . 1_455
H(129) C(154) 3.040 ? . 1_455
H(129) C(194) 3.019 ? . 1_455
H(129) C(195) 2.783 ? . 1_455
H(129) H(70) 3.450 ? . 1_455
H(129) H(93) 2.775 ? . 1_455
H(129) H(94) 3.410 ? . 1_455
H(129) H(95) 3.093 ? . 1_455
H(130) N(20) 2.832 ? . .
H(130) C(19) 3.086 ? . .
H(130) C(176) 2.998 ? . .
H(130) C(194) 3.325 ? . 2_646
H(130) C(195) 3.279 ? . 2_646
H(130) H(94) 2.737 ? . 2_646
H(130) H(95) 2.588 ? . 2_646
H(130) H(116) 3.558 ? . .
H(131) N(18) 3.545 ? . 1_565
H(131) N(20) 3.494 ? . 1_565
H(131) C(20) 2.882 ? . 1_565
H(131) C(31) 2.954 ? . 1_565
H(131) C(52) 3.217 ? . 1_565
H(131) C(58) 3.339 ? . 1_565
H(131) C(61) 3.396 ? . 1_565
H(131) C(222) 3.133 ? . 1_565
H(131) H(95) 3.343 ? . 2_646
H(132) N(20) 3.425 ? . 1_565
H(132) C(20) 3.435 ? . 1_565
H(132) C(23) 3.479 ? . 2_556
H(132) C(194) 3.456 ? . 2_646
H(132) H(12) 2.988 ? . 2_556
H(132) H(94) 2.688 ? . 2_646
H(132) H(95) 3.499 ? . 2_646
H(133) N(11) 3.103 ? . 1_545
H(133) C(108) 3.368 ? . 1_545
H(133) C(126) 3.011 ? . 1_545
H(133) C(135) 3.353 ? . 1_545
H(133) C(170) 3.218 ? . 1_545
H(133) H(49) 2.803 ? . 1_545
H(133) H(64) 2.795 ? . 1_545
H(134) N(11) 2.943 ? . .
H(134) C(136) 2.744 ? . .
H(134) C(183) 2.780 ? . .
H(134) C(184) 3.533 ? . .
H(134) C(225) 3.466 ? . .
H(134) H(2) 3.133 ? . 1_545
H(134) H(4) 3.336 ? . 1_545
H(134) H(31) 3.574 ? . 2_645
H(134) H(49) 3.332 ? . 1_545
H(134) H(84) 2.891 ? . .
H(135) C(108) 2.981 ? . 1_545
H(135) C(135) 3.594 ? . 1_545
H(135) C(156) 3.594 ? . 1_545
H(135) C(170) 3.501 ? . 1_545
H(135) H(31) 3.221 ? . 2_645
H(135) H(49) 2.218 ? . 1_545
H(135) H(64) 3.442 ? . 1_545
H(136) N(3) 3.169 ? . 1_645
H(136) N(4) 3.508 ? . 1_645
H(136) C(28) 3.314 ? . 1_645
H(136) C(40) 3.167 ? . 1_645
H(136) C(83) 3.399 ? . 1_645
H(136) C(116) 3.554 ? . 2_645
H(136) C(165) 3.433 ? . 1_645
H(136) H(53) 2.846 ? . 2_645
H(136) H(73) 2.936 ? . 1_645
H(137) C(11) 3.337 ? . 1_565
H(137) C(27) 3.355 ? . 2_655
H(137) C(32) 3.567 ? . 1_565
H(137) C(78) 3.128 ? . 2_655
H(137) C(84) 3.063 ? . 2_655
H(137) H(5) 3.168 ? . 1_565
H(137) H(37) 2.641 ? . 2_655
H(137) H(39) 2.488 ? . 2_655
H(138) C(40) 3.129 ? . 1_645
H(138) C(51) 3.308 ? . 1_645
H(138) C(57) 3.454 ? . 1_645
H(138) C(83) 3.160 ? . 1_645
H(138) C(117) 3.380 ? . 1_645
H(138) C(179) 3.462 ? . 1_645
H(138) H(53) 3.455 ? . 2_645
H(138) H(57) 3.239 ? . 2_645
H(139) N(3) 2.960 ? . 1_655
H(139) C(17) 3.080 ? . 1_655
H(139) C(28) 3.169 ? . 1_655
H(139) C(73) 3.483 ? . 1_655
H(139) C(116) 3.044 ? . 2_645
H(139) C(122) 3.220 ? . 2_645
H(139) H(53) 2.361 ? . 2_645
H(139) H(57) 2.750 ? . 2_645
H(139) H(72) 3.259 ? . 1_655
H(140) C(150) 3.244 ? . .
H(140) C(206) 3.234 ? . .
H(140) C(214) 3.589 ? . 2_656
H(140) H(106) 3.337 ? . .
H(140) H(111) 3.124 ? . 2_656
H(140) H(112) 3.437 ? . 2_656
H(140) H(118) 3.548 ? . 2_656
H(141) N(6) 3.357 ? . 1_565
H(141) C(38) 3.151 ? . 1_565
H(141) C(65) 2.823 ? . 1_565
H(141) C(137) 3.104 ? . 1_565
H(141) C(214) 2.932 ? . 2_656
H(141) C(215) 3.570 ? . 2_656
H(141) H(111) 2.131 ? . 2_656
H(141) H(112) 3.350 ? . 2_656
H(141) H(124) 3.505 ? . 1_565
H(142) N(6) 2.894 ? . .
H(142) C(38) 3.423 ? . .
H(142) C(150) 3.169 ? . .
H(142) C(214) 3.512 ? . 2_656
H(142) C(239) 3.255 ? . 2_656
H(142) H(111) 2.940 ? . 2_656
H(142) H(128) 2.559 ? . 2_656
H(143) C(182) 3.498 ? . .
H(143) C(210) 3.002 ? . .
H(143) C(211) 3.138 ? . .
H(143) H(60) 3.369 ? . .
H(143) H(90) 3.254 ? . 1_565
H(143) H(91) 3.592 ? . 1_565
H(143) H(96) 3.202 ? . .
H(143) H(109) 3.230 ? . .
H(144) N(14) 2.915 ? . 1_565
H(144) C(86) 2.849 ? . 1_565
H(144) C(159) 3.413 ? . 1_565
H(144) C(161) 2.907 ? . 1_565
H(144) C(189) 3.203 ? . 1_565
H(144) C(190) 3.171 ? . 1_565
H(144) H(90) 2.614 ? . 1_565
H(144) H(91) 2.564 ? . 1_565
H(145) N(14) 3.260 ? . .
H(145) C(16) 3.544 ? . .
H(145) C(190) 3.304 ? . 1_565
H(145) C(211) 3.393 ? . .
H(145) H(9) 3.030 ? . .
H(145) H(60) 3.088 ? . .
H(145) H(90) 3.467 ? . 1_565
H(145) H(91) 2.677 ? . 1_565
H(146) C(53) 3.448 ? . 1_565
H(146) C(112) 3.369 ? . 1_565
H(146) H(43) 3.212 ? . 2_655
H(146) H(61) 3.192 ? . 2_655
H(147) N(19) 2.991 ? . 1_565
H(147) C(35) 3.356 ? . 1_565
H(147) C(41) 3.193 ? . 2_655
H(147) C(53) 3.588 ? . 1_565
H(147) C(112) 3.107 ? . 1_565
H(147) C(131) 3.554 ? . 2_655
H(147) H(15) 2.527 ? . 2_655
H(147) H(61) 2.949 ? . 2_655
H(148) N(19) 3.254 ? . .
H(148) C(35) 3.154 ? . .
H(148) C(44) 2.882 ? . .
H(148) C(93) 3.430 ? . 2_655
H(148) C(114) 3.112 ? . .
H(148) C(131) 2.998 ? . 2_655
H(148) H(33) 3.252 ? . .
H(148) H(43) 3.129 ? . 2_655
H(148) H(61) 2.198 ? . 2_655
H(149) N(17) 2.973 ? . 1_455
H(149) C(111) 3.464 ? . 1_455
H(149) C(152) 3.125 ? . 1_455
H(149) C(174) 3.052 ? . 1_455
H(149) C(216) 3.280 ? . .
H(149) C(217) 3.088 ? . .
H(149) H(46) 3.357 ? . 1_455
H(149) H(113) 2.809 ? . .
H(149) H(114) 2.370 ? . .
H(150) C(193) 3.166 ? . 1_465
H(150) C(199) 3.535 ? . 1_465
H(150) C(200) 3.485 ? . 1_465
H(150) C(201) 3.306 ? . 1_465
H(150) C(202) 3.400 ? . 1_465
H(150) C(229) 3.166 ? . 1_465
H(150) H(113) 3.354 ? . .
H(150) H(114) 3.475 ? . .
H(151) N(16) 3.553 ? . 1_465
H(151) N(17) 3.156 ? . 1_465
H(151) C(152) 3.352 ? . 1_465
H(151) C(187) 3.369 ? . 1_455
H(151) C(193) 3.133 ? . 1_465
H(151) C(217) 3.529 ? . .
H(151) C(229) 3.410 ? . 1_465
H(151) H(88) 2.753 ? . 1_455
H(151) H(114) 2.849 ? . .
H(152) N(8) 3.563 ? . .
H(152) C(113) 3.510 ? . 1_545
H(152) C(158) 3.545 ? . 1_545
H(152) H(10) 3.175 ? . .
H(152) H(66) 3.103 ? . .
H(153) N(8) 3.300 ? . .
H(153) C(18) 2.971 ? . .
H(153) C(97) 3.323 ? . .
H(153) C(132) 3.318 ? . .
H(153) C(141) 3.448 ? . .
H(153) C(147) 3.038 ? . .
H(153) H(10) 2.157 ? . .
H(153) H(66) 3.114 ? . .
H(153) H(79) 3.180 ? . .
H(154) N(8) 2.948 ? . 1_545
H(154) N(9) 3.322 ? . 1_545
H(154) C(24) 3.509 ? . 1_545
H(154) C(97) 3.178 ? . 1_545
H(154) C(113) 2.949 ? . 1_545
H(154) C(158) 3.198 ? . 1_545
H(154) C(236) 3.525 ? . .
H(154) H(10) 3.023 ? . .
H(154) H(125) 2.861 ? . .
H(155) N(15) 3.218 ? . 1_545
H(155) C(76) 3.288 ? . 1_545
H(155) C(77) 3.154 ? . 1_545
H(155) C(103) 2.962 ? . 1_545
H(155) C(188) 3.192 ? . 1_545
H(155) C(237) 3.404 ? . 1_545
H(155) H(81) 3.349 ? . 1_545
H(155) H(89) 2.471 ? . 1_545
H(155) H(126) 2.885 ? . 1_545
H(156) N(15) 3.562 ? . 1_545
H(156) C(77) 3.558 ? . 1_545
H(156) C(196) 3.555 ? . .
H(156) H(109) 3.579 ? . .
H(156) H(126) 3.084 ? . 1_545
H(157) N(15) 2.960 ? . .
H(157) C(30) 3.517 ? . .
H(157) C(77) 3.579 ? . .
H(157) C(129) 2.842 ? . .
H(157) C(196) 3.087 ? . .
H(157) H(89) 3.130 ? . 1_545
H(157) H(96) 3.218 ? . .
H(157) H(104) 3.151 ? . .
H(157) H(109) 3.567 ? . .
H(157) H(126) 3.592 ? . 1_545
H(158) C(3) 3.507 ? . 1_545
H(158) C(4) 3.337 ? . 1_545
H(158) C(7) 3.128 ? . 1_545
H(158) C(8) 3.306 ? . 1_545
H(158) C(10) 3.111 ? . 1_545
H(158) H(4) 3.497 ? . 1_545
H(158) H(32) 3.596 ? . 1_565
H(158) H(50) 3.221 ? . 1_565
H(159) N(1) 2.823 ? . .
H(159) C(9) 2.924 ? . .
H(159) C(46) 2.973 ? . .
H(159) C(66) 3.332 ? . 1_565
H(159) C(109) 3.252 ? . 1_565
H(159) C(242) 3.459 ? . .
H(159) H(32) 2.681 ? . 1_565
H(159) H(50) 2.629 ? . 1_565
H(159) H(52) 3.446 ? . .
H(160) N(1) 3.292 ? . 1_545
H(160) C(7) 3.285 ? . 1_545
H(160) C(62) 3.517 ? . .
H(160) C(66) 3.507 ? . 1_565
H(160) H(30) 3.100 ? . .
H(160) H(32) 2.741 ? . 1_565
H(160) H(50) 3.499 ? . 1_565

loop_
_geom_torsion_atom_site_label_1
_geom_torsion_atom_site_label_2
_geom_torsion_atom_site_label_3
_geom_torsion_atom_site_label_4
_geom_torsion
_geom_torsion_publ_flag
_geom_torsion_site_symmetry_1
_geom_torsion_site_symmetry_2
_geom_torsion_site_symmetry_3
_geom_torsion_site_symmetry_4
C(7) N(1) C(9) N(2) 2.5(12) ? . . . .
C(7) N(1) C(9) C(46) 179.9(9) ? . . . .
C(9) N(1) C(7) C(8) -0.4(11) ? . . . .
C(9) N(1) C(7) C(10) 175.6(13) ? . . . .
C(8) N(2) C(9) N(1) -3.7(12) ? . . . .
C(8) N(2) C(9) C(46) 178.9(10) ? . . . .
C(9) N(2) C(8) C(1) -177.3(11) ? . . . .
C(9) N(2) C(8) C(7) 3.3(12) ? . . . .
C(75) N(2) C(8) C(1) 1.6(19) ? . . . .
C(75) N(2) C(8) C(7) -177.9(11) ? . . . .
C(75) N(2) C(9) N(1) 177.3(10) ? . . . .
C(75) N(2) C(9) C(46) -0.1(14) ? . . . .
C(28) N(3) C(40) C(51) 176.7(10) ? . . . .
C(28) N(3) C(40) C(83) -1.7(11) ? . . . .
C(40) N(3) C(28) N(4) 3.0(11) ? . . . .
C(40) N(3) C(28) C(17) 178.7(10) ? . . . .
C(28) N(4) C(83) C(40) 1.9(11) ? . . . .
C(28) N(4) C(83) C(117) -179.4(11) ? . . . .
C(83) N(4) C(28) N(3) -3.2(12) ? . . . .
C(83) N(4) C(28) C(17) -179.1(9) ? . . . .
C(227) N(4) C(28) N(3) 175.3(9) ? . . . .
C(227) N(4) C(28) C(17) -0.6(13) ? . . . .
C(227) N(4) C(83) C(40) -176.6(10) ? . . . .
C(227) N(4) C(83) C(117) 2.1(19) ? . . . .
C(36) N(5) C(38) N(6) 178.7(10) ? . . . .
C(36) N(5) C(38) C(65) 0.8(16) ? . . . .
C(36) N(5) C(49) C(118) -0.1(18) ? . . . .
C(36) N(5) C(49) C(150) -178.2(10) ? . . . .
C(38) N(5) C(49) C(118) 179.7(9) ? . . . .
C(38) N(5) C(49) C(150) 1.5(11) ? . . . .
C(49) N(5) C(38) N(6) -1.0(13) ? . . . .
C(49) N(5) C(38) C(65) -179.0(10) ? . . . .
C(38) N(6) C(150) C(49) 0.9(11) ? . . . .
C(38) N(6) C(150) C(206) 179.4(11) ? . . . .
C(150) N(6) C(38) N(5) 0.0(12) ? . . . .
C(150) N(6) C(38) C(65) 178.0(10) ? . . . .
C(30) N(7) C(77) N(15) -1.2(12) ? . . . .
C(30) N(7) C(77) C(103) 177.4(9) ? . . . .
C(77) N(7) C(30) C(129) 2.2(11) ? . . . .
C(77) N(7) C(30) C(197) 179.4(12) ? . . . .
C(224) N(7) C(30) C(129) 179.4(10) ? . . . .
C(224) N(7) C(30) C(197) -3(2) ? . . . .
C(224) N(7) C(77) N(15) -178.3(10) ? . . . .
C(224) N(7) C(77) C(103) 0.3(13) ? . . . .
C(97) N(8) C(113) C(24) 179.8(9) ? . . . .
C(97) N(8) C(113) C(158) 2.6(11) ? . . . .
C(113) N(8) C(97) N(9) -3.5(12) ? . . . .
C(113) N(8) C(97) C(147) -179.3(9) ? . . . .
C(97) N(9) C(158) C(90) 178.8(12) ? . . . .
C(97) N(9) C(158) C(113) -1.1(11) ? . . . .
C(158) N(9) C(97) N(8) 3.1(12) ? . . . .
C(158) N(9) C(97) C(147) 179.0(9) ? . . . .
C(223) N(9) C(97) N(8) 176.3(10) ? . . . .
C(223) N(9) C(97) C(147) -7.7(16) ? . . . .
C(223) N(9) C(158) C(90) 5.2(19) ? . . . .
C(223) N(9) C(158) C(113) -174.7(9) ? . . . .
C(71) N(10) C(126) N(11) -178.4(9) ? . . . .
C(71) N(10) C(126) C(170) 3.1(15) ? . . . .
C(71) N(10) C(225) C(136) 177.4(9) ? . . . .
C(71) N(10) C(225) C(185) -1.8(17) ? . . . .
C(126) N(10) C(225) C(136) 0.5(9) ? . . . .
C(126) N(10) C(225) C(185) -178.7(10) ? . . . .
C(225) N(10) C(126) N(11) -1.6(11) ? . . . .
C(225) N(10) C(126) C(170) 179.9(6) ? . . . .
C(126) N(11) C(136) C(183) 179.6(8) ? . . . .
C(126) N(11) C(136) C(225) -1.6(11) ? . . . .
C(136) N(11) C(126) N(10) 1.9(10) ? . . . .
C(136) N(11) C(126) C(170) -179.6(7) ? . . . .
C(86) N(12) C(160) C(99) -178.9(10) ? . . . .
C(86) N(12) C(160) C(211) -4.0(12) ? . . . .
C(160) N(12) C(86) N(14) 3.2(12) ? . . . .
C(160) N(12) C(86) C(161) -177.3(10) ? . . . .
C(212) N(12) C(86) N(14) 179.8(7) ? . . . .
C(212) N(12) C(86) C(161) -0.7(14) ? . . . .
C(212) N(12) C(160) C(99) 4.7(17) ? . . . .
C(212) N(12) C(160) C(211) 179.5(10) ? . . . .
C(25) N(13) C(35) N(19) -175.2(10) ? . . . .
C(25) N(13) C(35) C(44) 3.2(17) ? . . . .
C(25) N(13) C(85) C(13) -4(2) ? . . . .
C(25) N(13) C(85) C(112) 177.3(11) ? . . . .
C(35) N(13) C(85) C(13) -179.5(9) ? . . . .
C(35) N(13) C(85) C(112) 2.0(11) ? . . . .
C(85) N(13) C(35) N(19) 0.3(9) ? . . . .
C(85) N(13) C(35) C(44) 178.7(10) ? . . . .
C(86) N(14) C(211) C(160) -1.7(13) ? . . . .
C(86) N(14) C(211) C(210) -178.3(12) ? . . . .
C(211) N(14) C(86) N(12) -1.0(12) ? . . . .
C(211) N(14) C(86) C(161) 179.6(10) ? . . . .
C(77) N(15) C(129) C(30) 1.9(12) ? . . . .
C(77) N(15) C(129) C(196) 178.1(12) ? . . . .
C(129) N(15) C(77) N(7) -0.3(9) ? . . . .
C(129) N(15) C(77) C(103) -179.0(10) ? . . . .
C(69) N(16) C(152) N(17) -177.6(9) ? . . . .
C(69) N(16) C(152) C(174) 1.6(16) ? . . . .
C(69) N(16) C(229) C(193) 178.7(10) ? . . . .
C(69) N(16) C(229) C(202) -0.1(16) ? . . . .
C(152) N(16) C(229) C(193) -1.1(10) ? . . . .
C(152) N(16) C(229) C(202) -179.8(8) ? . . . .
C(229) N(16) C(152) N(17) 2.2(11) ? . . . .
C(229) N(16) C(152) C(174) -178.6(9) ? . . . .
C(152) N(17) C(193) C(201) -178.4(13) ? . . . .
C(152) N(17) C(193) C(229) 1.4(11) ? . . . .
C(193) N(17) C(152) N(16) -2.2(11) ? . . . .
C(193) N(17) C(152) C(174) 178.5(10) ? . . . .
C(162) N(18) C(31) C(20) 175.6(9) ? . . . .
C(162) N(18) C(31) C(52) -8.2(19) ? . . . .
C(31) N(18) C(176) N(20) -3.8(11) ? . . . .
C(31) N(18) C(176) C(19) 179.6(8) ? . . . .
C(176) N(18) C(31) C(20) 3.3(10) ? . . . .
C(176) N(18) C(31) C(52) 179.5(12) ? . . . .
C(162) N(18) C(176) N(20) -176.0(10) ? . . . .
C(162) N(18) C(176) C(19) 7.4(16) ? . . . .
C(35) N(19) C(112) C(53) -179.2(10) ? . . . .
C(35) N(19) C(112) C(85) 3.9(13) ? . . . .
C(112) N(19) C(35) N(13) -2.3(12) ? . . . .
C(112) N(19) C(35) C(44) 179.4(11) ? . . . .
C(20) N(20) C(176) N(18) 2.5(12) ? . . . .
C(20) N(20) C(176) C(19) 178.9(10) ? . . . .
C(176) N(20) C(20) C(31) -0.2(9) ? . . . .
C(176) N(20) C(20) C(222) 178.5(11) ? . . . .
C(2) C(1) C(3) C(4) -155(6) ? . . . .
C(2) C(1) C(8) N(2) -166(3) ? . . . .
C(2) C(1) C(8) C(7) 13(3) ? . . . .
C(8) C(1) C(2) C(3) -31(7) ? . . . .
C(3) C(1) C(8) N(2) -177.9(10) ? . . . .
C(3) C(1) C(8) C(7) 1.4(19) ? . . . .
C(8) C(1) C(3) C(2) 152(6) ? . . . .
C(8) C(1) C(3) C(4) -2.7(19) ? . . . .
C(1) C(2) C(3) C(4) 36(9) ? . . . .
C(1) C(3) C(4) C(10) 0(2) ? . . . .
C(2) C(3) C(4) C(10) -15(6) ? . . . .
C(3) C(4) C(10) C(7) 4(2) ? . . . .
C(55) C(5) C(63) C(6) -2.4(16) ? . . . .
C(55) C(5) C(63) C(50) -177.6(11) ? . . . .
C(63) C(5) C(55) C(122) 3.1(18) ? . . . .
C(55) C(5) C(241) C(89) 178.7(10) ? . . . .
C(55) C(5) C(241) C(242) -2.1(17) ? . . . .
C(241) C(5) C(55) C(122) 179.4(12) ? . . . .
C(63) C(5) C(241) C(89) -5.3(16) ? . . . .
C(63) C(5) C(241) C(242) 174.0(11) ? . . . .
C(241) C(5) C(63) C(6) -178.6(11) ? . . . .
C(241) C(5) C(63) C(50) 6.1(18) ? . . . .
C(63) C(6) C(116) C(122) 1(2) ? . . . .
C(116) C(6) C(63) C(5) 0.5(15) ? . . . .
C(116) C(6) C(63) C(50) 175.8(12) ? . . . .
N(1) C(7) C(8) N(2) -1.9(12) ? . . . .
N(1) C(7) C(8) C(1) 178.8(14) ? . . . .
N(1) C(7) C(10) C(4) 179.0(13) ? . . . .
C(8) C(7) C(10) C(4) -5(2) ? . . . .
C(10) C(7) C(8) N(2) -178.5(11) ? . . . .
C(10) C(7) C(8) C(1) 2(2) ? . . . .
N(1) C(9) C(46) C(242) -5(17) ? . . . .
N(2) C(9) C(46) C(242) 172(20) ? . . . .
C(32) C(11) C(135) C(108) 2.3(19) ? . . . .
C(135) C(11) C(32) C(12) -2.6(18) ? . . . .
C(135) C(11) C(32) C(34) 179.6(9) ? . . . .
C(32) C(12) C(47) C(108) -0.6(15) ? . . . .
C(47) C(12) C(32) C(11) 1.7(18) ? . . . .
C(47) C(12) C(32) C(34) 179.5(11) ? . . . .
C(32) C(12) C(78) C(27) -2.3(18) ? . . . .
C(78) C(12) C(32) C(11) -179.8(8) ? . . . .
C(78) C(12) C(32) C(34) -2.0(17) ? . . . .
C(47) C(12) C(78) C(27) 176.3(11) ? . . . .
C(78) C(12) C(47) C(108) -179.1(11) ? . . . .
C(70) C(13) C(85) N(13) -176.0(12) ? . . . .
C(70) C(13) C(85) C(112) 2.3(18) ? . . . .
C(85) C(13) C(70) C(72) -3.3(19) ? . . . .
C(62) C(14) C(164) C(29) 2.8(18) ? . . . .
C(164) C(14) C(62) C(26) -2.0(19) ? . . . .
C(39) C(15) C(127) C(41) -2(2) ? . . . .
C(127) C(15) C(39) C(79) 5.3(16) ? . . . .
C(127) C(15) C(39) C(119) -179.2(10) ? . . . .
C(121) C(16) C(148) C(175) 0.9(18) ? . . . .
C(148) C(16) C(121) C(87) -2.4(18) ? . . . .
C(28) C(17) C(73) C(120) -103(46) ? . . . .
C(73) C(17) C(28) N(3) 47(17) ? . . . .
C(73) C(17) C(28) N(4) -138(16) ? . . . .
C(54) C(18) C(141) C(166) 1.5(19) ? . . . .
C(141) C(18) C(54) C(125) -1.8(18) ? . . . .
C(106) C(19) C(176) N(18) 130(12) ? . . . .
C(106) C(19) C(176) N(20) -46(12) ? . . . .
C(176) C(19) C(106) C(143) 73(19) ? . . . .
N(20) C(20) C(31) N(18) -2.0(12) ? . . . .
N(20) C(20) C(31) C(52) -178.9(10) ? . . . .
N(20) C(20) C(222) C(58) 179.3(12) ? . . . .
C(31) C(20) C(222) C(58) -2.1(17) ? . . . .
C(222) C(20) C(31) N(18) 179.2(10) ? . . . .
C(222) C(20) C(31) C(52) 2.2(16) ? . . . .
C(56) C(21) C(165) C(100) 2.3(18) ? . . . .
C(165) C(21) C(56) C(50) -178.4(10) ? . . . .
C(165) C(21) C(56) C(89) -3.6(17) ? . . . .
C(27) C(22) C(34) C(32) -4.7(16) ? . . . .
C(27) C(22) C(34) C(114) 175.8(10) ? . . . .
C(34) C(22) C(27) C(78) 0.5(14) ? . . . .
C(34) C(22) C(27) C(84) 178.9(10) ? . . . .
C(27) C(22) C(67) C(213) 4.0(17) ? . . . .
C(67) C(22) C(27) C(78) 178.5(11) ? . . . .
C(67) C(22) C(27) C(84) -3.2(16) ? . . . .
C(34) C(22) C(67) C(213) -178.2(11) ? . . . .
C(67) C(22) C(34) C(32) 177.4(11) ? . . . .
C(67) C(22) C(34) C(114) -2.0(16) ? . . . .
C(221) C(23) C(240) C(157) 7.2(19) ? . . . .
C(240) C(23) C(221) C(220) -7.4(19) ? . . . .
C(42) C(24) C(113) N(8) -178.9(11) ? . . . .
C(42) C(24) C(113) C(158) -2.0(18) ? . . . .
C(113) C(24) C(42) C(48) 0.4(15) ? . . . .
C(60) C(26) C(62) C(14) 0.9(15) ? . . . .
C(62) C(26) C(60) C(29) -0.3(12) ? . . . .
C(62) C(26) C(60) C(43) 179.6(8) ? . . . .
C(22) C(27) C(78) C(12) 3.0(18) ? . . . .
C(22) C(27) C(84) C(64) 2.4(17) ? . . . .
C(78) C(27) C(84) C(64) -179.3(12) ? . . . .
C(84) C(27) C(78) C(12) -175.3(11) ? . . . .
C(60) C(29) C(120) C(37) 0.8(15) ? . . . .
C(60) C(29) C(120) C(73) -179.7(7) ? . . . .
C(120) C(29) C(60) C(26) -177.5(9) ? . . . .
C(120) C(29) C(60) C(43) 2.5(15) ? . . . .
C(60) C(29) C(164) C(14) -2.4(16) ? . . . .
C(164) C(29) C(60) C(26) 1.0(15) ? . . . .
C(164) C(29) C(60) C(43) -179.0(9) ? . . . .
C(120) C(29) C(164) C(14) 176.1(10) ? . . . .
C(164) C(29) C(120) C(37) -177.6(10) ? . . . .
C(164) C(29) C(120) C(73) 1.9(15) ? . . . .
N(7) C(30) C(129) N(15) -2.6(12) ? . . . .
N(7) C(30) C(129) C(196) -179.4(10) ? . . . .
N(7) C(30) C(197) C(198) -178.2(12) ? . . . .
C(129) C(30) C(197) C(198) -1.3(17) ? . . . .
C(197) C(30) C(129) N(15) 179.5(10) ? . . . .
C(197) C(30) C(129) C(196) 2.8(16) ? . . . .
N(18) C(31) C(52) C(61) -176.8(12) ? . . . .
C(20) C(31) C(52) C(61) -1.0(17) ? . . . .
C(11) C(32) C(34) C(22) -176.8(11) ? . . . .
C(11) C(32) C(34) C(114) 2.7(17) ? . . . .
C(12) C(32) C(34) C(22) 5.5(17) ? . . . .
C(12) C(32) C(34) C(114) -175.1(11) ? . . . .
C(87) C(33) C(104) C(82) 1.5(15) ? . . . .
C(87) C(33) C(104) C(132) -177.7(9) ? . . . .
C(104) C(33) C(87) C(81) -0.0(14) ? . . . .
C(104) C(33) C(87) C(121) -178.7(9) ? . . . .
C(87) C(33) C(175) C(148) -1.5(15) ? . . . .
C(175) C(33) C(87) C(81) 178.7(10) ? . . . .
C(175) C(33) C(87) C(121) 0.0(13) ? . . . .
C(104) C(33) C(175) C(148) 177.2(10) ? . . . .
C(175) C(33) C(104) C(82) -177.2(10) ? . . . .
C(175) C(33) C(104) C(132) 3.6(15) ? . . . .
C(22) C(34) C(114) C(44) 149(118) ? . . . .
C(32) C(34) C(114) C(44) -30(118) ? . . . .
N(13) C(35) C(44) C(114) -158(31) ? . . . .
N(19) C(35) C(44) C(114) 20(30) ? . . . .
C(120) C(37) C(125) C(43) 1.5(15) ? . . . .
C(120) C(37) C(125) C(54) 179.9(9) ? . . . .
C(125) C(37) C(120) C(29) -2.9(15) ? . . . .
C(125) C(37) C(120) C(73) 177.7(9) ? . . . .
C(120) C(37) C(166) C(141) 179.7(9) ? . . . .
C(166) C(37) C(120) C(29) 176.9(9) ? . . . .
C(166) C(37) C(120) C(73) -2.5(15) ? . . . .
C(125) C(37) C(166) C(141) -0.5(14) ? . . . .
C(166) C(37) C(125) C(43) -178.3(9) ? . . . .
C(166) C(37) C(125) C(54) 0.1(13) ? . . . .
N(5) C(38) C(65) C(137) -139(70) ? . . . .
N(6) C(38) C(65) C(137) 43(71) ? . . . .
C(15) C(39) C(79) C(95) -6.1(17) ? . . . .
C(15) C(39) C(79) C(96) -179.1(10) ? . . . .
C(15) C(39) C(119) C(128) 177.8(9) ? . . . .
C(15) C(39) C(119) C(156) -0.3(11) ? . . . .
C(79) C(39) C(119) C(128) -6.9(15) ? . . . .
C(79) C(39) C(119) C(156) 175.1(10) ? . . . .
C(119) C(39) C(79) C(95) 178.5(10) ? . . . .
C(119) C(39) C(79) C(96) 5.5(16) ? . . . .
N(3) C(40) C(51) C(179) -179.0(11) ? . . . .
N(3) C(40) C(83) N(4) -0.1(9) ? . . . .
N(3) C(40) C(83) C(117) -179.1(9) ? . . . .
C(51) C(40) C(83) N(4) -178.5(10) ? . . . .
C(51) C(40) C(83) C(117) 2.5(17) ? . . . .
C(83) C(40) C(51) C(179) -0.9(17) ? . . . .
C(95) C(41) C(127) C(15) -0.2(18) ? . . . .
C(127) C(41) C(95) C(79) -0.3(13) ? . . . .
C(24) C(42) C(48) C(90) 2(2) ? . . . .
C(60) C(43) C(125) C(37) 1.9(16) ? . . . .
C(60) C(43) C(125) C(54) -176.5(10) ? . . . .
C(125) C(43) C(60) C(26) 176.1(10) ? . . . .
C(125) C(43) C(60) C(29) -3.9(16) ? . . . .
C(35) C(44) C(114) C(34) -172(97) ? . . . .
C(177) C(45) C(203) C(131) 2.5(19) ? . . . .
C(203) C(45) C(177) C(80) 179.1(10) ? . . . .
C(203) C(45) C(177) C(91) -1.3(16) ? . . . .
C(177) C(45) C(238) C(102) -0.7(15) ? . . . .
C(238) C(45) C(177) C(80) -1.6(16) ? . . . .
C(238) C(45) C(177) C(91) 178.0(11) ? . . . .
C(203) C(45) C(238) C(102) 178.5(11) ? . . . .
C(238) C(45) C(203) C(131) -176.7(13) ? . . . .
C(9) C(46) C(242) C(241) 22(33) ? . . . .
C(12) C(47) C(108) C(135) 0.3(14) ? . . . .
C(42) C(48) C(90) C(158) -2.1(18) ? . . . .
N(5) C(49) C(118) C(191) -177.0(12) ? . . . .
N(5) C(49) C(150) N(6) -1.5(12) ? . . . .
N(5) C(49) C(150) C(206) 179.5(9) ? . . . .
C(118) C(49) C(150) N(6) -179.9(8) ? . . . .
C(118) C(49) C(150) C(206) 1.2(16) ? . . . .
C(150) C(49) C(118) C(191) 0.9(17) ? . . . .
C(56) C(50) C(63) C(5) -4.1(17) ? . . . .
C(56) C(50) C(63) C(6) -179.4(11) ? . . . .
C(63) C(50) C(56) C(21) 176.6(11) ? . . . .
C(63) C(50) C(56) C(89) 1.7(17) ? . . . .
C(40) C(51) C(179) C(57) 0.6(15) ? . . . .
C(31) C(52) C(61) C(58) -0.3(16) ? . . . .
C(72) C(53) C(112) N(19) -179.3(10) ? . . . .
C(72) C(53) C(112) C(85) -2.7(16) ? . . . .
C(112) C(53) C(72) C(70) 1.6(16) ? . . . .
C(18) C(54) C(125) C(37) 1.1(18) ? . . . .
C(18) C(54) C(125) C(43) 179.5(11) ? . . . .
C(5) C(55) C(122) C(116) -2(2) ? . . . .
C(21) C(56) C(89) C(115) 4.6(17) ? . . . .
C(21) C(56) C(89) C(241) -175.8(10) ? . . . .
C(50) C(56) C(89) C(115) 179.4(10) ? . . . .
C(50) C(56) C(89) C(241) -1.0(17) ? . . . .
C(117) C(57) C(179) C(51) -2(2) ? . . . .
C(179) C(57) C(117) C(83) 4(2) ? . . . .
C(61) C(58) C(222) C(20) 0.8(16) ? . . . .
C(222) C(58) C(61) C(52) 0.4(19) ? . . . .
C(167) C(59) C(216) C(217) 1.9(18) ? . . . .
C(216) C(59) C(167) C(101) -0.0(15) ? . . . .
C(216) C(59) C(167) C(143) 178.9(11) ? . . . .
C(84) C(64) C(213) C(67) 2.6(19) ? . . . .
C(213) C(64) C(84) C(27) -2.0(19) ? . . . .
C(38) C(65) C(137) C(144) -74(75) ? . . . .
C(109) C(66) C(134) C(145) -1(2) ? . . . .
C(134) C(66) C(109) C(133) 2(2) ? . . . .
C(22) C(67) C(213) C(64) -3.7(18) ? . . . .
C(105) C(68) C(214) C(215) 5(2) ? . . . .
C(214) C(68) C(105) C(81) 174.8(13) ? . . . .
C(214) C(68) C(105) C(82) -4.0(18) ? . . . .
C(13) C(70) C(72) C(53) 1.3(19) ? . . . .
C(17) C(73) C(120) C(29) 62(46) ? . . . .
C(17) C(73) C(120) C(37) -119(45) ? . . . .
C(96) C(74) C(128) C(119) -5.4(16) ? . . . .
C(96) C(74) C(128) C(168) 178.2(10) ? . . . .
C(128) C(74) C(96) C(79) 4.1(17) ? . . . .
C(96) C(74) C(146) C(188) -177.8(11) ? . . . .
C(146) C(74) C(96) C(79) 179.4(11) ? . . . .
C(128) C(74) C(146) C(188) -2.3(17) ? . . . .
C(146) C(74) C(128) C(119) 178.9(10) ? . . . .
C(146) C(74) C(128) C(168) 2.5(16) ? . . . .
C(103) C(76) C(123) C(94) -6(12) ? . . . .
C(103) C(76) C(123) C(138) 170(14) ? . . . .
C(123) C(76) C(103) C(77) 19(25) ? . . . .
N(7) C(77) C(103) C(76) 169(11) ? . . . .
N(15) C(77) C(103) C(76) -13(12) ? . . . .
C(39) C(79) C(95) C(41) 3.5(18) ? . . . .
C(39) C(79) C(96) C(74) -4.1(17) ? . . . .
C(95) C(79) C(96) C(74) -177.3(11) ? . . . .
C(96) C(79) C(95) C(41) 176.4(11) ? . . . .
C(111) C(80) C(177) C(45) -175.8(9) ? . . . .
C(111) C(80) C(177) C(91) 4.6(15) ? . . . .
C(177) C(80) C(111) C(174) -159(12) ? . . . .
C(111) C(80) C(178) C(98) -3.6(15) ? . . . .
C(111) C(80) C(178) C(102) 176.3(9) ? . . . .
C(178) C(80) C(111) C(174) 22(13) ? . . . .
C(177) C(80) C(178) C(98) 177.4(9) ? . . . .
C(177) C(80) C(178) C(102) -2.7(14) ? . . . .
C(178) C(80) C(177) C(45) 3.2(14) ? . . . .
C(178) C(80) C(177) C(91) -176.4(10) ? . . . .
C(87) C(81) C(105) C(68) -177.7(11) ? . . . .
C(87) C(81) C(105) C(82) 1.1(17) ? . . . .
C(105) C(81) C(87) C(33) -1.3(17) ? . . . .
C(105) C(81) C(87) C(121) 177.4(10) ? . . . .
C(104) C(82) C(105) C(68) 179.2(10) ? . . . .
C(104) C(82) C(105) C(81) 0.3(12) ? . . . .
C(105) C(82) C(104) C(33) -1.6(16) ? . . . .
C(105) C(82) C(104) C(132) 177.5(9) ? . . . .
C(104) C(82) C(110) C(215) -177.8(12) ? . . . .
C(110) C(82) C(104) C(33) 176.0(10) ? . . . .
C(110) C(82) C(104) C(132) -4.8(17) ? . . . .
C(105) C(82) C(110) C(215) -0.1(15) ? . . . .
C(110) C(82) C(105) C(68) 1.4(15) ? . . . .
C(110) C(82) C(105) C(81) -177.4(10) ? . . . .
N(4) C(83) C(117) C(57) 177.7(12) ? . . . .
C(40) C(83) C(117) C(57) -3.6(17) ? . . . .
N(13) C(85) C(112) N(19) -3.8(13) ? . . . .
N(13) C(85) C(112) C(53) 179.5(10) ? . . . .
C(13) C(85) C(112) N(19) 177.6(10) ? . . . .
C(13) C(85) C(112) C(53) 0.8(16) ? . . . .
N(12) C(86) C(161) C(159) -168(15) ? . . . .
N(14) C(86) C(161) C(159) 11(16) ? . . . .
C(33) C(87) C(121) C(16) 1.9(15) ? . . . .
C(81) C(87) C(121) C(16) -176.8(11) ? . . . .
C(56) C(89) C(115) C(100) -4.5(17) ? . . . .
C(56) C(89) C(241) C(5) 2.7(16) ? . . . .
C(56) C(89) C(241) C(242) -176.5(10) ? . . . .
C(115) C(89) C(241) C(5) -177.7(10) ? . . . .
C(115) C(89) C(241) C(242) 3.0(16) ? . . . .
C(241) C(89) C(115) C(100) 176.0(11) ? . . . .
C(48) C(90) C(158) N(9) -179.5(12) ? . . . .
C(48) C(90) C(158) C(113) 0.4(13) ? . . . .
C(93) C(91) C(177) C(45) -0.3(13) ? . . . .
C(93) C(91) C(177) C(80) 179.3(11) ? . . . .
C(177) C(91) C(93) C(131) 0.7(16) ? . . . .
C(107) C(92) C(194) C(195) -3(2) ? . . . .
C(194) C(92) C(107) C(138) 6(2) ? . . . .
C(194) C(92) C(107) C(142) 179.5(13) ? . . . .
C(91) C(93) C(131) C(203) 0.7(17) ? . . . .
C(123) C(94) C(163) C(124) 177.8(10) ? . . . .
C(123) C(94) C(163) C(142) -4.0(15) ? . . . .
C(163) C(94) C(123) C(76) 177.5(9) ? . . . .
C(163) C(94) C(123) C(138) 2.3(16) ? . . . .
C(123) C(94) C(180) C(228) -175.8(11) ? . . . .
C(180) C(94) C(123) C(76) -4.1(16) ? . . . .
C(180) C(94) C(123) C(138) -179.3(10) ? . . . .
C(163) C(94) C(180) C(228) 2.6(16) ? . . . .
C(180) C(94) C(163) C(124) -0.7(13) ? . . . .
C(180) C(94) C(163) C(142) 177.6(10) ? . . . .
N(8) C(97) C(147) C(132) 58(27) ? . . . .
N(9) C(97) C(147) C(132) -118(27) ? . . . .
C(178) C(98) C(205) C(204) -1.7(17) ? . . . .
C(205) C(98) C(178) C(80) -177.4(10) ? . . . .
C(205) C(98) C(178) C(102) 2.7(15) ? . . . .
C(160) C(99) C(181) C(182) -4(2) ? . . . .
C(181) C(99) C(160) N(12) 179.0(12) ? . . . .
C(181) C(99) C(160) C(211) 5(2) ? . . . .
C(115) C(100) C(165) C(21) -2.1(19) ? . . . .
C(165) C(100) C(115) C(89) 3.3(18) ? . . . .
C(167) C(101) C(172) C(157) -4.1(18) ? . . . .
C(172) C(101) C(167) C(59) 179.2(10) ? . . . .
C(172) C(101) C(167) C(143) 0.2(12) ? . . . .
C(167) C(101) C(218) C(217) 3.3(17) ? . . . .
C(218) C(101) C(167) C(59) -2.5(16) ? . . . .
C(218) C(101) C(167) C(143) 178.5(10) ? . . . .
C(172) C(101) C(218) C(217) -178.4(12) ? . . . .
C(218) C(101) C(172) C(157) 177.7(11) ? . . . .
C(178) C(102) C(226) C(204) 2.3(17) ? . . . .
C(226) C(102) C(178) C(80) 177.2(10) ? . . . .
C(226) C(102) C(178) C(98) -2.9(15) ? . . . .
C(178) C(102) C(238) C(45) 1.3(16) ? . . . .
C(238) C(102) C(178) C(80) 0.4(12) ? . . . .
C(238) C(102) C(178) C(98) -179.7(8) ? . . . .
C(226) C(102) C(238) C(45) -175.2(11) ? . . . .
C(238) C(102) C(226) C(204) 178.8(11) ? . . . .
C(33) C(104) C(132) C(147) 53(17) ? . . . .
C(82) C(104) C(132) C(147) -126(17) ? . . . .
C(19) C(106) C(143) C(167) 152(12) ? . . . .
C(19) C(106) C(143) C(219) -28(13) ? . . . .
C(92) C(107) C(138) C(123) 178.2(11) ? . . . .
C(92) C(107) C(138) C(154) -6.8(16) ? . . . .
C(92) C(107) C(142) C(163) 179.9(10) ? . . . .
C(138) C(107) C(142) C(163) -6.6(18) ? . . . .
C(142) C(107) C(138) C(123) 4.2(15) ? . . . .
C(142) C(107) C(138) C(154) 179.1(10) ? . . . .
C(47) C(108) C(135) C(11) -1(2) ? . . . .
C(66) C(109) C(133) C(149) -4.1(18) ? . . . .
C(82) C(110) C(215) C(214) 1.0(19) ? . . . .
C(80) C(111) C(174) C(152) -70(110) ? . . . .
N(8) C(113) C(158) N(9) -1.0(12) ? . . . .
N(8) C(113) C(158) C(90) 179.1(10) ? . . . .
C(24) C(113) C(158) N(9) -178.5(10) ? . . . .
C(24) C(113) C(158) C(90) 1.6(17) ? . . . .
C(6) C(116) C(122) C(55) -0.4(15) ? . . . .
C(49) C(118) C(191) C(192) -1.9(18) ? . . . .
C(39) C(119) C(128) C(74) 6.6(14) ? . . . .
C(39) C(119) C(128) C(168) -176.8(9) ? . . . .
C(39) C(119) C(156) C(170) -33(28) ? . . . .
C(128) C(119) C(156) C(170) 149(28) ? . . . .
C(156) C(119) C(128) C(74) -175.4(10) ? . . . .
C(156) C(119) C(128) C(168) 1.2(16) ? . . . .
C(76) C(123) C(138) C(107) -177.5(10) ? . . . .
C(76) C(123) C(138) C(154) 7.6(17) ? . . . .
C(94) C(123) C(138) C(107) -2.3(16) ? . . . .
C(94) C(123) C(138) C(154) -177.2(11) ? . . . .
C(163) C(124) C(187) C(228) 2.6(18) ? . . . .
C(187) C(124) C(163) C(94) -2.0(17) ? . . . .
C(187) C(124) C(163) C(142) 179.9(10) ? . . . .
N(10) C(126) C(170) C(156) -109(96) ? . . . .
N(11) C(126) C(170) C(156) 72(97) ? . . . .
C(74) C(128) C(168) C(237) -2.2(17) ? . . . .
C(119) C(128) C(168) C(237) -178.6(10) ? . . . .
N(15) C(129) C(196) C(130) 179.2(13) ? . . . .
C(30) C(129) C(196) C(130) -5(2) ? . . . .
C(196) C(130) C(198) C(197) -2.6(19) ? . . . .
C(198) C(130) C(196) C(129) 4(2) ? . . . .
C(93) C(131) C(203) C(45) -2(2) ? . . . .
C(104) C(132) C(147) C(97) -109(28) ? . . . .
C(109) C(133) C(149) C(140) -179.4(11) ? . . . .
C(109) C(133) C(149) C(145) 5.0(17) ? . . . .
C(66) C(134) C(145) C(149) 1.9(18) ? . . . .
C(66) C(134) C(145) C(209) 177.2(12) ? . . . .
N(11) C(136) C(183) C(184) 178.2(12) ? . . . .
N(11) C(136) C(225) N(10) 0.7(11) ? . . . .
N(11) C(136) C(225) C(185) -180.0(8) ? . . . .
C(183) C(136) C(225) N(10) 179.5(9) ? . . . .
C(183) C(136) C(225) C(185) -1.2(16) ? . . . .
C(225) C(136) C(183) C(184) -0.5(14) ? . . . .
C(65) C(137) C(144) C(173) -147(20) ? . . . .
C(65) C(137) C(144) C(230) 30(20) ? . . . .
C(107) C(138) C(154) C(195) 4.6(17) ? . . . .
C(123) C(138) C(154) C(195) 179.1(11) ? . . . .
C(151) C(139) C(236) C(169) 2(2) ? . . . .
C(236) C(139) C(151) C(153) -0.7(16) ? . . . .
C(236) C(139) C(151) C(209) -179.3(12) ? . . . .
C(149) C(140) C(153) C(151) 2.5(15) ? . . . .
C(149) C(140) C(153) C(171) -176.3(10) ? . . . .
C(153) C(140) C(149) C(133) 179.5(10) ? . . . .
C(153) C(140) C(149) C(145) -4.9(15) ? . . . .
C(149) C(140) C(159) C(161) -142(15) ? . . . .
C(159) C(140) C(149) C(133) -0.2(12) ? . . . .
C(159) C(140) C(149) C(145) 175.4(9) ? . . . .
C(153) C(140) C(159) C(161) 38(16) ? . . . .
C(159) C(140) C(153) C(151) -177.8(9) ? . . . .
C(159) C(140) C(153) C(171) 3.4(16) ? . . . .
C(18) C(141) C(166) C(37) -0.3(14) ? . . . .
C(107) C(142) C(163) C(94) 6.3(17) ? . . . .
C(107) C(142) C(163) C(124) -175.6(11) ? . . . .
C(106) C(143) C(167) C(59) 3.3(16) ? . . . .
C(106) C(143) C(167) C(101) -177.8(9) ? . . . .
C(106) C(143) C(219) C(157) 179.2(9) ? . . . .
C(106) C(143) C(219) C(220) -2.0(16) ? . . . .
C(167) C(143) C(219) C(157) -0.6(13) ? . . . .
C(167) C(143) C(219) C(220) 178.2(10) ? . . . .
C(219) C(143) C(167) C(59) -176.9(10) ? . . . .
C(219) C(143) C(167) C(101) 2.1(16) ? . . . .
C(137) C(144) C(173) C(155) -5.8(17) ? . . . .
C(137) C(144) C(173) C(207) 177.9(9) ? . . . .
C(137) C(144) C(230) C(231) -177.2(10) ? . . . .
C(137) C(144) C(230) C(235) 5.8(17) ? . . . .
C(173) C(144) C(230) C(231) -0.1(13) ? . . . .
C(173) C(144) C(230) C(235) -177.2(11) ? . . . .
C(230) C(144) C(173) C(155) 177.1(11) ? . . . .
C(230) C(144) C(173) C(207) 0.9(16) ? . . . .
C(134) C(145) C(149) C(133) -3.7(16) ? . . . .
C(134) C(145) C(149) C(140) -179.7(7) ? . . . .
C(134) C(145) C(209) C(151) -178.4(10) ? . . . .
C(149) C(145) C(209) C(151) -3.2(17) ? . . . .
C(209) C(145) C(149) C(133) -178.8(10) ? . . . .
C(209) C(145) C(149) C(140) 5.1(16) ? . . . .
C(74) C(146) C(188) C(237) 1.9(19) ? . . . .
C(16) C(148) C(175) C(33) 1.0(18) ? . . . .
N(6) C(150) C(206) C(192) 179.1(13) ? . . . .
C(49) C(150) C(206) C(192) -2.4(18) ? . . . .
C(139) C(151) C(153) C(140) -178.8(10) ? . . . .
C(139) C(151) C(153) C(171) 0.1(12) ? . . . .
C(139) C(151) C(209) C(145) 179.2(11) ? . . . .
C(153) C(151) C(209) C(145) 0.7(14) ? . . . .
C(209) C(151) C(153) C(140) -0.3(11) ? . . . .
C(209) C(151) C(153) C(171) 178.7(10) ? . . . .
N(16) C(152) C(174) C(111) -133(101) ? . . . .
N(17) C(152) C(174) C(111) 46(102) ? . . . .
C(140) C(153) C(171) C(169) 178.5(11) ? . . . .
C(151) C(153) C(171) C(169) -0.3(13) ? . . . .
C(138) C(154) C(195) C(194) -1.1(19) ? . . . .
C(173) C(155) C(189) C(190) 0.7(16) ? . . . .
C(189) C(155) C(173) C(144) -177.8(11) ? . . . .
C(189) C(155) C(173) C(207) -1.6(17) ? . . . .
C(119) C(156) C(170) C(126) -40(86) ? . . . .
C(172) C(157) C(219) C(143) -3.3(15) ? . . . .
C(172) C(157) C(219) C(220) 177.9(10) ? . . . .
C(219) C(157) C(172) C(101) 5.7(17) ? . . . .
C(172) C(157) C(240) C(23) 178.3(12) ? . . . .
C(240) C(157) C(172) C(101) -176.3(11) ? . . . .
C(219) C(157) C(240) C(23) -3.6(17) ? . . . .
C(240) C(157) C(219) C(143) 178.6(9) ? . . . .
C(240) C(157) C(219) C(220) -0.2(11) ? . . . .
C(140) C(159) C(161) C(86) -49(26) ? . . . .
N(12) C(160) C(211) N(14) 3.6(13) ? . . . .
N(12) C(160) C(211) C(210) -179.5(8) ? . . . .
C(99) C(160) C(211) N(14) 178.0(11) ? . . . .
C(99) C(160) C(211) C(210) -5(2) ? . . . .
C(128) C(168) C(237) C(188) 1.7(19) ? . . . .
C(171) C(169) C(236) C(139) -2(2) ? . . . .
C(236) C(169) C(171) C(153) 1.0(18) ? . . . .
C(144) C(173) C(207) C(208) -179.6(8) ? . . . .
C(144) C(173) C(207) C(232) -3.2(16) ? . . . .
C(155) C(173) C(207) C(208) 3.8(15) ? . . . .
C(155) C(173) C(207) C(232) -179.7(9) ? . . . .
C(94) C(180) C(228) C(187) -2.1(18) ? . . . .
C(99) C(181) C(182) C(210) 4(2) ? . . . .
C(181) C(182) C(210) C(211) -2.7(17) ? . . . .
C(136) C(183) C(184) C(186) 3(2) ? . . . .
C(183) C(184) C(186) C(185) -5(2) ? . . . .
C(186) C(185) C(225) N(10) 179.2(10) ? . . . .
C(186) C(185) C(225) C(136) 0.1(12) ? . . . .
C(225) C(185) C(186) C(184) 4(2) ? . . . .
C(124) C(187) C(228) C(180) -0.5(15) ? . . . .
C(146) C(188) C(237) C(168) -1(2) ? . . . .
C(155) C(189) C(190) C(208) -3(2) ? . . . .
C(189) C(190) C(208) C(207) 6(2) ? . . . .
C(118) C(191) C(192) C(206) 0.8(16) ? . . . .
C(191) C(192) C(206) C(150) 2(2) ? . . . .
N(17) C(193) C(201) C(200) -178.3(12) ? . . . .
N(17) C(193) C(229) N(16) -0.2(8) ? . . . .
N(17) C(193) C(229) C(202) 178.6(10) ? . . . .
C(201) C(193) C(229) N(16) 179.7(8) ? . . . .
C(201) C(193) C(229) C(202) -1.6(16) ? . . . .
C(229) C(193) C(201) C(200) 1.9(16) ? . . . .
C(92) C(194) C(195) C(154) -0.1(19) ? . . . .
C(30) C(197) C(198) C(130) 1.2(19) ? . . . .
C(200) C(199) C(202) C(229) 0.6(17) ? . . . .
C(202) C(199) C(200) C(201) -0.2(17) ? . . . .
C(199) C(200) C(201) C(193) -1.1(19) ? . . . .
C(199) C(202) C(229) N(16) 178.8(11) ? . . . .
C(199) C(202) C(229) C(193) 0.3(13) ? . . . .
C(205) C(204) C(226) C(102) -1.2(18) ? . . . .
C(226) C(204) C(205) C(98) 0.9(17) ? . . . .
C(173) C(207) C(208) C(190) -6.1(19) ? . . . .
C(173) C(207) C(232) C(231) 5.1(18) ? . . . .
C(208) C(207) C(232) C(231) -178.9(11) ? . . . .
C(232) C(207) C(208) C(190) 177.7(14) ? . . . .
C(182) C(210) C(211) N(14) 179.5(11) ? . . . .
C(182) C(210) C(211) C(160) 3.2(16) ? . . . .
C(68) C(214) C(215) C(110) -3(2) ? . . . .
C(59) C(216) C(217) C(218) -1(2) ? . . . .
C(216) C(217) C(218) C(101) -2(2) ? . . . .
C(143) C(219) C(220) C(221) -178.6(10) ? . . . .
C(157) C(219) C(220) C(221) 0.1(14) ? . . . .
C(219) C(220) C(221) C(23) 3.5(18) ? . . . .
C(144) C(230) C(231) C(232) 1.5(15) ? . . . .
C(144) C(230) C(231) C(233) -178.7(11) ? . . . .
C(144) C(230) C(235) C(234) 179.0(12) ? . . . .
C(231) C(230) C(235) C(234) 1.8(18) ? . . . .
C(235) C(230) C(231) C(232) 178.8(10) ? . . . .
C(235) C(230) C(231) C(233) -1.4(15) ? . . . .
C(230) C(231) C(232) C(207) -4.2(17) ? . . . .
C(230) C(231) C(233) C(239) 0.5(15) ? . . . .
C(232) C(231) C(233) C(239) -179.7(9) ? . . . .
C(233) C(231) C(232) C(207) 176.0(12) ? . . . .
C(231) C(233) C(239) C(234) 0(2) ? . . . .
C(235) C(234) C(239) C(233) 0.1(18) ? . . . .
C(239) C(234) C(235) C(230) -1.2(19) ? . . . .
C(5) C(241) C(242) C(46) 165(13) ? . . . .
C(89) C(241) C(242) C(46) -16(14) ? . . . .
